data_1542987
loop_
_publ_author_name
'Yang, Xiaoping'
'Wang, Shiqing'
'King, Tyler L.'
'Kerr, Christopher J.'
'Blanchet, Clement'
'Svergun, Dmitri'
'Pal, Robert'
'Beeby, Andrew'
'Vadivelu, Jamuna'
'Brown, Katherine A.'
'Jones, Richard A.'
'Zhang, Lijie'
'Huang, Shaoming'

_publ_section_title
;
 Anisotropic lanthanide-based nano-clusters for imaging applications.
;
_journal_name_full 'Faraday discussions'
_journal_page_first 465
_journal_paper_doi 10.1039/c6fd00018e
_journal_volume 191
_journal_year 2016
_chemical_formula_moiety 'C342 H428 Cd24 Cl7 N24 O128 Tb8'
_chemical_formula_sum 'C342 H428 Cd24 Cl7 N24 O128 Tb8'
_chemical_formula_weight 11140.19
_chemical_name_systematic Cd-Tb-cluster
_chemical_properties_physical Heat-sensitive
_space_group_IT_number 33
_symmetry_cell_setting orthorhombic
_symmetry_space_group_name_Hall 'P 2c -2n'
_symmetry_space_group_name_H-M 'P n a 21'
_atom_sites_solution_hydrogens geom
_atom_sites_solution_primary direct
_atom_sites_solution_secondary difmap
_audit_creation_method SHELXL-97
_audit_update_record
;
2016-01-27 deposited with the CCDC.
2016-03-29 downloaded from the CCDC.
;
_cell_angle_alpha 90.00
_cell_angle_beta 90.00
_cell_angle_gamma 90.00
_cell_formula_units_Z 4
_cell_length_a 54.106(11)
_cell_length_b 27.127(5)
_cell_length_c 34.876(7)
_cell_measurement_reflns_used 49821
_cell_measurement_temperature 223(2)
_cell_measurement_theta_max 25.1879
_cell_measurement_theta_min 1.2012
_cell_volume 51189(17)
_computing_cell_refinement 'Collect software, Nonius B.V. 1998'
_computing_data_collection 'Collect software, Nonius B.V. 1998'
_computing_data_reduction
;
DENZO and Scalepack (Otwinoski and Minor, 1997)
;
_computing_molecular_graphics 'XP SHELXTL/PC, Siemens Analytical'
_computing_structure_refinement 'XL SHELXTL/PC, Siemens Analytical'
_computing_structure_solution
;

SIR97 - Altomare A., Burla M.C., Camalli M., Cascarano G.L., Giacovazzo C., 
Guagliardi A., Moliterni A.G.G., Polidori G.,Spagna R.
;
_diffrn_ambient_temperature 223(1)
_diffrn_detector_area_resol_mean 13.6612
_diffrn_measured_fraction_theta_full 0.960
_diffrn_measured_fraction_theta_max 0.960
_diffrn_measurement_device_type 'Mercury2 (2x2 bin mode)'
_diffrn_measurement_method dtprofit.ref
_diffrn_radiation_monochromator 'Graphite Monochromator'
_diffrn_radiation_source 'Sealed tube'
_diffrn_radiation_type MoK\a
_diffrn_radiation_wavelength 0.710747
_diffrn_reflns_av_R_equivalents 0.0000
_diffrn_reflns_av_sigmaI/netI 0.3079
_diffrn_reflns_limit_h_max 63
_diffrn_reflns_limit_h_min 0
_diffrn_reflns_limit_k_max 31
_diffrn_reflns_limit_k_min 0
_diffrn_reflns_limit_l_max 38
_diffrn_reflns_limit_l_min -40
_diffrn_reflns_number 86518
_diffrn_reflns_theta_full 25.00
_diffrn_reflns_theta_max 25.00
_diffrn_reflns_theta_min 2.99
_exptl_absorpt_coefficient_mu 2.165
_exptl_absorpt_correction_T_max 1.000000
_exptl_absorpt_correction_T_min 0.409623
_exptl_absorpt_correction_type multi-scan
_exptl_absorpt_process_details 'DENZO and Scalepack (Otwinoski and Minor, 1997)'
_exptl_crystal_colour Yellow
_exptl_crystal_density_diffrn 1.446
_exptl_crystal_density_method 'not measured'
_exptl_crystal_description Block
_exptl_crystal_F_000 21852
_exptl_crystal_preparation Luminescent
_exptl_crystal_recrystallization_method 'Vapour Deposition'
_exptl_crystal_size_max 0.17
_exptl_crystal_size_mid 0.13
_exptl_crystal_size_min 0.10
_refine_diff_density_max 1.370
_refine_diff_density_min -1.407
_refine_diff_density_rms 0.187
_refine_ls_abs_structure_details 'Flack H D (1983), Acta Cryst. A39, 876-881'
_refine_ls_abs_structure_Flack 0.03
_refine_ls_extinction_method none
_refine_ls_goodness_of_fit_ref 0.940
_refine_ls_hydrogen_treatment constr
_refine_ls_matrix_type fullcycle
_refine_ls_number_parameters 4762
_refine_ls_number_reflns 86518
_refine_ls_number_restraints 3230
_refine_ls_restrained_S_all 0.924
_refine_ls_R_factor_all 0.2224
_refine_ls_R_factor_gt 0.1038
_refine_ls_shift/su_max 0.028
_refine_ls_shift/su_mean 0.002
_refine_ls_structure_factor_coef Fsqd
_refine_ls_weighting_details 'calc w=1/[\s^2^(Fo^2^)+(0.1107P)^2^+0.0000P] where P=(Fo^2^+2Fc^2^)/3'
_refine_ls_weighting_scheme calc
_refine_ls_wR_factor_gt 0.2098
_refine_ls_wR_factor_ref 0.2575
_reflns_number_gt 47308
_reflns_number_total 86518
_reflns_threshold_expression >2sigma(I)
_cod_data_source_file c6fd00018e2.cif
_cod_data_source_block Cd-Tb-cluster
_cod_depositor_comments
;
The following automatic conversions were performed:

'_symmetry_cell_setting' value 'Orthorhombic' changed to
'orthorhombic' according to
/usr/data/users/saulius/crontab/automatic-downloads/rss-feeds/RSC/lib/dictionaries/cif_core.dic
dictionary named 'cif_core.dic' version 2.4.2 from 2011-04-26.

'_exptl_absorpt_correction_type' value 'Multi-scan' changed to
'multi-scan' according to
/usr/data/users/saulius/crontab/automatic-downloads/rss-feeds/RSC/lib/dictionaries/cif_core.dic
dictionary named 'cif_core.dic' version 2.4.2 from 2011-04-26.

Automatic conversion script
Id: cif_fix_values 4268 2015-11-12 08:31:59Z antanas 

 Adding full bibliography for 1542986--1542988.cif.
;
_cod_original_cell_volume 51189(18)
_cod_original_sg_symbol_H-M Pna2(1)
_cod_database_code 1542987

loop_
_symmetry_equiv_pos_as_xyz
'x, y, z'
'-x, -y, z+1/2'
'x+1/2, -y+1/2, z'
'-x+1/2, y+1/2, z+1/2'

loop_
_atom_site_label
_atom_site_type_symbol
_atom_site_fract_x
_atom_site_fract_y
_atom_site_fract_z
_atom_site_U_iso_or_equiv
_atom_site_adp_type
_atom_site_occupancy
_atom_site_symmetry_multiplicity
_atom_site_calc_flag
_atom_site_refinement_flags
Tb1 Tb 0.46070(3) 0.32049(6) 0.38531(7) 0.0508(5) Uani 1 1 d U
Tb2 Tb 0.54087(3) 0.64516(6) 0.46607(7) 0.0566(5) Uani 1 1 d U
Tb3 Tb 0.64957(3) 0.43069(6) 0.64262(7) 0.0469(5) Uani 1 1 d U
Tb4 Tb 0.57530(3) 0.11355(6) 0.54775(7) 0.0547(5) Uani 1 1 d U
Tb5 Tb 0.59637(3) 0.47089(7) 0.16798(8) 0.0696(6) Uani 1 1 d U
Tb6 Tb 0.72238(3) 0.62582(6) 0.34594(7) 0.0509(5) Uani 1 1 d U
Tb7 Tb 0.77008(3) 0.28592(6) 0.43840(7) 0.0495(5) Uani 1 1 d U
Tb8 Tb 0.64319(3) 0.13050(6) 0.25623(7) 0.0566(5) Uani 1 1 d U
Cd1 Cd 0.44054(4) 0.44561(9) 0.36198(9) 0.0646(8) Uani 1 1 d U
Cd2 Cd 0.42114(8) 0.52862(16) 0.43002(13) 0.1447(16) Uani 1 1 d U
Cd3 Cd 0.50512(5) 0.55150(10) 0.40471(9) 0.0610(8) Uani 1 1 d U
Cd4 Cd 0.58156(4) 0.69030(9) 0.54373(8) 0.0485(7) Uani 1 1 d U
Cd5 Cd 0.56969(4) 0.65369(9) 0.63989(8) 0.0530(7) Uani 1 1 d U
Cd6 Cd 0.62047(4) 0.54260(8) 0.58897(8) 0.0437(6) Uani 1 1 d U
Cd7 Cd 0.66582(4) 0.30530(9) 0.67497(9) 0.0483(7) Uani 1 1 d U
Cd8 Cd 0.62245(4) 0.22977(9) 0.72414(9) 0.0592(7) Uani 1 1 d U
Cd9 Cd 0.61934(4) 0.20526(9) 0.59600(9) 0.0539(7) Uani 1 1 d U
Cd10 Cd 0.52471(4) 0.06147(9) 0.49187(8) 0.0463(7) Uani 1 1 d U
Cd11 Cd 0.46157(4) 0.09521(9) 0.50541(9) 0.0538(7) Uani 1 1 d U
Cd12 Cd 0.49602(4) 0.20846(9) 0.42859(8) 0.0461(7) Uani 1 1 d U
Cd13 Cd 0.63345(4) 0.56623(9) 0.22551(9) 0.0575(7) Uani 1 1 d U
Cd14 Cd 0.68794(4) 0.67105(9) 0.17662(9) 0.0555(7) Uani 1 1 d U
Cd15 Cd 0.68357(4) 0.69101(9) 0.27714(8) 0.0491(7) Uani 1 1 d U
Cd16 Cd 0.75342(4) 0.52143(9) 0.40275(8) 0.0489(7) Uani 1 1 d U
Cd17 Cd 0.83057(4) 0.47472(9) 0.38895(9) 0.0569(7) Uani 1 1 d U
Cd18 Cd 0.80402(4) 0.39899(9) 0.46215(9) 0.0501(7) Uani 1 1 d U
Cd19 Cd 0.72557(4) 0.19590(9) 0.38820(9) 0.0549(7) Uani 1 1 d U
Cd20 Cd 0.75322(4) 0.10274(10) 0.29462(9) 0.0596(8) Uani 1 1 d U
Cd21 Cd 0.69065(4) 0.07420(9) 0.31644(9) 0.0568(7) Uani 1 1 d U
Cd22 Cd 0.60689(4) 0.23434(9) 0.20930(9) 0.0602(8) Uani 1 1 d U
Cd23 Cd 0.61128(5) 0.27264(11) 0.08171(9) 0.0742(9) Uani 1 1 d U
Cd24 Cd 0.57167(4) 0.35465(10) 0.13161(9) 0.0632(8) Uani 1 1 d U
Cl1 Cl 0.4628(2) 0.5615(5) 0.4446(4) 0.147(5) Uani 1 1 d U
Cl2 Cl 0.44150(19) 0.0510(4) 0.5585(3) 0.101(4) Uani 1 1 d U
Cl3 Cl 0.6187(2) 0.2462(4) 0.7927(3) 0.103(4) Uani 1 1 d U
Cl4 Cl 0.54211(15) 0.7140(3) 0.6708(2) 0.066(3) Uani 1 1 d U
Cl5 Cl 0.87367(15) 0.4558(3) 0.3708(3) 0.074(3) Uani 1 1 d U
Cl6 Cl 0.72158(16) 0.7158(4) 0.1477(3) 0.081(3) Uani 1 1 d U
Cl7 Cl 0.7629(2) 0.0790(4) 0.2297(3) 0.104(4) Uani 1 1 d U
N1 N 0.4449(4) 0.2694(9) 0.3250(7) 0.056(7) Uani 1 1 d U
N2 N 0.5728(4) 0.1984(9) 0.1844(7) 0.048(7) Uani 1 1 d U
N3 N 0.4370(5) 0.4646(11) 0.3020(8) 0.074(9) Uani 1 1 d U
N4 N 0.5309(5) 0.3372(12) 0.1403(9) 0.090(10) Uani 1 1 d U
N5 N 0.4852(5) 0.5946(12) 0.3571(9) 0.087(10) Uani 1 1 d U
N6 N 0.5604(5) 0.5317(10) 0.1626(8) 0.072(8) Uani 1 1 d U
N7 N 0.5384(4) 0.7140(8) 0.4168(6) 0.039(6) Uani 1 1 d U
N8 N 0.6114(5) 0.6409(10) 0.2136(7) 0.072(8) Uani 1 1 d U
N9 N 0.6130(4) 0.7419(9) 0.5340(6) 0.051(7) Uani 1 1 d U
N10 N 0.6556(4) 0.7421(8) 0.3033(6) 0.044(7) Uani 1 1 d U
N11 N 0.6465(4) 0.6073(9) 0.6024(6) 0.051(7) Uani 1 1 d U
N12 N 0.7306(4) 0.6907(9) 0.4011(7) 0.052(7) Uani 1 1 d U
N13 N 0.6896(4) 0.4782(8) 0.6528(6) 0.040(6) Uani 1 1 d U
N14 N 0.7747(4) 0.5582(8) 0.4496(6) 0.047(7) Uani 1 1 d U
N15 N 0.7038(4) 0.2799(9) 0.6646(7) 0.055(7) Uani 1 1 d U
N16 N 0.8084(4) 0.4171(9) 0.5232(6) 0.052(7) Uani 1 1 d U
N17 N 0.6524(4) 0.1589(9) 0.6134(7) 0.052(7) Uani 1 1 d U
N18 N 0.7798(4) 0.2268(9) 0.4922(6) 0.050(7) Uani 1 1 d U
N19 N 0.6060(4) 0.0381(9) 0.5540(7) 0.058(7) Uani 1 1 d U
N20 N 0.7287(4) 0.1247(8) 0.4250(6) 0.046(7) Uani 1 1 d U
N21 N 0.5362(4) 0.0077(8) 0.4481(6) 0.046(7) Uani 1 1 d U
N22 N 0.6798(4) 0.0176(9) 0.3606(7) 0.054(7) Uani 1 1 d U
N23 N 0.4846(4) 0.1412(8) 0.3945(6) 0.042(6) Uani 1 1 d U
N24 N 0.6098(5) 0.0650(10) 0.2494(7) 0.070(8) Uani 1 1 d U
O1 O 0.3931(4) 0.4268(10) 0.3605(7) 0.087(8) Uani 1 1 d U
O2 O 0.4294(4) 0.3668(8) 0.3508(6) 0.080(7) Uani 1 1 d U
O3 O 0.6187(3) 0.1544(8) 0.2026(6) 0.056(6) Uani 1 1 d U
O4 O 0.6513(4) 0.0857(8) 0.1921(6) 0.074(7) Uani 1 1 d U
O5 O 0.4079(4) 0.6026(9) 0.3997(7) 0.072(7) Uani 1 1 d U
O6 O 0.4261(4) 0.5207(9) 0.3700(6) 0.078(7) Uani 1 1 d U
O7 O 0.5726(4) 0.2857(7) 0.1042(5) 0.057(6) Uani 1 1 d U
O8 O 0.5845(3) 0.2039(7) 0.0642(6) 0.055(6) Uani 1 1 d U
O9 O 0.5009(4) 0.6942(8) 0.4789(7) 0.082(7) Uani 1 1 d U
O10 O 0.5069(3) 0.6331(7) 0.4268(6) 0.055(6) Uani 1 1 d U
O11 O 0.5680(3) 0.4386(7) 0.1269(5) 0.051(6) Uani 1 1 d U
O12 O 0.5593(4) 0.3865(9) 0.0663(6) 0.078(7) Uani 1 1 d U
O13 O 0.5581(3) 0.7686(7) 0.5578(6) 0.054(6) Uani 1 1 d U
O14 O 0.5559(3) 0.7188(7) 0.4935(5) 0.059(6) Uani 1 1 d U
O15 O 0.6134(3) 0.5505(7) 0.1707(6) 0.058(6) Uani 1 1 d U
O16 O 0.6060(4) 0.5086(9) 0.1026(6) 0.088(8) Uani 1 1 d U
O17 O 0.6037(3) 0.6839(7) 0.6757(5) 0.059(6) Uani 1 1 d U
O18 O 0.5949(3) 0.6954(6) 0.6022(5) 0.043(5) Uani 1 1 d U
O19 O 0.6667(3) 0.7162(7) 0.2210(5) 0.057(6) Uani 1 1 d U
O20 O 0.6591(3) 0.7272(7) 0.1494(5) 0.058(6) Uani 1 1 d U
O21 O 0.6422(4) 0.4661(8) 0.7087(6) 0.073(7) Uani 1 1 d U
O22 O 0.6398(3) 0.5151(6) 0.6426(5) 0.040(5) Uani 1 1 d U
O23 O 0.7127(3) 0.7067(6) 0.3237(4) 0.033(5) Uani 1 1 d U
O24 O 0.7127(3) 0.7643(7) 0.2639(5) 0.050(6) Uani 1 1 d U
O25 O 0.6786(4) 0.3226(8) 0.7410(6) 0.079(7) Uani 1 1 d U
O26 O 0.6738(3) 0.3868(7) 0.6834(5) 0.048(6) Uani 1 1 d U
O27 O 0.7570(3) 0.6019(7) 0.3811(5) 0.047(5) Uani 1 1 d U
O28 O 0.7642(3) 0.6626(7) 0.3245(5) 0.048(5) Uani 1 1 d U
O29 O 0.6444(3) 0.1542(7) 0.7386(6) 0.061(6) Uani 1 1 d U
O30 O 0.6592(3) 0.2319(7) 0.6998(5) 0.052(6) Uani 1 1 d U
O31 O 0.8244(3) 0.4703(7) 0.4501(5) 0.057(6) Uani 1 1 d U
O32 O 0.8477(4) 0.5478(8) 0.4249(6) 0.072(7) Uani 1 1 d U
O33 O 0.5638(3) 0.0795(8) 0.6173(6) 0.063(6) Uani 1 1 d U
O34 O 0.6006(4) 0.1310(8) 0.5978(6) 0.063(6) Uani 1 1 d U
O35 O 0.8044(3) 0.3149(7) 0.4717(5) 0.051(6) Uani 1 1 d U
O36 O 0.8470(3) 0.3626(7) 0.4707(5) 0.056(6) Uani 1 1 d U
O37 O 0.5129(3) -0.0095(7) 0.5360(5) 0.054(6) Uani 1 1 d U
O38 O 0.5557(3) 0.0410(7) 0.5326(5) 0.047(5) Uani 1 1 d U
O39 O 0.7639(3) 0.2065(7) 0.4186(5) 0.052(6) Uani 1 1 d U
O40 O 0.8081(3) 0.2328(7) 0.4143(5) 0.056(6) Uani 1 1 d U
O41 O 0.4394(3) 0.0462(7) 0.4577(5) 0.059(6) Uani 1 1 d U
O42 O 0.4863(3) 0.0501(6) 0.4687(4) 0.030(5) Uani 1 1 d U
O43 O 0.7289(4) 0.0553(8) 0.3338(6) 0.068(7) Uani 1 1 d U
O44 O 0.7763(3) 0.0461(7) 0.3329(5) 0.052(6) Uani 1 1 d U
O45 O 0.4185(3) 0.2863(7) 0.4115(5) 0.053(6) Uani 1 1 d U
O46 O 0.4597(3) 0.2393(6) 0.4024(5) 0.039(5) Uani 1 1 d U
O47 O 0.6592(3) 0.0560(7) 0.2769(5) 0.051(6) Uani 1 1 d U
O48 O 0.6997(4) 0.0025(7) 0.2741(6) 0.067(6) Uani 1 1 d U
O265 O 0.4755(3) 0.4002(7) 0.3693(5) 0.048(5) Uani 1 1 d U
O266 O 0.4875(3) 0.4782(6) 0.3764(4) 0.032(5) Uani 1 1 d U
O267 O 0.5451(4) 0.5535(8) 0.3816(6) 0.073(7) Uani 1 1 d U
O268 O 0.5625(4) 0.6166(7) 0.4153(5) 0.061(6) Uani 1 1 d U
O269 O 0.5170(4) 0.4969(8) 0.4486(6) 0.065(6) Uani 1 1 d U
O270 O 0.5370(3) 0.5586(7) 0.4717(5) 0.045(5) Uani 1 1 d U
O271 O 0.5286(3) 0.6331(7) 0.5286(5) 0.055(6) Uani 1 1 d U
O272 O 0.5546(3) 0.6507(7) 0.5811(5) 0.055(6) Uani 1 1 d U
O273 O 0.5806(4) 0.6299(7) 0.4996(6) 0.062(6) Uani 1 1 d U
O274 O 0.6024(3) 0.5975(7) 0.5460(5) 0.047(5) Uani 1 1 d U
O275 O 0.5630(4) 0.5865(8) 0.6764(6) 0.081(7) Uani 1 1 d U
O276 O 0.5905(3) 0.5750(7) 0.6312(5) 0.050(6) Uani 1 1 d U
O277 O 0.5924(4) 0.4875(8) 0.5718(5) 0.062(6) Uani 1 1 d U
O278 O 0.6148(3) 0.4327(7) 0.6042(5) 0.042(5) Uani 1 1 d U
O279 O 0.6482(3) 0.5071(7) 0.5475(5) 0.046(5) Uani 1 1 d U
O280 O 0.6640(3) 0.4454(7) 0.5824(5) 0.048(6) Uani 1 1 d U
O281 O 0.6203(3) 0.3854(7) 0.6762(5) 0.053(6) Uani 1 1 d U
O282 O 0.6260(3) 0.3093(7) 0.6977(5) 0.051(6) Uani 1 1 d U
O283 O 0.6549(3) 0.3453(7) 0.6203(5) 0.056(6) Uani 1 1 d U
O284 O 0.6440(3) 0.2724(6) 0.6133(5) 0.041(5) Uani 1 1 d U
O285 O 0.6068(3) 0.2073(7) 0.6621(5) 0.058(6) Uani 1 1 d U
O286 O 0.5832(4) 0.2069(8) 0.7115(6) 0.074(7) Uani 1 1 d U
O287 O 0.5891(3) 0.2605(7) 0.5858(5) 0.055(6) Uani 1 1 d U
O288 O 0.5738(3) 0.1974(7) 0.5496(6) 0.061(6) Uani 1 1 d U
O289 O 0.6293(3) 0.2038(6) 0.5334(5) 0.039(5) Uani 1 1 d U
O290 O 0.6070(3) 0.1403(7) 0.5111(5) 0.060(6) Uani 1 1 d U
O291 O 0.5550(3) 0.1213(7) 0.4871(5) 0.059(6) Uani 1 1 d U
O292 O 0.5233(3) 0.1520(7) 0.4533(5) 0.052(6) Uani 1 1 d U
O293 O 0.5330(3) 0.1332(7) 0.5641(5) 0.054(6) Uani 1 1 d U
O294 O 0.5010(3) 0.1060(7) 0.5312(5) 0.044(5) Uani 1 1 d U
O295 O 0.4696(3) 0.1744(7) 0.4787(5) 0.046(5) Uani 1 1 d U
O296 O 0.4362(4) 0.1627(8) 0.5132(6) 0.075(7) Uani 1 1 d U
O297 O 0.5085(3) 0.2616(7) 0.4738(5) 0.053(6) Uani 1 1 d U
O298 O 0.4903(3) 0.3188(7) 0.4342(5) 0.058(6) Uani 1 1 d U
O299 O 0.5224(3) 0.2420(7) 0.3818(5) 0.054(6) Uani 1 1 d U
O300 O 0.4960(3) 0.3003(7) 0.3542(5) 0.043(5) Uani 1 1 d U
O301 O 0.4458(3) 0.3714(7) 0.4360(5) 0.050(5) Uani 1 1 d U
O302 O 0.4348(4) 0.4458(7) 0.4234(6) 0.065(6) Uani 1 1 d U
O303 O 0.6470(4) 0.2301(9) 0.0936(6) 0.087(8) Uani 1 1 d U
O304 O 0.6239(4) 0.2400(8) 0.1446(6) 0.081(7) Uani 1 1 d U
O305 O 0.6400(4) 0.2805(8) 0.2241(6) 0.075(7) Uani 1 1 d U
O306 O 0.6505(4) 0.2173(8) 0.2557(6) 0.080(7) Uani 1 1 d U
O307 O 0.5946(4) 0.2307(7) 0.2717(5) 0.062(6) Uani 1 1 d U
O308 O 0.6120(3) 0.1600(7) 0.2912(6) 0.062(6) Uani 1 1 d U
O309 O 0.6824(3) 0.1426(8) 0.2353(5) 0.062(6) Uani 1 1 d U
O310 O 0.7138(3) 0.1202(7) 0.2754(6) 0.063(6) Uani 1 1 d U
O311 O 0.6618(3) 0.1402(7) 0.3141(5) 0.047(5) Uani 1 1 d U
O312 O 0.6922(3) 0.1541(8) 0.3572(5) 0.063(6) Uani 1 1 d U
O313 O 0.7534(3) 0.1694(7) 0.3343(6) 0.060(6) Uani 1 1 d U
O314 O 0.7839(3) 0.1608(7) 0.2950(6) 0.062(6) Uani 1 1 d U
O315 O 0.7168(3) 0.2583(7) 0.3495(5) 0.042(5) Uani 1 1 d U
O316 O 0.7423(3) 0.3025(7) 0.3909(5) 0.052(6) Uani 1 1 d U
O317 O 0.7033(3) 0.2339(7) 0.4366(5) 0.046(5) Uani 1 1 d U
O318 O 0.7321(3) 0.2778(7) 0.4671(5) 0.042(5) Uani 1 1 d U
O319 O 0.7919(3) 0.3323(7) 0.3896(6) 0.061(6) Uani 1 1 d U
O320 O 0.8123(3) 0.3985(7) 0.4001(5) 0.054(6) Uani 1 1 d U
O321 O 0.7638(3) 0.3699(7) 0.4542(5) 0.046(5) Uani 1 1 d U
O322 O 0.7635(3) 0.4491(7) 0.4370(5) 0.050(5) Uani 1 1 d U
O323 O 0.7925(3) 0.5094(7) 0.3706(5) 0.050(6) Uani 1 1 d U
O324 O 0.8222(3) 0.5035(7) 0.3302(5) 0.055(6) Uani 1 1 d U
O325 O 0.7392(3) 0.4691(6) 0.3561(5) 0.039(5) Uani 1 1 d U
O326 O 0.7210(3) 0.5401(6) 0.3375(4) 0.032(5) Uani 1 1 d U
O327 O 0.7149(3) 0.5305(7) 0.4280(5) 0.058(6) Uani 1 1 d U
O328 O 0.6993(3) 0.5986(6) 0.3950(5) 0.038(5) Uani 1 1 d U
O329 O 0.7283(3) 0.6112(6) 0.2803(5) 0.040(5) Uani 1 1 d U
O330 O 0.7064(3) 0.6505(7) 0.2338(5) 0.056(6) Uani 1 1 d U
O331 O 0.6805(3) 0.6248(7) 0.3176(5) 0.048(5) Uani 1 1 d U
O332 O 0.6553(3) 0.6101(7) 0.2712(5) 0.051(6) Uani 1 1 d U
O333 O 0.6648(4) 0.5964(8) 0.1820(6) 0.079(7) Uani 1 1 d U
O334 O 0.6866(5) 0.6094(10) 0.1318(7) 0.112(9) Uani 1 1 d U
O335 O 0.6601(4) 0.5073(8) 0.2355(6) 0.067(7) Uani 1 1 d U
O336 O 0.6331(4) 0.4652(8) 0.2065(6) 0.077(7) Uani 1 1 d U
O337 O 0.6067(4) 0.5330(8) 0.2683(6) 0.072(7) Uani 1 1 d U
O338 O 0.5850(4) 0.4844(7) 0.2256(6) 0.065(6) Uani 1 1 d U
O339 O 0.6224(3) 0.4238(8) 0.1318(6) 0.068(7) Uani 1 1 d U
O340 O 0.6123(4) 0.3488(8) 0.1102(6) 0.071(7) Uani 1 1 d U
O341 O 0.5865(4) 0.3902(8) 0.1870(6) 0.070(7) Uani 1 1 d U
O342 O 0.5875(3) 0.3074(7) 0.1932(5) 0.055(6) Uani 1 1 d U
O343 O 0.3844(4) 0.5235(9) 0.4683(7) 0.098(8) Uani 1 1 d U
H34A H 0.3853 0.4994 0.4825 0.147 Uiso 1 1 calc R
O344 O 0.6202(3) 0.2911(7) 0.0153(5) 0.063 Uiso 1 1 d .
H34B H 0.6294 0.3151 0.0141 0.094 Uiso 1 1 calc R
C1 C 0.3740(7) 0.4690(14) 0.3652(11) 0.102(14) Uani 1 1 d U
H1A H 0.3627 0.4610 0.3856 0.153 Uiso 1 1 calc R
H1B H 0.3649 0.4730 0.3418 0.153 Uiso 1 1 calc R
H1C H 0.3825 0.4991 0.3712 0.153 Uiso 1 1 calc R
C2 C 0.3878(5) 0.3793(12) 0.3458(9) 0.065(10) Uani 1 1 d DU
C3 C 0.3628(8) 0.3680(17) 0.3370(11) 0.109(15) Uani 1 1 d U
H3A H 0.3496 0.3886 0.3433 0.131 Uiso 1 1 calc R
C4 C 0.3597(6) 0.3232(14) 0.3182(9) 0.074(11) Uani 1 1 d U
H4A H 0.3443 0.3131 0.3095 0.089 Uiso 1 1 calc R
C5 C 0.3805(5) 0.2939(12) 0.3129(8) 0.054(9) Uani 1 1 d U
H5A H 0.3780 0.2644 0.2999 0.065 Uiso 1 1 calc R
C6 C 0.4031(6) 0.3027(14) 0.3238(9) 0.065(10) Uani 1 1 d U
C7 C 0.4086(5) 0.3474(11) 0.3367(8) 0.040(8) Uani 1 1 d DU
C8 C 0.4210(4) 0.2715(11) 0.3145(8) 0.050(9) Uani 1 1 d DU
H8A H 0.4161 0.2467 0.2977 0.061 Uiso 1 1 calc R
C9 C 0.4621(4) 0.2315(10) 0.3116(7) 0.046(8) Uani 1 1 d DU
H9A H 0.4532 0.2023 0.3035 0.055 Uiso 1 1 calc R
H9B H 0.4735 0.2224 0.3320 0.055 Uiso 1 1 calc R
C10 C 0.4764(6) 0.2538(12) 0.2775(8) 0.078(11) Uani 1 1 d DU
H10A H 0.4836 0.2854 0.2842 0.093 Uiso 1 1 calc R
H10B H 0.4658 0.2579 0.2553 0.093 Uiso 1 1 calc R
C11 C 0.4969(5) 0.2145(11) 0.2700(8) 0.057(9) Uani 1 1 d U
H11A H 0.4896 0.1827 0.2641 0.069 Uiso 1 1 calc R
H11B H 0.5076 0.2111 0.2921 0.069 Uiso 1 1 calc R
C12 C 0.5119(5) 0.2356(11) 0.2337(8) 0.053(9) Uani 1 1 d U
H12A H 0.5018 0.2328 0.2108 0.064 Uiso 1 1 calc R
H12B H 0.5155 0.2702 0.2377 0.064 Uiso 1 1 calc R
C13 C 0.5368(6) 0.2066(13) 0.2274(8) 0.085(12) Uani 1 1 d DU
H13A H 0.5474 0.2119 0.2495 0.102 Uiso 1 1 calc R
H13B H 0.5332 0.1717 0.2259 0.102 Uiso 1 1 calc R
C14 C 0.5507(5) 0.2228(11) 0.1905(7) 0.050(9) Uani 1 1 d DU
H14A H 0.5401 0.2172 0.1686 0.061 Uiso 1 1 calc R
H14B H 0.5540 0.2579 0.1920 0.061 Uiso 1 1 calc R
C15 C 0.5714(5) 0.1637(11) 0.1613(8) 0.047(9) Uani 1 1 d U
H15A H 0.5569 0.1589 0.1475 0.056 Uiso 1 1 calc R
C16 C 0.5926(6) 0.1299(12) 0.1554(9) 0.067(10) Uani 1 1 d DU
C17 C 0.5885(6) 0.0961(12) 0.1237(9) 0.080(12) Uani 1 1 d DU
H17A H 0.5748 0.1003 0.1079 0.096 Uiso 1 1 calc R
C18 C 0.6055(6) 0.0562(12) 0.1165(9) 0.058(10) Uani 1 1 d U
H18A H 0.6025 0.0328 0.0975 0.070 Uiso 1 1 calc R
C19 C 0.6265(6) 0.0542(13) 0.1388(9) 0.063(10) Uani 1 1 d U
H19A H 0.6378 0.0289 0.1345 0.076 Uiso 1 1 calc R
C20 C 0.6313(5) 0.0864(12) 0.1656(9) 0.051(9) Uani 1 1 d U
C21 C 0.6136(7) 0.1264(15) 0.1763(11) 0.080(12) Uani 1 1 d U
C22 C 0.6730(5) 0.0605(12) 0.1810(9) 0.066(10) Uani 1 1 d U
H22A H 0.6727 0.0551 0.1538 0.099 Uiso 1 1 calc R
H22B H 0.6738 0.0294 0.1941 0.099 Uiso 1 1 calc R
H22C H 0.6872 0.0800 0.1876 0.099 Uiso 1 1 calc R
C23 C 0.4024(6) 0.6485(14) 0.4165(10) 0.094(13) Uani 1 1 d U
H23A H 0.3873 0.6610 0.4057 0.141 Uiso 1 1 calc R
H23B H 0.4156 0.6712 0.4114 0.141 Uiso 1 1 calc R
H23C H 0.4005 0.6445 0.4437 0.141 Uiso 1 1 calc R
C24 C 0.4102(6) 0.6041(15) 0.3628(12) 0.069(11) Uani 1 1 d U
C25 C 0.4031(7) 0.6359(15) 0.3374(11) 0.087(12) Uani 1 1 d U
H25A H 0.3954 0.6638 0.3474 0.104 Uiso 1 1 calc R
C26 C 0.4050(7) 0.6350(15) 0.2972(12) 0.094(13) Uani 1 1 d U
H26A H 0.4003 0.6611 0.2815 0.113 Uiso 1 1 calc R
C27 C 0.4150(6) 0.5896(13) 0.2830(10) 0.076(11) Uani 1 1 d U
H27A H 0.4174 0.5866 0.2567 0.091 Uiso 1 1 calc R
C28 C 0.4217(6) 0.5468(14) 0.3077(11) 0.069(10) Uani 1 1 d U
C29 C 0.4193(8) 0.5596(19) 0.3460(14) 0.117(16) Uani 1 1 d U
C30 C 0.4283(5) 0.5087(10) 0.2845(10) 0.072(11) Uani 1 1 d DU
H30A H 0.4272 0.5114 0.2580 0.086 Uiso 1 1 calc R
C31 C 0.4458(4) 0.4249(9) 0.2757(8) 0.053(9) Uani 1 1 d DU
H31A H 0.4359 0.4245 0.2525 0.064 Uiso 1 1 calc R
H31B H 0.4444 0.3930 0.2880 0.064 Uiso 1 1 calc R
C32 C 0.4733(4) 0.4360(13) 0.2658(10) 0.077(11) Uani 1 1 d DU
H32A H 0.4740 0.4683 0.2540 0.093 Uiso 1 1 calc R
H32B H 0.4824 0.4381 0.2898 0.093 Uiso 1 1 calc R
C33 C 0.4864(6) 0.4013(14) 0.2407(10) 0.094(13) Uani 1 1 d U
H33A H 0.4764 0.3955 0.2182 0.112 Uiso 1 1 calc R
H33B H 0.4881 0.3702 0.2541 0.112 Uiso 1 1 calc R
C34 C 0.5114(6) 0.4174(12) 0.2281(10) 0.072(10) Uani 1 1 d U
H34C H 0.5209 0.4265 0.2505 0.086 Uiso 1 1 calc R
H34D H 0.5096 0.4466 0.2123 0.086 Uiso 1 1 calc R
C35 C 0.5260(6) 0.3785(12) 0.2053(9) 0.068(10) Uani 1 1 d U
H35A H 0.5234 0.3462 0.2164 0.082 Uiso 1 1 calc R
H35B H 0.5435 0.3860 0.2064 0.082 Uiso 1 1 calc R
C36 C 0.5170(5) 0.3785(12) 0.1615(8) 0.058(9) Uani 1 1 d U
H36A H 0.4993 0.3728 0.1602 0.070 Uiso 1 1 calc R
H36B H 0.5206 0.4101 0.1497 0.070 Uiso 1 1 calc R
C37 C 0.5211(6) 0.2969(14) 0.1224(9) 0.067(10) Uani 1 1 d U
H37A H 0.5040 0.2949 0.1260 0.080 Uiso 1 1 calc R
C38 C 0.5296(6) 0.2591(14) 0.1009(9) 0.064(10) Uani 1 1 d U
C39 C 0.5113(7) 0.2237(15) 0.0913(10) 0.092(13) Uani 1 1 d U
H39A H 0.4949 0.2294 0.0978 0.110 Uiso 1 1 calc R
C40 C 0.5180(7) 0.1785(14) 0.0713(9) 0.074(11) Uani 1 1 d U
H40A H 0.5065 0.1548 0.0641 0.089 Uiso 1 1 calc R
C41 C 0.5431(8) 0.1741(18) 0.0638(12) 0.124(16) Uani 1 1 d U
H41A H 0.5485 0.1457 0.0514 0.149 Uiso 1 1 calc R
C42 C 0.5609(7) 0.2088(14) 0.0735(10) 0.070(11) Uani 1 1 d U
C43 C 0.5544(6) 0.2541(13) 0.0952(9) 0.057(9) Uani 1 1 d U
C44 C 0.5940(7) 0.1716(15) 0.0315(11) 0.117(15) Uani 1 1 d U
H44A H 0.5809 0.1658 0.0135 0.176 Uiso 1 1 calc R
H44B H 0.5997 0.1407 0.0416 0.176 Uiso 1 1 calc R
H44C H 0.6074 0.1881 0.0188 0.176 Uiso 1 1 calc R
C45 C 0.5014(8) 0.7181(17) 0.5196(12) 0.139(18) Uani 1 1 d U
H45A H 0.4860 0.7344 0.5243 0.208 Uiso 1 1 calc R
H45B H 0.5146 0.7417 0.5208 0.208 Uiso 1 1 calc R
H45C H 0.5040 0.6930 0.5385 0.208 Uiso 1 1 calc R
C46 C 0.4844(5) 0.6976(12) 0.4486(8) 0.043(8) Uani 1 1 d U
C47 C 0.4693(7) 0.7431(16) 0.4455(12) 0.113(15) Uani 1 1 d U
H47A H 0.4711 0.7709 0.4609 0.135 Uiso 1 1 calc R
C48 C 0.4524(8) 0.7378(16) 0.4165(12) 0.118(16) Uani 1 1 d DU
H48A H 0.4381 0.7571 0.4154 0.141 Uiso 1 1 calc R
C49 C 0.4576(10) 0.7008(17) 0.3874(14) 0.16(2) Uani 1 1 d DU
H49A H 0.4482 0.7024 0.3652 0.190 Uiso 1 1 calc R
C50 C 0.4750(5) 0.6636(12) 0.3891(9) 0.052(9) Uani 1 1 d U
C51 C 0.4874(5) 0.6588(12) 0.4242(9) 0.052(9) Uani 1 1 d U
C52 C 0.4744(5) 0.6331(12) 0.3574(8) 0.040(8) Uani 1 1 d U
C53 C 0.4836(5) 0.5684(11) 0.3204(8) 0.046(8) Uani 1 1 d U
H53A H 0.4718 0.5854 0.3041 0.056 Uiso 1 1 calc R
H53B H 0.4772 0.5355 0.3250 0.056 Uiso 1 1 calc R
C54 C 0.5080(7) 0.5642(13) 0.2992(10) 0.097(13) Uani 1 1 d DU
H54A H 0.5075 0.5346 0.2836 0.116 Uiso 1 1 calc R
H54B H 0.5210 0.5596 0.3181 0.116 Uiso 1 1 calc R
C55 C 0.5154(6) 0.6077(13) 0.2732(10) 0.105(14) Uani 1 1 d DU
H55A H 0.5170 0.6375 0.2884 0.126 Uiso 1 1 calc R
H55B H 0.5027 0.6132 0.2540 0.126 Uiso 1 1 calc R
C56 C 0.5403(6) 0.5959(14) 0.2534(10) 0.103(14) Uani 1 1 d DU
H56A H 0.5487 0.6265 0.2476 0.123 Uiso 1 1 calc R
H56B H 0.5506 0.5773 0.2710 0.123 Uiso 1 1 calc R
C57 C 0.5370(7) 0.5660(15) 0.2160(10) 0.114(15) Uani 1 1 d DU
H57A H 0.5349 0.5314 0.2222 0.137 Uiso 1 1 calc R
H57B H 0.5223 0.5771 0.2026 0.137 Uiso 1 1 calc R
C58 C 0.5585(6) 0.5720(13) 0.1913(9) 0.072(11) Uani 1 1 d U
H58A H 0.5733 0.5725 0.2070 0.087 Uiso 1 1 calc R
H58B H 0.5574 0.6034 0.1781 0.087 Uiso 1 1 calc R
C59 C 0.5467(6) 0.5383(12) 0.1334(9) 0.067(10) Uani 1 1 d DU
H59A H 0.5391 0.5690 0.1315 0.081 Uiso 1 1 calc R
C60 C 0.5416(7) 0.5041(13) 0.1028(11) 0.099(14) Uani 1 1 d DU
C61 C 0.5321(8) 0.5252(17) 0.0684(13) 0.116(16) Uani 1 1 d U
H61A H 0.5308 0.5592 0.0655 0.140 Uiso 1 1 calc R
C62 C 0.5248(6) 0.4931(13) 0.0389(10) 0.082(12) Uani 1 1 d DU
H62A H 0.5135 0.5058 0.0214 0.099 Uiso 1 1 calc R
C63 C 0.5326(7) 0.4425(13) 0.0323(11) 0.094(13) Uani 1 1 d DU
H63A H 0.5294 0.4224 0.0113 0.113 Uiso 1 1 calc R
C64 C 0.5463(6) 0.4311(14) 0.0655(10) 0.065(10) Uani 1 1 d U
C65 C 0.5512(7) 0.4548(13) 0.0970(12) 0.089(13) Uani 1 1 d DU
C66 C 0.5594(6) 0.3618(13) 0.0265(9) 0.083(12) Uani 1 1 d U
H66A H 0.5428 0.3604 0.0168 0.124 Uiso 1 1 calc R
H66B H 0.5659 0.3290 0.0287 0.124 Uiso 1 1 calc R
H66C H 0.5695 0.3806 0.0093 0.124 Uiso 1 1 calc R
C67 C 0.5616(7) 0.7949(13) 0.5925(10) 0.094(13) Uani 1 1 d U
H67A H 0.5521 0.8247 0.5920 0.140 Uiso 1 1 calc R
H67B H 0.5788 0.8029 0.5954 0.140 Uiso 1 1 calc R
H67C H 0.5564 0.7749 0.6137 0.140 Uiso 1 1 calc R
C68 C 0.5515(5) 0.7938(13) 0.5262(9) 0.050(9) Uani 1 1 d U
C69 C 0.5467(5) 0.8451(11) 0.5242(8) 0.045(8) Uani 1 1 d DU
H69A H 0.5496 0.8662 0.5447 0.054 Uiso 1 1 calc R
C70 C 0.5369(6) 0.8625(14) 0.4878(8) 0.093(13) Uani 1 1 d DU
H70A H 0.5313 0.8949 0.4872 0.112 Uiso 1 1 calc R
C71 C 0.5350(5) 0.8365(12) 0.4546(9) 0.060(10) Uani 1 1 d U
H71A H 0.5287 0.8504 0.4323 0.072 Uiso 1 1 calc R
C72 C 0.5430(5) 0.7885(12) 0.4558(9) 0.048(9) Uani 1 1 d U
C73 C 0.5509(5) 0.7704(11) 0.4911(9) 0.056(9) Uani 1 1 d U
C74 C 0.5382(5) 0.7627(10) 0.4223(8) 0.043(8) Uani 1 1 d U
H74A H 0.5343 0.7818 0.4010 0.052 Uiso 1 1 calc R
C75 C 0.5356(5) 0.6996(11) 0.3777(8) 0.053(9) Uani 1 1 d U
H75A H 0.5215 0.7162 0.3663 0.064 Uiso 1 1 calc R
H75B H 0.5329 0.6643 0.3760 0.064 Uiso 1 1 calc R
C76 C 0.5609(5) 0.7147(12) 0.3551(8) 0.054(9) Uani 1 1 d U
H76A H 0.5635 0.7500 0.3573 0.065 Uiso 1 1 calc R
H76B H 0.5749 0.6982 0.3670 0.065 Uiso 1 1 calc R
C77 C 0.5597(8) 0.7006(16) 0.3127(12) 0.120 Uiso 1 1 d .
H77A H 0.5433 0.7087 0.3034 0.144 Uiso 1 1 calc R
H77B H 0.5615 0.6651 0.3109 0.144 Uiso 1 1 calc R
C78 C 0.5789(10) 0.724(2) 0.2847(16) 0.183 Uiso 1 1 d .
H78B H 0.5736 0.7584 0.2821 0.220 Uiso 1 1 calc R
H78A H 0.5942 0.7256 0.2991 0.220 Uiso 1 1 calc R
C79 C 0.5865(8) 0.7088(16) 0.2443(12) 0.122(16) Uani 1 1 d U
H79A H 0.5723 0.6987 0.2293 0.146 Uiso 1 1 calc R
H79B H 0.5951 0.7352 0.2311 0.146 Uiso 1 1 calc R
C80 C 0.6033(7) 0.6667(15) 0.2521(10) 0.102(14) Uani 1 1 d U
H80A H 0.5949 0.6429 0.2684 0.123 Uiso 1 1 calc R
H80B H 0.6178 0.6783 0.2656 0.123 Uiso 1 1 calc R
C81 C 0.6062(6) 0.6563(13) 0.1819(10) 0.072(11) Uani 1 1 d U
H81A H 0.5993 0.6877 0.1804 0.086 Uiso 1 1 calc R
C82 C 0.6096(7) 0.6324(16) 0.1491(12) 0.083(12) Uani 1 1 d U
C83 C 0.6038(8) 0.6583(17) 0.1177(11) 0.117(16) Uani 1 1 d DU
H83A H 0.5992 0.6909 0.1216 0.140 Uiso 1 1 calc R
C84 C 0.6040(6) 0.6415(15) 0.0786(10) 0.079(12) Uani 1 1 d DU
H84A H 0.6031 0.6625 0.0576 0.094 Uiso 1 1 calc R
C85 C 0.6055(6) 0.5940(16) 0.0757(11) 0.090(13) Uani 1 1 d U
H85A H 0.6065 0.5820 0.0508 0.108 Uiso 1 1 calc R
C86 C 0.6060(6) 0.5577(13) 0.1048(10) 0.066(10) Uani 1 1 d U
C87 C 0.6103(7) 0.5840(18) 0.1385(13) 0.104(14) Uani 1 1 d U
C88 C 0.6050(6) 0.4898(12) 0.0674(8) 0.072(11) Uani 1 1 d U
H88A H 0.6182 0.5033 0.0522 0.109 Uiso 1 1 calc R
H88B H 0.5894 0.4980 0.0559 0.109 Uiso 1 1 calc R
H88C H 0.6067 0.4547 0.0687 0.109 Uiso 1 1 calc R
C89 C 0.6031(6) 0.6830(13) 0.7150(9) 0.088(12) Uani 1 1 d U
H89A H 0.6181 0.6968 0.7250 0.132 Uiso 1 1 calc R
H89B H 0.6015 0.6496 0.7237 0.132 Uiso 1 1 calc R
H89C H 0.5892 0.7020 0.7239 0.132 Uiso 1 1 calc R
C90 C 0.6167(4) 0.7194(9) 0.6574(7) 0.033(7) Uani 1 1 d DU
C91 C 0.6354(5) 0.7475(10) 0.6771(7) 0.053(9) Uani 1 1 d DU
H91A H 0.6470 0.7246 0.6888 0.064 Uiso 1 1 calc R
H91B H 0.6276 0.7658 0.6977 0.064 Uiso 1 1 calc R
C92 C 0.6492(5) 0.7817(10) 0.6538(8) 0.052(9) Uani 1 1 d DU
H92A H 0.6607 0.8024 0.6654 0.063 Uiso 1 1 calc R
C93 C 0.6459(6) 0.7845(13) 0.6157(11) 0.081(12) Uani 1 1 d U
H93A H 0.6558 0.8058 0.6015 0.097 Uiso 1 1 calc R
C94 C 0.6277(5) 0.7556(12) 0.5967(9) 0.051(9) Uani 1 1 d U
C95 C 0.6138(4) 0.7239(9) 0.6174(7) 0.023(7) Uani 1 1 d U
C96 C 0.6268(5) 0.7675(11) 0.5578(8) 0.045(8) Uani 1 1 d U
H96A H 0.6360 0.7940 0.5486 0.054 Uiso 1 1 calc R
C97 C 0.6160(6) 0.7619(11) 0.4930(9) 0.089(12) Uani 1 1 d DU
H97A H 0.6279 0.7886 0.4925 0.107 Uiso 1 1 calc R
H97B H 0.6003 0.7741 0.4834 0.107 Uiso 1 1 calc R
C98 C 0.6251(5) 0.7184(9) 0.4682(7) 0.033(7) Uani 1 1 d DU
H98B H 0.6143 0.6902 0.4717 0.040 Uiso 1 1 calc R
H98A H 0.6416 0.7090 0.4759 0.040 Uiso 1 1 calc R
C99 C 0.6250(6) 0.7352(11) 0.4237(8) 0.072(11) Uani 1 1 d DU
H99A H 0.6083 0.7404 0.4147 0.086 Uiso 1 1 calc R
H99B H 0.6343 0.7655 0.4204 0.086 Uiso 1 1 calc R
C100 C 0.6373(5) 0.6926(10) 0.4014(8) 0.061(10) Uani 1 1 d DU
H10L H 0.6283 0.6625 0.4069 0.073 Uiso 1 1 calc R
H10C H 0.6540 0.6884 0.4111 0.073 Uiso 1 1 calc R
C101 C 0.6388(7) 0.6991(14) 0.3563(10) 0.095(13) Uani 1 1 d U
H10D H 0.6465 0.6702 0.3451 0.114 Uiso 1 1 calc R
H10E H 0.6221 0.7015 0.3460 0.114 Uiso 1 1 calc R
C102 C 0.6537(4) 0.7460(10) 0.3448(6) 0.030(7) Uani 1 1 d U
H10F H 0.6451 0.7758 0.3522 0.036 Uiso 1 1 calc R
H10G H 0.6700 0.7460 0.3566 0.036 Uiso 1 1 calc R
C103 C 0.6423(5) 0.7691(10) 0.2820(8) 0.046(8) Uani 1 1 d U
H10H H 0.6321 0.7896 0.2963 0.055 Uiso 1 1 calc R
C104 C 0.6389(4) 0.7764(10) 0.2405(7) 0.029(7) Uani 1 1 d U
C105 C 0.6211(6) 0.8128(13) 0.2293(10) 0.078(11) Uani 1 1 d U
H10I H 0.6135 0.8305 0.2488 0.093 Uiso 1 1 calc R
C106 C 0.6139(7) 0.8244(15) 0.1901(11) 0.101(14) Uani 1 1 d U
H10J H 0.6021 0.8472 0.1822 0.121 Uiso 1 1 calc R
C107 C 0.6289(6) 0.7932(13) 0.1663(10) 0.078(11) Uani 1 1 d U
H10K H 0.6270 0.7974 0.1400 0.094 Uiso 1 1 calc R
C108 C 0.6462(5) 0.7570(12) 0.1774(10) 0.059(9) Uani 1 1 d U
C109 C 0.6503(5) 0.7506(11) 0.2140(8) 0.041(8) Uani 1 1 d U
C110 C 0.6605(5) 0.7399(11) 0.1093(8) 0.059(10) Uani 1 1 d U
H11C H 0.6450 0.7537 0.1012 0.088 Uiso 1 1 calc R
H11D H 0.6640 0.7108 0.0946 0.088 Uiso 1 1 calc R
H11E H 0.6734 0.7636 0.1054 0.088 Uiso 1 1 calc R
C111 C 0.6404(6) 0.4447(12) 0.7426(8) 0.071(11) Uani 1 1 d U
H11F H 0.6478 0.4654 0.7617 0.107 Uiso 1 1 calc R
H11G H 0.6487 0.4135 0.7421 0.107 Uiso 1 1 calc R
H11H H 0.6233 0.4397 0.7488 0.107 Uiso 1 1 calc R
C112 C 0.6473(5) 0.5157(11) 0.7092(8) 0.047(8) Uani 1 1 d DU
C113 C 0.6535(6) 0.5475(13) 0.7408(9) 0.087(12) Uani 1 1 d DU
H11I H 0.6538 0.5320 0.7646 0.104 Uiso 1 1 calc R
C114 C 0.6590(5) 0.5962(13) 0.7417(9) 0.062(10) Uani 1 1 d U
H11J H 0.6633 0.6142 0.7634 0.075 Uiso 1 1 calc R
C115 C 0.6570(5) 0.6152(11) 0.7029(8) 0.043(8) Uani 1 1 d U
H11K H 0.6609 0.6485 0.7008 0.052 Uiso 1 1 calc R
C116 C 0.6508(5) 0.5948(9) 0.6702(9) 0.040(8) Uani 1 1 d DU
C117 C 0.6452(4) 0.5425(9) 0.6733(7) 0.034(7) Uani 1 1 d DU
C118 C 0.6519(4) 0.6217(10) 0.6365(7) 0.034(7) Uani 1 1 d U
H11L H 0.6572 0.6542 0.6388 0.041 Uiso 1 1 calc R
C119 C 0.6523(5) 0.6444(11) 0.5719(8) 0.057(9) Uani 1 1 d DU
H11M H 0.6543 0.6767 0.5834 0.068 Uiso 1 1 calc R
H11N H 0.6387 0.6461 0.5538 0.068 Uiso 1 1 calc R
C120 C 0.6762(5) 0.6295(12) 0.5509(9) 0.078(11) Uani 1 1 d DU
H12C H 0.6902 0.6336 0.5679 0.093 Uiso 1 1 calc R
H12D H 0.6753 0.5951 0.5435 0.093 Uiso 1 1 calc R
C121 C 0.6794(5) 0.6602(12) 0.5168(9) 0.060(10) Uani 1 1 d U
H12E H 0.6780 0.6947 0.5238 0.072 Uiso 1 1 calc R
H12F H 0.6666 0.6528 0.4984 0.072 Uiso 1 1 calc R
C122 C 0.7057(5) 0.6505(11) 0.4981(7) 0.062(10) Uani 1 1 d DU
H12G H 0.7187 0.6621 0.5151 0.075 Uiso 1 1 calc R
H12H H 0.7081 0.6155 0.4940 0.075 Uiso 1 1 calc R
C123 C 0.7072(4) 0.6780(11) 0.4596(7) 0.061(10) Uani 1 1 d DU
H12O H 0.6943 0.6654 0.4429 0.073 Uiso 1 1 calc R
H12I H 0.7037 0.7126 0.4641 0.073 Uiso 1 1 calc R
C124 C 0.7320(4) 0.6739(10) 0.4384(7) 0.039(8) Uani 1 1 d DU
H12J H 0.7444 0.6929 0.4522 0.047 Uiso 1 1 calc R
H12K H 0.7373 0.6398 0.4383 0.047 Uiso 1 1 calc R
C125 C 0.7356(5) 0.7333(11) 0.3980(8) 0.057(9) Uani 1 1 d DU
H12L H 0.7415 0.7487 0.4200 0.069 Uiso 1 1 calc R
C126 C 0.7335(5) 0.7639(11) 0.3640(8) 0.043(8) Uani 1 1 d DU
C127 C 0.7418(5) 0.8128(12) 0.3684(9) 0.062(10) Uani 1 1 d U
H12M H 0.7479 0.8237 0.3919 0.075 Uiso 1 1 calc R
C128 C 0.7407(6) 0.8456(13) 0.3359(10) 0.071(10) Uani 1 1 d U
H12N H 0.7472 0.8772 0.3378 0.085 Uiso 1 1 calc R
C129 C 0.7295(5) 0.8295(13) 0.3004(9) 0.061(10) Uani 1 1 d U
H12P H 0.7278 0.8513 0.2800 0.073 Uiso 1 1 calc R
C130 C 0.7219(4) 0.7852(11) 0.2973(7) 0.028(7) Uani 1 1 d U
C131 C 0.7225(5) 0.7513(12) 0.3299(9) 0.053(9) Uani 1 1 d U
C132 C 0.7123(6) 0.7955(11) 0.2290(9) 0.071(10) Uani 1 1 d U
H13C H 0.7288 0.7981 0.2188 0.107 Uiso 1 1 calc R
H13D H 0.7063 0.8278 0.2354 0.107 Uiso 1 1 calc R
H13E H 0.7017 0.7808 0.2102 0.107 Uiso 1 1 calc R
C133 C 0.6788(6) 0.2892(12) 0.7752(9) 0.088(12) Uani 1 1 d U
H13F H 0.6764 0.3083 0.7981 0.131 Uiso 1 1 calc R
H13G H 0.6944 0.2724 0.7766 0.131 Uiso 1 1 calc R
H13H H 0.6657 0.2655 0.7729 0.131 Uiso 1 1 calc R
C134 C 0.6928(4) 0.3655(10) 0.7470(8) 0.036(7) Uani 1 1 d U
C135 C 0.7071(5) 0.3818(12) 0.7759(9) 0.061(10) Uani 1 1 d U
H13I H 0.7098 0.3600 0.7960 0.073 Uiso 1 1 calc R
C136 C 0.7178(4) 0.4260(10) 0.7788(8) 0.037(8) Uani 1 1 d U
H13J H 0.7253 0.4352 0.8017 0.044 Uiso 1 1 calc R
C137 C 0.7179(5) 0.4578(12) 0.7482(8) 0.052(9) Uani 1 1 d U
H13K H 0.7276 0.4861 0.7481 0.062 Uiso 1 1 calc R
C138 C 0.7023(6) 0.4451(11) 0.7165(10) 0.064(10) Uani 1 1 d DU
C139 C 0.6896(5) 0.3979(11) 0.7148(9) 0.057(9) Uani 1 1 d DU
C140 C 0.7037(7) 0.4770(14) 0.6837(10) 0.088(12) Uani 1 1 d U
H14C H 0.7163 0.5002 0.6843 0.105 Uiso 1 1 calc R
C141 C 0.6965(5) 0.5188(11) 0.6253(8) 0.052(9) Uani 1 1 d U
H14D H 0.6826 0.5273 0.6091 0.063 Uiso 1 1 calc R
H14E H 0.7017 0.5481 0.6391 0.063 Uiso 1 1 calc R
C142 C 0.7173(5) 0.4990(12) 0.6018(9) 0.060(10) Uani 1 1 d U
H14F H 0.7128 0.4670 0.5914 0.072 Uiso 1 1 calc R
H14G H 0.7319 0.4948 0.6177 0.072 Uiso 1 1 calc R
C143 C 0.7230(5) 0.5342(12) 0.5695(8) 0.071(11) Uani 1 1 d DU
H14H H 0.7272 0.5659 0.5804 0.085 Uiso 1 1 calc R
H14I H 0.7081 0.5385 0.5544 0.085 Uiso 1 1 calc R
C144 C 0.7443(5) 0.5182(10) 0.5421(7) 0.052(9) Uani 1 1 d DU
H14J H 0.7592 0.5158 0.5574 0.062 Uiso 1 1 calc R
H14K H 0.7405 0.4852 0.5331 0.062 Uiso 1 1 calc R
C145 C 0.7502(4) 0.5501(10) 0.5068(7) 0.054(9) Uani 1 1 d DU
H14L H 0.7507 0.5845 0.5144 0.064 Uiso 1 1 calc R
H14M H 0.7371 0.5463 0.4880 0.064 Uiso 1 1 calc R
C146 C 0.7751(4) 0.5359(11) 0.4883(7) 0.052(9) Uani 1 1 d DU
H14N H 0.7888 0.5488 0.5032 0.063 Uiso 1 1 calc R
H14O H 0.7767 0.5003 0.4866 0.063 Uiso 1 1 calc R
C147 C 0.7900(5) 0.5945(10) 0.4465(8) 0.047(8) Uani 1 1 d U
H14P H 0.7985 0.6027 0.4688 0.056 Uiso 1 1 calc R
C148 C 0.7959(5) 0.6246(11) 0.4129(8) 0.042(8) Uani 1 1 d U
C149 C 0.8165(5) 0.6525(10) 0.4128(8) 0.042(8) Uani 1 1 d U
H14Q H 0.8280 0.6505 0.4325 0.051 Uiso 1 1 calc R
C150 C 0.8202(6) 0.6866(12) 0.3799(9) 0.063(10) Uani 1 1 d U
H15B H 0.8333 0.7087 0.3795 0.075 Uiso 1 1 calc R
C151 C 0.8048(6) 0.6844(13) 0.3525(11) 0.079(11) Uani 1 1 d U
H15C H 0.8090 0.7010 0.3301 0.095 Uiso 1 1 calc R
C152 C 0.7813(6) 0.6589(14) 0.3525(10) 0.080(11) Uani 1 1 d U
C153 C 0.7783(4) 0.6252(9) 0.3827(7) 0.028(7) Uani 1 1 d U
C154 C 0.7696(7) 0.6830(15) 0.2874(11) 0.122(16) Uani 1 1 d U
H15D H 0.7836 0.6664 0.2765 0.183 Uiso 1 1 calc R
H15E H 0.7732 0.7175 0.2899 0.183 Uiso 1 1 calc R
H15F H 0.7556 0.6788 0.2709 0.183 Uiso 1 1 calc R
C155 C 0.6386(6) 0.1171(12) 0.7700(9) 0.083(12) Uani 1 1 d U
H15G H 0.6471 0.0867 0.7648 0.124 Uiso 1 1 calc R
H15H H 0.6212 0.1112 0.7708 0.124 Uiso 1 1 calc R
H15I H 0.6440 0.1299 0.7943 0.124 Uiso 1 1 calc R
C156 C 0.6684(5) 0.1506(12) 0.7244(8) 0.050(8) Uani 1 1 d U
C157 C 0.6851(5) 0.1099(11) 0.7314(8) 0.043(8) Uani 1 1 d U
H15J H 0.6803 0.0822 0.7452 0.052 Uiso 1 1 calc R
C158 C 0.7079(5) 0.1144(12) 0.7167(8) 0.054(9) Uani 1 1 d U
H15K H 0.7184 0.0874 0.7187 0.065 Uiso 1 1 calc R
C159 C 0.7164(5) 0.1535(12) 0.6999(8) 0.054(9) Uani 1 1 d U
H15L H 0.7322 0.1524 0.6895 0.064 Uiso 1 1 calc R
C160 C 0.7027(5) 0.1975(14) 0.6966(9) 0.069(10) Uani 1 1 d DU
C161 C 0.6767(4) 0.1932(11) 0.7064(7) 0.043(8) Uani 1 1 d DU
C162 C 0.7133(5) 0.2337(11) 0.6750(8) 0.049(8) Uani 1 1 d U
H16A H 0.7290 0.2268 0.6659 0.058 Uiso 1 1 calc R
C163 C 0.7231(5) 0.3147(12) 0.6469(9) 0.066(10) Uani 1 1 d U
H16B H 0.7220 0.3474 0.6580 0.079 Uiso 1 1 calc R
H16C H 0.7397 0.3022 0.6509 0.079 Uiso 1 1 calc R
C164 C 0.7170(7) 0.3156(14) 0.6065(10) 0.089(12) Uani 1 1 d U
H16D H 0.6995 0.3224 0.6042 0.106 Uiso 1 1 calc R
H16E H 0.7198 0.2829 0.5962 0.106 Uiso 1 1 calc R
C165 C 0.7309(4) 0.3526(13) 0.5814(10) 0.079(11) Uani 1 1 d DU
H16F H 0.7273 0.3856 0.5905 0.095 Uiso 1 1 calc R
H16G H 0.7247 0.3502 0.5554 0.095 Uiso 1 1 calc R
C166 C 0.7595(4) 0.3456(12) 0.5805(9) 0.061(10) Uani 1 1 d DU
H16H H 0.7638 0.3140 0.5692 0.073 Uiso 1 1 calc R
H16I H 0.7663 0.3470 0.6062 0.073 Uiso 1 1 calc R
C167 C 0.7705(5) 0.3905(11) 0.5544(8) 0.054(9) Uani 1 1 d U
H16J H 0.7642 0.3882 0.5284 0.065 Uiso 1 1 calc R
H16K H 0.7655 0.4220 0.5650 0.065 Uiso 1 1 calc R
C168 C 0.7994(5) 0.3856(11) 0.5546(8) 0.048(9) Uani 1 1 d U
H16L H 0.8061 0.3965 0.5789 0.058 Uiso 1 1 calc R
H16M H 0.8043 0.3516 0.5503 0.058 Uiso 1 1 calc R
C169 C 0.8199(5) 0.4563(11) 0.5343(9) 0.053(9) Uani 1 1 d U
H16N H 0.8199 0.4601 0.5608 0.064 Uiso 1 1 calc R
C170 C 0.8331(5) 0.4966(12) 0.5141(10) 0.056(9) Uani 1 1 d U
C171 C 0.8444(8) 0.5287(17) 0.5386(13) 0.119(16) Uani 1 1 d U
H17B H 0.8448 0.5220 0.5648 0.143 Uiso 1 1 calc R
C172 C 0.8551(7) 0.5708(17) 0.5246(13) 0.112(15) Uani 1 1 d U
H17C H 0.8602 0.5955 0.5413 0.134 Uiso 1 1 calc R
C173 C 0.8584(5) 0.5765(12) 0.4857(9) 0.055(9) Uani 1 1 d U
H17E H 0.8674 0.6027 0.4758 0.066 Uiso 1 1 calc R
C174 C 0.8477(5) 0.5420(12) 0.4623(9) 0.054(9) Uani 1 1 d U
C175 C 0.8339(5) 0.5000(10) 0.4766(8) 0.037(8) Uani 1 1 d U
C176 C 0.8660(6) 0.5777(13) 0.4054(10) 0.095(13) Uani 1 1 d U
H17F H 0.8662 0.6101 0.4164 0.142 Uiso 1 1 calc R
H17G H 0.8619 0.5799 0.3786 0.142 Uiso 1 1 calc R
H17H H 0.8820 0.5628 0.4082 0.142 Uiso 1 1 calc R
C177 C 0.5403(5) 0.0603(11) 0.6323(8) 0.062(10) Uani 1 1 d U
H17I H 0.5387 0.0695 0.6588 0.093 Uiso 1 1 calc R
H17J H 0.5402 0.0251 0.6301 0.093 Uiso 1 1 calc R
H17K H 0.5269 0.0740 0.6178 0.093 Uiso 1 1 calc R
C178 C 0.5839(5) 0.0734(11) 0.6415(8) 0.044(8) Uani 1 1 d U
C179 C 0.5845(5) 0.0413(11) 0.6712(8) 0.052(9) Uani 1 1 d U
H17L H 0.5708 0.0228 0.6786 0.063 Uiso 1 1 calc R
C180 C 0.6086(6) 0.0377(13) 0.6908(10) 0.076(11) Uani 1 1 d U
H18C H 0.6094 0.0189 0.7130 0.091 Uiso 1 1 calc R
C181 C 0.6289(6) 0.0595(12) 0.6789(9) 0.065(10) Uani 1 1 d U
H18D H 0.6439 0.0524 0.6906 0.078 Uiso 1 1 calc R
C182 C 0.6280(6) 0.0950(12) 0.6471(9) 0.061(10) Uani 1 1 d U
C183 C 0.6036(5) 0.1001(11) 0.6295(8) 0.049(9) Uani 1 1 d U
C184 C 0.6502(6) 0.1250(12) 0.6382(9) 0.074(11) Uani 1 1 d U
H18E H 0.6643 0.1181 0.6526 0.089 Uiso 1 1 calc R
C185 C 0.6789(5) 0.1702(12) 0.6024(8) 0.062(10) Uani 1 1 d U
H18B H 0.6821 0.2050 0.6059 0.075 Uiso 1 1 calc R
H18F H 0.6900 0.1519 0.6190 0.075 Uiso 1 1 calc R
C186 C 0.6835(5) 0.1563(11) 0.5614(8) 0.056(9) Uani 1 1 d DU
H18M H 0.6687 0.1637 0.5468 0.067 Uiso 1 1 calc R
H18G H 0.6860 0.1209 0.5603 0.067 Uiso 1 1 calc R
C187 C 0.7056(5) 0.1814(12) 0.5414(9) 0.076(11) Uani 1 1 d DU
H18H H 0.7090 0.1653 0.5172 0.091 Uiso 1 1 calc R
H18I H 0.7018 0.2158 0.5364 0.091 Uiso 1 1 calc R
C188 C 0.7274(8) 0.1778(18) 0.5670(13) 0.139(18) Uani 1 1 d U
H18N H 0.7318 0.1437 0.5716 0.167 Uiso 1 1 calc R
H18L H 0.7243 0.1938 0.5914 0.167 Uiso 1 1 calc R
C189 C 0.7494(6) 0.2066(13) 0.5430(10) 0.078(11) Uani 1 1 d U
H18J H 0.7443 0.2409 0.5422 0.094 Uiso 1 1 calc R
H18K H 0.7638 0.2054 0.5594 0.094 Uiso 1 1 calc R
C190 C 0.7584(4) 0.1957(9) 0.5047(6) 0.016(6) Uani 1 1 d U
H19B H 0.7449 0.2002 0.4866 0.019 Uiso 1 1 calc R
H19C H 0.7633 0.1613 0.5037 0.019 Uiso 1 1 calc R
C191 C 0.8007(5) 0.2202(12) 0.5084(9) 0.063(10) Uani 1 1 d U
H19D H 0.8013 0.1937 0.5253 0.076 Uiso 1 1 calc R
C192 C 0.8230(5) 0.2468(11) 0.5048(8) 0.042(8) Uani 1 1 d U
C193 C 0.8436(5) 0.2231(12) 0.5190(8) 0.059(9) Uani 1 1 d U
H19E H 0.8429 0.1919 0.5300 0.070 Uiso 1 1 calc R
C194 C 0.8674(6) 0.2520(13) 0.5153(9) 0.059(10) Uani 1 1 d U
H19F H 0.8819 0.2373 0.5239 0.071 Uiso 1 1 calc R
C195 C 0.8690(5) 0.2954(12) 0.5009(8) 0.049(9) Uani 1 1 d U
H19H H 0.8835 0.3139 0.5010 0.059 Uiso 1 1 calc R
C196 C 0.8473(6) 0.3115(12) 0.4856(9) 0.065(10) Uani 1 1 d U
C197 C 0.8242(4) 0.2926(10) 0.4867(7) 0.022(6) Uani 1 1 d U
C198 C 0.8660(6) 0.3980(12) 0.4756(9) 0.075(11) Uani 1 1 d U
H19I H 0.8804 0.3879 0.4616 0.112 Uiso 1 1 calc R
H19J H 0.8700 0.4007 0.5023 0.112 Uiso 1 1 calc R
H19K H 0.8604 0.4294 0.4663 0.112 Uiso 1 1 calc R
C199 C 0.4901(5) -0.0362(12) 0.5390(9) 0.068(10) Uani 1 1 d U
H19L H 0.4862 -0.0415 0.5655 0.102 Uiso 1 1 calc R
H19M H 0.4917 -0.0674 0.5262 0.102 Uiso 1 1 calc R
H19N H 0.4771 -0.0175 0.5271 0.102 Uiso 1 1 calc R
C200 C 0.5317(5) -0.0236(10) 0.5606(8) 0.048(8) Uani 1 1 d DU
C201 C 0.5264(6) -0.0618(11) 0.5887(8) 0.076(11) Uani 1 1 d DU
H20A H 0.5110 -0.0757 0.5932 0.092 Uiso 1 1 calc R
C202 C 0.5492(5) -0.0749(11) 0.6087(8) 0.051(9) Uani 1 1 d U
H20C H 0.5480 -0.1004 0.6265 0.061 Uiso 1 1 calc R
C203 C 0.5712(5) -0.0549(11) 0.6048(8) 0.045(8) Uani 1 1 d U
H20D H 0.5842 -0.0646 0.6206 0.054 Uiso 1 1 calc R
C204 C 0.5752(5) -0.0174(10) 0.5754(8) 0.035(8) Uani 1 1 d U
C205 C 0.5528(5) -0.0005(11) 0.5564(8) 0.044(8) Uani 1 1 d U
C206 C 0.6006(5) 0.0019(10) 0.5703(7) 0.041(8) Uani 1 1 d U
H20E H 0.6135 -0.0164 0.5810 0.049 Uiso 1 1 calc R
C207 C 0.6315(5) 0.0532(12) 0.5533(8) 0.068(10) Uani 1 1 d DU
H20F H 0.6406 0.0408 0.5753 0.081 Uiso 1 1 calc R
H20G H 0.6332 0.0888 0.5520 0.081 Uiso 1 1 calc R
C208 C 0.6398(6) 0.0280(16) 0.5157(9) 0.132(17) Uani 1 1 d DU
H20B H 0.6322 0.0439 0.4938 0.158 Uiso 1 1 calc R
H20H H 0.6350 -0.0065 0.5157 0.158 Uiso 1 1 calc R
C209 C 0.6684(6) 0.0325(18) 0.5131(11) 0.182 Uiso 1 1 d D
H20I H 0.6746 0.0491 0.5358 0.218 Uiso 1 1 calc R
H20J H 0.6757 -0.0001 0.5121 0.218 Uiso 1 1 calc R
C210 C 0.6757(6) 0.0619(17) 0.4770(13) 0.154 Uiso 1 1 d D
H21A H 0.6682 0.0943 0.4785 0.185 Uiso 1 1 calc R
H21B H 0.6688 0.0454 0.4548 0.185 Uiso 1 1 calc R
C211 C 0.7039(6) 0.0688(15) 0.4703(12) 0.109(14) Uani 1 1 d DU
H21H H 0.7121 0.0827 0.4925 0.131 Uiso 1 1 calc R
H21C H 0.7119 0.0381 0.4632 0.131 Uiso 1 1 calc R
C212 C 0.7032(6) 0.1055(13) 0.4365(10) 0.084(12) Uani 1 1 d U
H21J H 0.6957 0.0895 0.4146 0.100 Uiso 1 1 calc R
H21D H 0.6928 0.1332 0.4435 0.100 Uiso 1 1 calc R
C213 C 0.7484(4) 0.1003(11) 0.4322(8) 0.052(9) Uani 1 1 d DU
H21E H 0.7467 0.0683 0.4414 0.063 Uiso 1 1 calc R
C214 C 0.7733(4) 0.1194(10) 0.4270(7) 0.031(7) Uani 1 1 d DU
C215 C 0.7923(6) 0.0860(13) 0.4320(9) 0.073(11) Uani 1 1 d U
H21F H 0.7881 0.0537 0.4382 0.088 Uiso 1 1 calc R
C216 C 0.8164(7) 0.0969(14) 0.4286(9) 0.084(12) Uani 1 1 d U
H21G H 0.8285 0.0726 0.4309 0.101 Uiso 1 1 calc R
C217 C 0.8230(6) 0.1484(13) 0.4212(8) 0.060(10) Uani 1 1 d U
H21I H 0.8395 0.1574 0.4189 0.072 Uiso 1 1 calc R
C218 C 0.8056(5) 0.1821(11) 0.4178(8) 0.045(8) Uani 1 1 d U
C219 C 0.7793(6) 0.1706(13) 0.4192(9) 0.066(10) Uani 1 1 d U
C220 C 0.8325(4) 0.2521(10) 0.4062(7) 0.036(7) Uani 1 1 d U
H22D H 0.8408 0.2306 0.3886 0.054 Uiso 1 1 calc R
H22E H 0.8418 0.2540 0.4296 0.054 Uiso 1 1 calc R
H22F H 0.8311 0.2843 0.3952 0.054 Uiso 1 1 calc R
C221 C 0.4141(5) 0.0310(12) 0.4646(9) 0.071(10) Uani 1 1 d U
H22G H 0.4125 -0.0036 0.4595 0.106 Uiso 1 1 calc R
H22H H 0.4033 0.0491 0.4480 0.106 Uiso 1 1 calc R
H22I H 0.4098 0.0375 0.4908 0.106 Uiso 1 1 calc R
C222 C 0.4516(5) 0.0212(10) 0.4338(8) 0.043(8) Uani 1 1 d U
C223 C 0.4418(5) -0.0073(11) 0.4030(8) 0.046(8) Uani 1 1 d U
H22J H 0.4248 -0.0084 0.3989 0.056 Uiso 1 1 calc R
C224 C 0.4574(7) -0.0330(14) 0.3797(11) 0.091(12) Uani 1 1 d U
H22K H 0.4508 -0.0468 0.3576 0.110 Uiso 1 1 calc R
C225 C 0.4848(5) -0.0407(11) 0.3876(8) 0.065(10) Uani 1 1 d DU
H22L H 0.4947 -0.0630 0.3742 0.078 Uiso 1 1 calc R
C226 C 0.4939(6) -0.0093(12) 0.4183(9) 0.071(11) Uani 1 1 d DU
C227 C 0.4783(5) 0.0196(10) 0.4407(7) 0.034(7) Uani 1 1 d U
C228 C 0.5206(7) -0.0188(14) 0.4254(10) 0.090(12) Uani 1 1 d U
H22M H 0.5275 -0.0458 0.4129 0.108 Uiso 1 1 calc R
C229 C 0.5614(4) -0.0075(10) 0.4435(7) 0.044(8) Uani 1 1 d DU
H22N H 0.5622 -0.0404 0.4328 0.053 Uiso 1 1 calc R
H22O H 0.5697 -0.0077 0.4682 0.053 Uiso 1 1 calc R
C230 C 0.5740(4) 0.0296(10) 0.4163(7) 0.047(8) Uani 1 1 d DU
H23D H 0.5682 0.0232 0.3904 0.056 Uiso 1 1 calc R
H23E H 0.5686 0.0625 0.4232 0.056 Uiso 1 1 calc R
C231 C 0.6016(6) 0.0290(13) 0.4161(9) 0.094(13) Uani 1 1 d DU
H23F H 0.6074 -0.0049 0.4158 0.112 Uiso 1 1 calc R
H23G H 0.6077 0.0445 0.4393 0.112 Uiso 1 1 calc R
C232 C 0.6119(6) 0.0563(12) 0.3810(9) 0.081(11) Uani 1 1 d DU
H23H H 0.6052 0.0895 0.3800 0.097 Uiso 1 1 calc R
H23I H 0.6071 0.0392 0.3577 0.097 Uiso 1 1 calc R
C233 C 0.6406(5) 0.0583(11) 0.3841(10) 0.077(11) Uani 1 1 d DU
H23J H 0.6463 0.0873 0.3704 0.093 Uiso 1 1 calc R
H23K H 0.6449 0.0627 0.4109 0.093 Uiso 1 1 calc R
C234 C 0.6547(5) 0.0131(10) 0.3686(8) 0.060(10) Uani 1 1 d DU
H23L H 0.6529 -0.0133 0.3872 0.073 Uiso 1 1 calc R
H23M H 0.6466 0.0025 0.3453 0.073 Uiso 1 1 calc R
C235 C 0.6977(5) -0.0089(11) 0.3841(9) 0.062(9) Uani 1 1 d U
H23N H 0.6918 -0.0277 0.4045 0.074 Uiso 1 1 calc R
C236 C 0.7223(5) -0.0077(12) 0.3779(9) 0.051(9) Uani 1 1 d U
C237 C 0.7327(7) -0.0452(13) 0.4053(10) 0.086(12) Uani 1 1 d U
H23O H 0.7231 -0.0629 0.4226 0.103 Uiso 1 1 calc R
C238 C 0.7606(7) -0.0512(14) 0.4018(10) 0.092(13) Uani 1 1 d U
H23P H 0.7683 -0.0770 0.4148 0.111 Uiso 1 1 calc R
C239 C 0.7752(5) -0.0193(11) 0.3799(8) 0.054(9) Uani 1 1 d U
H23Q H 0.7923 -0.0226 0.3800 0.064 Uiso 1 1 calc R
C240 C 0.7647(4) 0.0152(11) 0.3591(8) 0.044(8) Uani 1 1 d DU
C241 C 0.7380(4) 0.0203(11) 0.3553(8) 0.048(9) Uani 1 1 d DU
C242 C 0.8019(6) 0.0427(13) 0.3293(10) 0.090(12) Uani 1 1 d U
H24A H 0.8087 0.0280 0.3521 0.136 Uiso 1 1 calc R
H24B H 0.8087 0.0751 0.3260 0.136 Uiso 1 1 calc R
H24C H 0.8059 0.0227 0.3075 0.136 Uiso 1 1 calc R
C243 C 0.3966(4) 0.3106(10) 0.4225(7) 0.036(8) Uani 1 1 d U
H24D H 0.3828 0.2967 0.4090 0.054 Uiso 1 1 calc R
H24E H 0.3980 0.3451 0.4164 0.054 Uiso 1 1 calc R
H24F H 0.3942 0.3068 0.4496 0.054 Uiso 1 1 calc R
C244 C 0.4172(5) 0.2348(10) 0.4039(7) 0.040(8) Uani 1 1 d U
C245 C 0.3937(7) 0.2130(14) 0.4066(10) 0.081(11) Uani 1 1 d U
H24G H 0.3796 0.2292 0.4150 0.098 Uiso 1 1 calc R
C246 C 0.3945(5) 0.1622(12) 0.3945(8) 0.054(9) Uani 1 1 d U
H24H H 0.3793 0.1472 0.3899 0.065 Uiso 1 1 calc R
C247 C 0.4160(6) 0.1323(13) 0.3888(10) 0.081(11) Uani 1 1 d U
H24I H 0.4155 0.0993 0.3817 0.097 Uiso 1 1 calc R
C248 C 0.4387(4) 0.1596(10) 0.3955(7) 0.030(7) Uani 1 1 d U
C249 C 0.4402(6) 0.2133(13) 0.4017(9) 0.061(10) Uani 1 1 d U
C250 C 0.4601(4) 0.1282(10) 0.3869(7) 0.036(7) Uani 1 1 d U
H25B H 0.4572 0.0976 0.3757 0.043 Uiso 1 1 calc R
C251 C 0.5028(5) 0.1006(10) 0.3793(8) 0.047(8) Uani 1 1 d U
H25C H 0.5154 0.0936 0.3983 0.056 Uiso 1 1 calc R
H25D H 0.4939 0.0703 0.3738 0.056 Uiso 1 1 calc R
C252 C 0.5147(5) 0.1211(11) 0.3423(8) 0.052(9) Uani 1 1 d U
H25E H 0.5028 0.1206 0.3216 0.062 Uiso 1 1 calc R
H25F H 0.5199 0.1549 0.3464 0.062 Uiso 1 1 calc R
C253 C 0.5362(5) 0.0903(10) 0.3323(7) 0.043(8) Uani 1 1 d DU
H25G H 0.5312 0.0559 0.3332 0.052 Uiso 1 1 calc R
H25H H 0.5489 0.0951 0.3516 0.052 Uiso 1 1 calc R
C254 C 0.5474(6) 0.1009(13) 0.2926(7) 0.075(11) Uani 1 1 d DU
H25I H 0.5505 0.1358 0.2892 0.090 Uiso 1 1 calc R
H25J H 0.5366 0.0894 0.2722 0.090 Uiso 1 1 calc R
C255 C 0.5718(5) 0.0716(11) 0.2931(8) 0.053(9) Uani 1 1 d U
H25K H 0.5688 0.0365 0.2958 0.063 Uiso 1 1 calc R
H25L H 0.5826 0.0826 0.3135 0.063 Uiso 1 1 calc R
C256 C 0.5831(5) 0.0846(12) 0.2516(9) 0.071(11) Uani 1 1 d U
H25M H 0.5732 0.0695 0.2317 0.085 Uiso 1 1 calc R
H25N H 0.5830 0.1200 0.2477 0.085 Uiso 1 1 calc R
C257 C 0.6135(5) 0.0213(10) 0.2434(7) 0.048(8) Uani 1 1 d DU
H25O H 0.5990 0.0035 0.2393 0.057 Uiso 1 1 calc R
C258 C 0.6356(5) -0.0089(13) 0.2412(10) 0.067(10) Uani 1 1 d DU
C259 C 0.6342(7) -0.0499(14) 0.2258(11) 0.094(13) Uani 1 1 d DU
H25P H 0.6190 -0.0598 0.2158 0.113 Uiso 1 1 calc R
C260 C 0.6549(7) -0.0828(15) 0.2228(12) 0.127(16) Uani 1 1 d DU
H26B H 0.6549 -0.1141 0.2119 0.152 Uiso 1 1 calc R
C261 C 0.6758(8) -0.0577(17) 0.2401(12) 0.129(17) Uani 1 1 d DU
H26C H 0.6908 -0.0716 0.2329 0.155 Uiso 1 1 calc R
C262 C 0.6789(6) -0.0181(13) 0.2649(10) 0.070(10) Uani 1 1 d U
C263 C 0.6569(5) 0.0134(11) 0.2609(9) 0.054(9) Uani 1 1 d U
C264 C 0.7225(5) -0.0250(11) 0.2724(9) 0.061(9) Uani 1 1 d U
H26E H 0.7256 -0.0350 0.2465 0.091 Uiso 1 1 calc R
H26F H 0.7212 -0.0537 0.2885 0.091 Uiso 1 1 calc R
H26G H 0.7358 -0.0047 0.2813 0.091 Uiso 1 1 calc R
C265 C 0.5204(5) 0.4151(12) 0.3802(9) 0.077(11) Uani 1 1 d U
H26H H 0.5307 0.4428 0.3860 0.115 Uiso 1 1 calc R
H26I H 0.5255 0.4008 0.3563 0.115 Uiso 1 1 calc R
H26J H 0.5218 0.3909 0.4002 0.115 Uiso 1 1 calc R
C266 C 0.4934(6) 0.4322(14) 0.3770(10) 0.086(12) Uani 1 1 d U
C267 C 0.5881(5) 0.5720(12) 0.3662(9) 0.076(11) Uani 1 1 d U
H26K H 0.6005 0.5946 0.3750 0.114 Uiso 1 1 calc R
H26L H 0.5843 0.5788 0.3399 0.114 Uiso 1 1 calc R
H26M H 0.5942 0.5388 0.3685 0.114 Uiso 1 1 calc R
C268 C 0.5638(5) 0.5781(11) 0.3916(8) 0.049(8) Uani 1 1 d U
C269 C 0.5420(6) 0.4837(13) 0.5038(10) 0.093(12) Uani 1 1 d U
H26N H 0.5516 0.5041 0.5207 0.139 Uiso 1 1 calc R
H26O H 0.5527 0.4600 0.4917 0.139 Uiso 1 1 calc R
H26P H 0.5295 0.4667 0.5182 0.139 Uiso 1 1 calc R
C270 C 0.5300(6) 0.5152(13) 0.4737(10) 0.079(11) Uani 1 1 d U
C271 C 0.5277(6) 0.5806(12) 0.5885(9) 0.080(11) Uani 1 1 d U
H27C H 0.5363 0.5826 0.6125 0.121 Uiso 1 1 calc R
H27D H 0.5325 0.5511 0.5753 0.121 Uiso 1 1 calc R
H27E H 0.5102 0.5800 0.5930 0.121 Uiso 1 1 calc R
C272 C 0.5338(5) 0.6232(12) 0.5651(8) 0.054(9) Uani 1 1 d U
C273 C 0.5997(4) 0.5529(8) 0.4862(6) 0.028(7) Uani 1 1 d DU
H27F H 0.6106 0.5298 0.4982 0.042 Uiso 1 1 calc R
H27G H 0.6069 0.5645 0.4627 0.042 Uiso 1 1 calc R
H27H H 0.5842 0.5371 0.4808 0.042 Uiso 1 1 calc R
C274 C 0.5953(4) 0.5974(8) 0.5136(7) 0.033(7) Uani 1 1 d DU
C275 C 0.5823(6) 0.5063(12) 0.6731(9) 0.069(10) Uani 1 1 d U
H27I H 0.5928 0.4887 0.6557 0.104 Uiso 1 1 calc R
H27J H 0.5665 0.4905 0.6744 0.104 Uiso 1 1 calc R
H27K H 0.5897 0.5066 0.6981 0.104 Uiso 1 1 calc R
C276 C 0.5792(5) 0.5580(11) 0.6593(8) 0.044(8) Uani 1 1 d U
C277 C 0.5784(6) 0.3995(12) 0.5698(10) 0.090(12) Uani 1 1 d DU
H27L H 0.5841 0.3692 0.5810 0.135 Uiso 1 1 calc R
H27M H 0.5783 0.3964 0.5424 0.135 Uiso 1 1 calc R
H27N H 0.5620 0.4063 0.5787 0.135 Uiso 1 1 calc R
C278 C 0.5959(5) 0.4422(11) 0.5817(9) 0.067(10) Uani 1 1 d DU
C279 C 0.6732(6) 0.4457(13) 0.5142(9) 0.080(12) Uani 1 1 d U
H27O H 0.6818 0.4159 0.5208 0.121 Uiso 1 1 calc R
H27P H 0.6848 0.4693 0.5041 0.121 Uiso 1 1 calc R
H27Q H 0.6609 0.4386 0.4951 0.121 Uiso 1 1 calc R
C280 C 0.6600(4) 0.4681(10) 0.5521(7) 0.034(7) Uani 1 1 d U
C281 C 0.5840(5) 0.3331(11) 0.6882(8) 0.050(9) Uani 1 1 d U
H28A H 0.5826 0.2988 0.6947 0.075 Uiso 1 1 calc R
H28B H 0.5773 0.3385 0.6631 0.075 Uiso 1 1 calc R
H28C H 0.5750 0.3525 0.7065 0.075 Uiso 1 1 calc R
C282 C 0.6112(4) 0.3482(10) 0.6888(7) 0.032(7) Uani 1 1 d U
C283 C 0.6375(5) 0.3244(10) 0.5602(7) 0.041(8) Uani 1 1 d U
H28D H 0.6305 0.2957 0.5483 0.062 Uiso 1 1 calc R
H28E H 0.6513 0.3358 0.5454 0.062 Uiso 1 1 calc R
H28F H 0.6252 0.3499 0.5615 0.062 Uiso 1 1 calc R
C284 C 0.6455(4) 0.3124(10) 0.5980(8) 0.037(7) Uani 1 1 d U
C285 C 0.5618(5) 0.1933(11) 0.6541(8) 0.055(9) Uani 1 1 d U
H28G H 0.5649 0.1779 0.6298 0.082 Uiso 1 1 calc R
H28H H 0.5536 0.2243 0.6501 0.082 Uiso 1 1 calc R
H28I H 0.5515 0.1723 0.6694 0.082 Uiso 1 1 calc R
C286 C 0.5866(5) 0.2022(11) 0.6752(8) 0.048(8) Uani 1 1 d U
C287 C 0.5497(7) 0.2757(14) 0.5556(11) 0.109(14) Uani 1 1 d U
H28J H 0.5388 0.2612 0.5369 0.164 Uiso 1 1 calc R
H28K H 0.5548 0.3077 0.5468 0.164 Uiso 1 1 calc R
H28L H 0.5411 0.2789 0.5796 0.164 Uiso 1 1 calc R
C288 C 0.5736(7) 0.2409(15) 0.5612(10) 0.094(13) Uani 1 1 d U
C289 C 0.6332(6) 0.1808(12) 0.4639(9) 0.081(11) Uani 1 1 d U
H28M H 0.6309 0.1499 0.4509 0.121 Uiso 1 1 calc R
H28N H 0.6505 0.1885 0.4648 0.121 Uiso 1 1 calc R
H28O H 0.6246 0.2063 0.4503 0.121 Uiso 1 1 calc R
C290 C 0.6230(6) 0.1770(13) 0.5051(10) 0.070(10) Uani 1 1 d U
C291 C 0.4943(7) 0.1691(15) 0.5789(11) 0.118(15) Uani 1 1 d U
H29A H 0.5053 0.1865 0.5957 0.177 Uiso 1 1 calc R
H29B H 0.4821 0.1520 0.5939 0.177 Uiso 1 1 calc R
H29C H 0.4863 0.1922 0.5622 0.177 Uiso 1 1 calc R
C292 C 0.5086(4) 0.1329(10) 0.5557(7) 0.031(7) Uani 1 1 d U
C293 C 0.5612(6) 0.1976(12) 0.4540(9) 0.080(11) Uani 1 1 d U
H29D H 0.5528 0.2214 0.4383 0.120 Uiso 1 1 calc R
H29E H 0.5751 0.1846 0.4402 0.120 Uiso 1 1 calc R
H29F H 0.5668 0.2131 0.4771 0.120 Uiso 1 1 calc R
C294 C 0.5427(6) 0.1539(13) 0.4643(10) 0.084(11) Uani 1 1 d U
C295 C 0.4454(5) 0.2471(10) 0.4959(7) 0.046(8) Uani 1 1 d U
H29G H 0.4574 0.2646 0.4810 0.068 Uiso 1 1 calc R
H29H H 0.4462 0.2580 0.5221 0.068 Uiso 1 1 calc R
H29I H 0.4292 0.2533 0.4859 0.068 Uiso 1 1 calc R
C296 C 0.4511(5) 0.1892(11) 0.4941(8) 0.046(8) Uani 1 1 d U
C297 C 0.5115(7) 0.3488(13) 0.4896(11) 0.114(15) Uani 1 1 d DU
H29J H 0.5056 0.3785 0.4776 0.171 Uiso 1 1 calc R
H29K H 0.5292 0.3486 0.4894 0.171 Uiso 1 1 calc R
H29L H 0.5057 0.3474 0.5155 0.171 Uiso 1 1 calc R
C298 C 0.5017(7) 0.3034(13) 0.4670(10) 0.094(13) Uani 1 1 d DU
C299 C 0.5376(4) 0.2942(10) 0.3353(7) 0.037(7) Uani 1 1 d U
H29M H 0.5315 0.3194 0.3185 0.055 Uiso 1 1 calc R
H29N H 0.5431 0.2665 0.3205 0.055 Uiso 1 1 calc R
H29O H 0.5511 0.3070 0.3502 0.055 Uiso 1 1 calc R
C300 C 0.5176(5) 0.2783(11) 0.3612(8) 0.044(8) Uani 1 1 d U
C301 C 0.4344(7) 0.4198(14) 0.4870(10) 0.097(13) Uani 1 1 d U
H30B H 0.4295 0.4531 0.4922 0.145 Uiso 1 1 calc R
H30C H 0.4490 0.4122 0.5015 0.145 Uiso 1 1 calc R
H30D H 0.4214 0.3977 0.4943 0.145 Uiso 1 1 calc R
C302 C 0.4394(6) 0.4144(12) 0.4477(9) 0.065(10) Uani 1 1 d U
C303 C 0.6650(5) 0.2064(12) 0.1537(9) 0.077(11) Uani 1 1 d DU
H30E H 0.6600 0.2051 0.1801 0.116 Uiso 1 1 calc R
H30F H 0.6792 0.2274 0.1513 0.116 Uiso 1 1 calc R
H30G H 0.6692 0.1738 0.1451 0.116 Uiso 1 1 calc R
C304 C 0.6438(5) 0.2270(13) 0.1291(9) 0.080(11) Uani 1 1 d DU
C305 C 0.6758(6) 0.2878(13) 0.2622(10) 0.086(12) Uani 1 1 d U
H30H H 0.6774 0.3204 0.2520 0.129 Uiso 1 1 calc R
H30I H 0.6905 0.2693 0.2568 0.129 Uiso 1 1 calc R
H30J H 0.6734 0.2896 0.2895 0.129 Uiso 1 1 calc R
C306 C 0.6541(6) 0.2630(12) 0.2443(9) 0.068(10) Uani 1 1 d U
C307 C 0.5908(6) 0.2087(12) 0.3405(9) 0.072(11) Uani 1 1 d U
H30K H 0.5960 0.1814 0.3561 0.109 Uiso 1 1 calc R
H30L H 0.5731 0.2114 0.3416 0.109 Uiso 1 1 calc R
H30M H 0.5981 0.2385 0.3500 0.109 Uiso 1 1 calc R
C308 C 0.5989(5) 0.2001(11) 0.2985(8) 0.051(9) Uani 1 1 d U
C309 C 0.7221(5) 0.1851(10) 0.2312(8) 0.050(9) Uani 1 1 d U
H30N H 0.7144 0.2034 0.2109 0.075 Uiso 1 1 calc R
H30O H 0.7357 0.1663 0.2211 0.075 Uiso 1 1 calc R
H30P H 0.7281 0.2076 0.2504 0.075 Uiso 1 1 calc R
C310 C 0.7037(5) 0.1512(11) 0.2487(8) 0.043(8) Uani 1 1 d U
C311 C 0.6626(6) 0.2147(11) 0.3555(9) 0.080(11) Uani 1 1 d DU
H31C H 0.6734 0.2256 0.3757 0.121 Uiso 1 1 calc R
H31D H 0.6462 0.2102 0.3654 0.121 Uiso 1 1 calc R
H31E H 0.6623 0.2390 0.3355 0.121 Uiso 1 1 calc R
C312 C 0.6723(5) 0.1649(10) 0.3390(9) 0.062(10) Uani 1 1 d DU
C313 C 0.7817(6) 0.2434(12) 0.3265(9) 0.071(10) Uani 1 1 d U
H31F H 0.7915 0.2456 0.3494 0.107 Uiso 1 1 calc R
H31G H 0.7672 0.2634 0.3291 0.107 Uiso 1 1 calc R
H31H H 0.7912 0.2548 0.3050 0.107 Uiso 1 1 calc R
C314 C 0.7739(5) 0.1885(12) 0.3197(9) 0.062(10) Uani 1 1 d U
C315 C 0.7241(7) 0.3434(14) 0.3396(11) 0.106(14) Uani 1 1 d U
H31I H 0.7145 0.3361 0.3172 0.158 Uiso 1 1 calc R
H31J H 0.7400 0.3558 0.3320 0.158 Uiso 1 1 calc R
H31K H 0.7157 0.3678 0.3547 0.158 Uiso 1 1 calc R
C316 C 0.7275(5) 0.2966(11) 0.3633(8) 0.053(9) Uani 1 1 d U
C317 C 0.6912(6) 0.2921(12) 0.4842(9) 0.080(11) Uani 1 1 d U
H31L H 0.6751 0.2812 0.4764 0.121 Uiso 1 1 calc R
H31M H 0.6926 0.3270 0.4802 0.121 Uiso 1 1 calc R
H31N H 0.6936 0.2848 0.5109 0.121 Uiso 1 1 calc R
C318 C 0.7113(5) 0.2650(11) 0.4600(8) 0.047(8) Uani 1 1 d U
C319 C 0.7994(7) 0.3809(15) 0.3340(9) 0.118(15) Uani 1 1 d DU
H31O H 0.7912 0.3521 0.3242 0.177 Uiso 1 1 calc R
H31P H 0.8149 0.3850 0.3212 0.177 Uiso 1 1 calc R
H31Q H 0.7892 0.4093 0.3297 0.177 Uiso 1 1 calc R
C320 C 0.8038(6) 0.3746(13) 0.3774(9) 0.080(11) Uani 1 1 d DU
C321 C 0.7247(6) 0.4094(12) 0.4397(10) 0.079(11) Uani 1 1 d U
H32C H 0.7199 0.4402 0.4284 0.119 Uiso 1 1 calc R
H32D H 0.7181 0.4073 0.4652 0.119 Uiso 1 1 calc R
H32E H 0.7184 0.3827 0.4245 0.119 Uiso 1 1 calc R
C322 C 0.7507(5) 0.4065(11) 0.4413(8) 0.049(8) Uani 1 1 d U
C323 C 0.7846(6) 0.5416(13) 0.3050(9) 0.083(12) Uani 1 1 d DU
C324 C 0.8008(6) 0.5166(12) 0.3361(8) 0.068(10) Uani 1 1 d DU
C325 C 0.7137(6) 0.4706(11) 0.3023(8) 0.065(10) Uani 1 1 d U
H32F H 0.7039 0.4943 0.2887 0.098 Uiso 1 1 calc R
H32G H 0.7034 0.4439 0.3108 0.098 Uiso 1 1 calc R
H32H H 0.7264 0.4580 0.2856 0.098 Uiso 1 1 calc R
C326 C 0.7253(5) 0.4944(11) 0.3357(8) 0.049(9) Uani 1 1 d U
C327 C 0.6739(5) 0.5513(12) 0.4394(8) 0.073(11) Uani 1 1 d DU
H32I H 0.6770 0.5247 0.4570 0.109 Uiso 1 1 calc R
H32J H 0.6609 0.5422 0.4221 0.109 Uiso 1 1 calc R
H32K H 0.6691 0.5802 0.4536 0.109 Uiso 1 1 calc R
C328 C 0.6978(4) 0.5625(11) 0.4163(8) 0.053(9) Uani 1 1 d DU
C329 C 0.7258(5) 0.5711(11) 0.2193(9) 0.067(10) Uani 1 1 d U
H32L H 0.7366 0.5473 0.2308 0.100 Uiso 1 1 calc R
H32M H 0.7335 0.5847 0.1969 0.100 Uiso 1 1 calc R
H32N H 0.7106 0.5552 0.2122 0.100 Uiso 1 1 calc R
C330 C 0.7204(4) 0.6123(10) 0.2480(7) 0.028(7) Uani 1 1 d U
C331 C 0.6574(5) 0.5518(10) 0.3235(8) 0.053(9) Uani 1 1 d DU
H33C H 0.6445 0.5339 0.3107 0.080 Uiso 1 1 calc R
H33D H 0.6518 0.5619 0.3484 0.080 Uiso 1 1 calc R
H33E H 0.6717 0.5310 0.3262 0.080 Uiso 1 1 calc R
C332 C 0.6643(5) 0.5976(10) 0.2997(8) 0.063(10) Uani 1 1 d DU
C333 C 0.6691(6) 0.5274(13) 0.1361(10) 0.091(12) Uani 1 1 d U
H33F H 0.6522 0.5217 0.1289 0.137 Uiso 1 1 calc R
H33G H 0.6735 0.5055 0.1566 0.137 Uiso 1 1 calc R
H33H H 0.6796 0.5214 0.1145 0.137 Uiso 1 1 calc R
C334 C 0.6721(6) 0.5812(14) 0.1494(10) 0.081(11) Uani 1 1 d U
C335 C 0.6670(8) 0.4201(13) 0.2261(13) 0.144(18) Uani 1 1 d DU
H33I H 0.6826 0.4275 0.2379 0.215 Uiso 1 1 calc R
H33J H 0.6698 0.4052 0.2015 0.215 Uiso 1 1 calc R
H33K H 0.6579 0.3978 0.2420 0.215 Uiso 1 1 calc R
C336 C 0.6521(6) 0.4682(12) 0.2208(10) 0.075(11) Uani 1 1 d DU
C337 C 0.5773(6) 0.4818(13) 0.2971(9) 0.081(12) Uani 1 1 d U
H33L H 0.5654 0.4567 0.2913 0.122 Uiso 1 1 calc R
H33M H 0.5694 0.5088 0.3099 0.122 Uiso 1 1 calc R
H33N H 0.5899 0.4683 0.3135 0.122 Uiso 1 1 calc R
C338 C 0.5891(5) 0.5001(11) 0.2600(9) 0.056(9) Uani 1 1 d U
C339 C 0.6558(7) 0.3677(18) 0.1139(14) 0.17(2) Uani 1 1 d DU
H33O H 0.6673 0.3931 0.1207 0.259 Uiso 1 1 calc R
H33P H 0.6580 0.3590 0.0874 0.259 Uiso 1 1 calc R
H33Q H 0.6587 0.3392 0.1296 0.259 Uiso 1 1 calc R
C340 C 0.6290(7) 0.3865(16) 0.1203(12) 0.120 Uiso 1 1 d D
C341 C 0.5961(6) 0.3577(12) 0.2505(9) 0.079(11) Uani 1 1 d U
H34E H 0.5995 0.3907 0.2588 0.118 Uiso 1 1 calc R
H34F H 0.6100 0.3369 0.2560 0.118 Uiso 1 1 calc R
H34G H 0.5818 0.3454 0.2637 0.118 Uiso 1 1 calc R
C342 C 0.5913(6) 0.3576(13) 0.2083(10) 0.073(11) Uani 1 1 d U

loop_
_atom_site_aniso_label
_atom_site_aniso_U_11
_atom_site_aniso_U_22
_atom_site_aniso_U_33
_atom_site_aniso_U_23
_atom_site_aniso_U_13
_atom_site_aniso_U_12
Tb1 0.0436(9) 0.0556(13) 0.0532(11) 0.0011(10) 0.0005(8) 0.0056(8)
Tb2 0.0642(11) 0.0528(13) 0.0528(11) -0.0031(10) -0.0068(9) 0.0053(9)
Tb3 0.0502(9) 0.0413(12) 0.0491(11) 0.0020(9) -0.0042(8) 0.0026(8)
Tb4 0.0540(10) 0.0417(13) 0.0682(12) 0.0046(10) -0.0135(9) -0.0058(9)
Tb5 0.0752(12) 0.0546(15) 0.0791(14) 0.0077(11) -0.0106(10) -0.0098(10)
Tb6 0.0552(10) 0.0460(13) 0.0516(11) 0.0113(9) 0.0035(8) -0.0014(9)
Tb7 0.0466(9) 0.0500(13) 0.0520(11) 0.0104(9) 0.0024(8) -0.0039(8)
Tb8 0.0473(9) 0.0494(13) 0.0730(13) 0.0040(10) 0.0004(9) 0.0070(9)
Cd1 0.0625(16) 0.046(2) 0.085(2) 0.0085(15) 0.0114(14) 0.0153(14)
Cd2 0.162(3) 0.141(4) 0.132(3) -0.005(3) -0.002(3) 0.043(3)
Cd3 0.0765(17) 0.049(2) 0.0577(17) -0.0039(14) -0.0231(14) 0.0067(14)
Cd4 0.0571(14) 0.0442(18) 0.0441(16) 0.0015(13) -0.0023(12) 0.0027(12)
Cd5 0.0617(15) 0.0527(19) 0.0446(16) 0.0020(14) 0.0076(12) 0.0084(13)
Cd6 0.0497(13) 0.0372(18) 0.0443(15) 0.0023(13) -0.0014(11) 0.0000(12)
Cd7 0.0475(13) 0.0371(18) 0.0604(17) 0.0102(13) -0.0060(12) 0.0033(12)
Cd8 0.0572(15) 0.0454(19) 0.0750(19) 0.0105(15) 0.0081(14) 0.0022(13)
Cd9 0.0514(14) 0.0393(18) 0.0709(18) 0.0035(14) -0.0163(13) -0.0087(13)
Cd10 0.0431(13) 0.0385(18) 0.0572(17) -0.0018(13) -0.0036(12) -0.0014(12)
Cd11 0.0470(14) 0.0433(19) 0.0712(18) -0.0003(14) 0.0036(13) -0.0030(12)
Cd12 0.0409(12) 0.0457(18) 0.0518(16) 0.0007(13) -0.0092(11) 0.0016(12)
Cd13 0.0591(15) 0.0429(19) 0.0706(18) 0.0031(15) -0.0028(14) -0.0026(13)
Cd14 0.0659(15) 0.056(2) 0.0445(16) 0.0040(14) 0.0065(13) -0.0017(14)
Cd15 0.0581(15) 0.0455(19) 0.0435(15) 0.0084(13) 0.0042(12) -0.0007(13)
Cd16 0.0496(14) 0.0477(19) 0.0495(16) 0.0098(13) 0.0029(12) -0.0053(12)
Cd17 0.0435(13) 0.056(2) 0.0708(18) 0.0173(15) 0.0042(13) -0.0028(12)
Cd18 0.0486(14) 0.0453(18) 0.0565(17) 0.0108(14) -0.0039(12) -0.0077(12)
Cd19 0.0450(13) 0.060(2) 0.0596(17) -0.0043(15) 0.0014(12) -0.0021(12)
Cd20 0.0481(14) 0.054(2) 0.0763(19) 0.0130(15) 0.0102(13) 0.0055(13)
Cd21 0.0475(14) 0.054(2) 0.0688(18) 0.0109(15) 0.0081(13) 0.0069(13)
Cd22 0.0533(15) 0.050(2) 0.077(2) 0.0071(15) -0.0021(13) 0.0108(13)
Cd23 0.0684(17) 0.081(2) 0.073(2) -0.0001(17) -0.0022(15) 0.0062(16)
Cd24 0.0567(15) 0.055(2) 0.078(2) -0.0018(16) -0.0076(14) -0.0029(14)
Cl1 0.141(8) 0.154(9) 0.146(8) -0.002(7) -0.009(7) -0.011(7)
Cl2 0.104(6) 0.096(7) 0.103(7) 0.015(6) 0.011(6) -0.006(6)
Cl3 0.124(7) 0.083(7) 0.103(7) 0.014(6) 0.010(6) 0.007(6)
Cl4 0.072(5) 0.064(6) 0.063(5) -0.009(5) 0.009(4) 0.006(4)
Cl5 0.063(5) 0.066(6) 0.094(6) 0.022(5) -0.002(4) 0.015(4)
Cl6 0.076(5) 0.100(7) 0.068(6) 0.006(5) 0.006(5) -0.019(5)
Cl7 0.117(7) 0.092(7) 0.103(7) -0.001(6) 0.027(6) 0.017(6)
N1 0.056(10) 0.050(11) 0.063(11) 0.008(8) 0.002(8) -0.001(8)
N2 0.047(10) 0.051(11) 0.046(10) 0.002(8) -0.002(8) -0.001(8)
N3 0.072(11) 0.071(12) 0.080(12) -0.011(9) -0.003(9) -0.006(9)
N4 0.091(12) 0.091(13) 0.087(12) 0.005(9) 0.001(9) 0.011(9)
N5 0.083(12) 0.088(13) 0.089(13) -0.004(9) 0.002(9) 0.002(9)
N6 0.069(11) 0.069(12) 0.078(12) 0.004(9) -0.003(9) -0.003(9)
N7 0.045(9) 0.036(10) 0.037(9) -0.016(8) -0.013(8) -0.002(8)
N8 0.069(11) 0.070(12) 0.077(11) -0.005(9) -0.005(9) -0.013(9)
N9 0.057(10) 0.054(11) 0.042(10) 0.006(8) 0.003(8) 0.000(8)
N10 0.044(9) 0.044(10) 0.044(10) -0.002(8) -0.001(8) 0.007(8)
N11 0.055(10) 0.048(11) 0.049(10) 0.007(8) -0.011(8) 0.004(8)
N12 0.048(10) 0.055(11) 0.055(10) 0.013(8) 0.006(8) 0.008(8)
N13 0.045(9) 0.039(10) 0.035(10) -0.003(8) -0.004(8) 0.006(8)
N14 0.042(9) 0.042(10) 0.055(10) 0.009(8) -0.005(8) 0.004(8)
N15 0.061(10) 0.048(11) 0.055(10) 0.004(8) -0.003(8) -0.004(8)
N16 0.050(10) 0.056(11) 0.049(10) 0.003(8) -0.010(8) 0.003(8)
N17 0.053(10) 0.049(11) 0.053(10) 0.006(8) -0.013(8) 0.005(8)
N18 0.048(9) 0.048(11) 0.054(10) -0.010(8) 0.003(8) -0.002(8)
N19 0.046(10) 0.061(11) 0.066(11) 0.004(9) -0.010(8) -0.010(8)
N20 0.053(9) 0.044(10) 0.042(10) 0.002(8) -0.009(8) -0.006(8)
N21 0.040(9) 0.048(10) 0.049(10) -0.007(8) -0.008(8) -0.009(8)
N22 0.050(10) 0.059(11) 0.054(10) -0.010(8) 0.012(8) -0.006(8)
N23 0.043(9) 0.039(10) 0.044(10) -0.013(8) 0.004(8) -0.002(8)
N24 0.071(11) 0.065(12) 0.075(11) 0.004(9) 0.003(9) 0.011(9)
O1 0.081(10) 0.091(11) 0.090(11) 0.009(9) -0.009(8) 0.018(9)
O2 0.082(10) 0.073(11) 0.086(10) 0.006(8) 0.004(8) -0.011(8)
O3 0.058(9) 0.054(10) 0.056(9) -0.005(8) -0.001(8) 0.000(8)
O4 0.069(10) 0.073(11) 0.080(10) 0.008(8) 0.004(8) -0.008(8)
O5 0.076(10) 0.063(11) 0.077(10) 0.008(8) 0.009(8) 0.004(8)
O6 0.087(10) 0.076(11) 0.072(10) 0.003(8) 0.010(8) 0.013(8)
O7 0.060(9) 0.052(10) 0.059(9) -0.003(8) -0.004(8) 0.004(8)
O8 0.052(9) 0.056(10) 0.058(9) 0.002(8) -0.013(7) 0.016(8)
O9 0.094(10) 0.072(11) 0.080(11) -0.016(8) -0.007(8) -0.006(8)
O10 0.056(9) 0.041(10) 0.068(9) -0.005(8) -0.005(8) 0.003(8)
O11 0.043(8) 0.052(10) 0.058(9) -0.009(8) 0.003(7) -0.008(7)
O12 0.071(10) 0.079(11) 0.083(10) -0.014(8) -0.005(8) -0.024(8)
O13 0.058(9) 0.058(10) 0.045(9) -0.009(8) 0.010(7) 0.005(8)
O14 0.059(9) 0.054(10) 0.063(9) -0.010(8) -0.004(8) 0.005(8)
O15 0.053(9) 0.050(10) 0.070(10) -0.002(8) -0.002(8) 0.008(7)
O16 0.089(10) 0.085(11) 0.091(11) -0.006(8) -0.001(8) 0.003(8)
O17 0.067(9) 0.059(10) 0.050(9) 0.012(8) -0.002(7) 0.011(8)
O18 0.057(8) 0.035(9) 0.036(8) -0.010(7) 0.023(7) 0.000(7)
O19 0.068(9) 0.053(10) 0.051(9) -0.002(8) -0.001(7) -0.013(8)
O20 0.064(9) 0.052(10) 0.059(9) 0.001(8) -0.001(8) -0.003(8)
O21 0.082(10) 0.071(10) 0.066(10) 0.017(8) 0.007(8) -0.002(8)
O22 0.047(8) 0.029(9) 0.043(8) 0.000(7) -0.004(7) -0.004(7)
O23 0.037(7) 0.035(9) 0.026(8) 0.012(7) -0.006(6) 0.011(7)
O24 0.054(8) 0.048(9) 0.047(9) 0.007(8) -0.003(7) 0.009(7)
O25 0.090(10) 0.076(11) 0.070(10) 0.011(8) -0.010(8) 0.002(8)
O26 0.053(8) 0.043(9) 0.047(9) -0.008(7) -0.005(7) 0.001(7)
O27 0.055(8) 0.048(9) 0.039(9) 0.002(7) -0.002(7) -0.002(7)
O28 0.061(9) 0.045(9) 0.038(9) 0.011(7) 0.004(7) 0.008(7)
O29 0.062(9) 0.055(10) 0.065(9) 0.010(8) 0.001(8) 0.004(8)
O30 0.055(8) 0.043(9) 0.057(9) 0.010(8) -0.002(7) 0.004(7)
O31 0.059(9) 0.050(10) 0.062(9) 0.013(8) -0.007(7) 0.003(8)
O32 0.062(9) 0.075(10) 0.077(10) 0.004(8) 0.008(8) -0.010(8)
O33 0.063(9) 0.062(10) 0.065(10) 0.000(8) 0.001(8) 0.005(8)
O34 0.065(9) 0.056(10) 0.069(10) -0.001(8) -0.002(8) -0.010(8)
O35 0.046(8) 0.056(10) 0.052(9) -0.001(8) -0.011(7) -0.011(7)
O36 0.057(9) 0.055(10) 0.056(9) 0.000(8) 0.001(7) -0.007(8)
O37 0.043(8) 0.049(10) 0.069(9) 0.000(8) -0.005(7) -0.009(7)
O38 0.048(8) 0.040(9) 0.052(9) -0.007(7) -0.014(7) 0.004(7)
O39 0.061(9) 0.046(10) 0.051(9) 0.003(8) 0.019(7) -0.007(7)
O40 0.058(9) 0.061(10) 0.048(9) -0.003(8) 0.011(7) 0.003(8)
O41 0.054(9) 0.066(10) 0.058(9) -0.014(8) 0.012(7) 0.008(8)
O42 0.034(7) 0.030(9) 0.027(8) -0.001(7) 0.005(6) 0.005(7)
O43 0.066(9) 0.061(10) 0.076(10) -0.002(8) 0.011(8) 0.013(8)
O44 0.043(8) 0.058(10) 0.057(9) -0.001(8) 0.012(7) 0.003(7)
O45 0.048(8) 0.052(10) 0.060(9) -0.008(8) -0.008(7) -0.006(7)
O46 0.041(8) 0.037(9) 0.038(8) 0.005(7) 0.005(7) -0.017(7)
O47 0.052(8) 0.048(9) 0.054(9) 0.001(8) 0.012(7) 0.012(7)
O48 0.064(9) 0.058(10) 0.078(10) 0.012(8) -0.004(8) 0.007(8)
O265 0.061(8) 0.039(9) 0.044(9) -0.003(7) -0.006(7) 0.004(7)
O266 0.038(7) 0.042(9) 0.016(8) -0.008(7) 0.005(6) -0.008(7)
O267 0.079(10) 0.070(10) 0.071(10) -0.004(8) 0.001(8) 0.015(8)
O268 0.071(9) 0.057(10) 0.055(9) 0.005(8) -0.002(8) 0.014(8)
O269 0.064(9) 0.063(10) 0.068(10) 0.007(8) -0.007(8) 0.007(8)
O270 0.055(8) 0.048(9) 0.033(8) 0.000(7) -0.009(7) 0.002(7)
O271 0.065(9) 0.050(10) 0.049(9) -0.011(8) -0.004(7) 0.006(8)
O272 0.050(8) 0.059(10) 0.056(9) 0.008(8) 0.023(7) 0.012(7)
O273 0.070(9) 0.054(10) 0.064(10) -0.005(8) -0.012(8) 0.001(8)
O274 0.057(8) 0.040(9) 0.044(9) -0.001(7) -0.002(7) 0.007(7)
O275 0.089(10) 0.078(11) 0.076(10) -0.001(8) 0.008(8) 0.008(8)
O276 0.049(8) 0.043(9) 0.058(9) -0.001(8) -0.007(7) 0.001(7)
O277 0.070(9) 0.060(10) 0.056(9) 0.009(8) -0.004(8) 0.000(8)
O278 0.043(8) 0.047(9) 0.037(8) -0.008(7) -0.001(7) 0.001(7)
O279 0.052(8) 0.045(9) 0.042(8) 0.013(7) -0.003(7) 0.001(7)
O280 0.055(8) 0.048(9) 0.042(9) 0.000(7) -0.013(7) 0.008(7)
O281 0.055(8) 0.050(10) 0.055(9) 0.000(8) 0.009(7) -0.002(7)
O282 0.062(9) 0.045(10) 0.046(9) 0.006(8) -0.011(7) -0.007(7)
O283 0.052(9) 0.059(10) 0.055(9) 0.001(8) -0.006(7) -0.007(8)
O284 0.034(8) 0.037(9) 0.053(9) 0.005(7) 0.007(7) 0.003(7)
O285 0.058(9) 0.058(10) 0.059(9) 0.012(8) 0.007(7) 0.010(8)
O286 0.074(10) 0.074(11) 0.075(10) 0.011(8) 0.009(8) 0.002(8)
O287 0.046(8) 0.051(10) 0.069(9) -0.008(8) -0.009(7) -0.003(7)
O288 0.061(9) 0.053(10) 0.069(9) 0.003(8) -0.007(8) -0.009(8)
O289 0.040(8) 0.040(9) 0.036(8) 0.008(7) -0.018(7) -0.003(7)
O290 0.060(9) 0.062(10) 0.059(9) 0.000(8) -0.019(8) -0.009(8)
O291 0.060(9) 0.054(10) 0.062(9) 0.001(8) 0.012(7) -0.004(8)
O292 0.041(8) 0.052(10) 0.063(9) 0.001(8) -0.011(7) -0.002(7)
O293 0.066(9) 0.046(10) 0.050(9) -0.008(8) 0.001(7) -0.007(8)
O294 0.041(8) 0.044(9) 0.046(9) -0.005(7) 0.003(7) 0.001(7)
O295 0.035(8) 0.049(9) 0.053(9) 0.017(7) -0.007(7) 0.007(7)
O296 0.069(10) 0.068(10) 0.087(10) 0.006(8) 0.013(8) -0.001(8)
O297 0.045(8) 0.057(10) 0.056(9) 0.001(8) -0.025(7) 0.004(7)
O298 0.057(9) 0.053(10) 0.064(9) 0.006(8) -0.007(8) -0.005(8)
O299 0.043(8) 0.048(9) 0.071(9) -0.013(8) -0.002(7) -0.001(7)
O300 0.047(8) 0.039(9) 0.043(9) 0.002(7) -0.008(7) -0.006(7)
O301 0.056(8) 0.056(10) 0.038(9) 0.009(8) -0.004(7) 0.000(7)
O302 0.077(9) 0.050(10) 0.070(10) -0.002(8) 0.010(8) 0.006(8)
O303 0.089(10) 0.084(11) 0.088(11) 0.004(8) 0.018(8) 0.015(8)
O304 0.085(10) 0.076(11) 0.081(10) 0.002(8) -0.003(8) 0.006(8)
O305 0.076(10) 0.078(11) 0.071(10) -0.001(8) -0.019(8) 0.004(8)
O306 0.077(10) 0.080(11) 0.083(10) -0.008(8) -0.003(8) 0.007(8)
O307 0.066(9) 0.058(10) 0.061(9) 0.002(8) -0.014(8) 0.012(8)
O308 0.064(9) 0.058(10) 0.063(9) 0.001(8) -0.001(8) 0.004(8)
O309 0.061(9) 0.065(10) 0.061(9) 0.018(8) -0.015(8) 0.015(8)
O310 0.055(9) 0.065(10) 0.070(10) 0.002(8) 0.011(8) -0.013(8)
O311 0.054(8) 0.047(9) 0.038(8) -0.005(7) 0.013(7) 0.000(7)
O312 0.062(9) 0.070(10) 0.057(9) -0.004(8) 0.002(8) -0.014(8)
O313 0.062(9) 0.057(10) 0.062(9) 0.003(8) -0.005(8) -0.008(8)
O314 0.058(9) 0.059(10) 0.069(9) 0.001(8) 0.032(8) 0.002(8)
O315 0.049(8) 0.042(9) 0.036(8) 0.011(7) -0.020(7) 0.008(7)
O316 0.058(8) 0.043(9) 0.056(9) -0.001(8) -0.003(7) 0.007(7)
O317 0.034(8) 0.056(9) 0.048(9) 0.001(8) 0.002(7) 0.008(7)
O318 0.041(8) 0.044(9) 0.040(8) 0.007(7) -0.006(7) -0.006(7)
O319 0.053(8) 0.058(10) 0.071(10) -0.001(8) -0.001(8) 0.005(8)
O320 0.060(9) 0.048(10) 0.055(9) 0.001(8) -0.004(7) -0.002(7)
O321 0.053(8) 0.049(9) 0.037(9) 0.007(7) -0.011(7) -0.004(7)
O322 0.053(8) 0.044(9) 0.052(9) 0.006(8) -0.003(7) -0.005(7)
O323 0.066(9) 0.050(9) 0.034(9) 0.015(7) 0.005(7) -0.004(8)
O324 0.050(8) 0.054(10) 0.061(9) 0.016(8) 0.007(7) -0.005(7)
O325 0.041(8) 0.039(9) 0.036(8) -0.003(7) -0.008(7) 0.007(7)
O326 0.036(7) 0.033(9) 0.027(8) 0.009(7) 0.008(6) 0.004(7)
O327 0.066(9) 0.055(10) 0.053(9) -0.003(8) 0.010(8) 0.000(8)
O328 0.040(8) 0.029(9) 0.044(9) 0.010(7) -0.012(7) -0.009(7)
O329 0.041(8) 0.040(9) 0.040(8) 0.007(7) 0.000(7) -0.013(7)
O330 0.061(9) 0.055(10) 0.051(9) 0.005(8) 0.016(7) 0.001(8)
O331 0.070(9) 0.044(9) 0.029(8) 0.002(7) 0.001(7) 0.002(7)
O332 0.055(8) 0.049(10) 0.050(9) -0.015(8) -0.008(7) 0.001(7)
O333 0.075(10) 0.074(11) 0.089(11) -0.004(8) 0.001(8) -0.002(8)
O334 0.123(12) 0.109(12) 0.105(12) -0.007(9) 0.013(9) -0.007(9)
O335 0.063(9) 0.071(10) 0.068(10) -0.005(8) -0.008(8) -0.002(8)
O336 0.080(10) 0.074(11) 0.076(10) 0.007(8) -0.008(8) -0.008(8)
O337 0.075(10) 0.066(10) 0.074(10) -0.005(8) 0.000(8) -0.014(8)
O338 0.080(9) 0.054(10) 0.061(9) 0.010(8) -0.003(8) -0.012(8)
O339 0.061(9) 0.068(10) 0.076(10) -0.004(8) -0.002(8) 0.000(8)
O340 0.077(10) 0.069(10) 0.068(10) -0.016(8) 0.000(8) -0.005(8)
O341 0.077(10) 0.063(10) 0.071(10) 0.002(8) -0.014(8) 0.000(8)
O342 0.047(8) 0.060(10) 0.057(9) -0.003(8) 0.006(7) 0.010(7)
O343 0.109(11) 0.102(12) 0.084(11) -0.003(9) 0.005(9) 0.011(9)
C1 0.096(15) 0.103(16) 0.107(16) -0.001(10) 0.003(9) 0.006(10)
C2 0.066(12) 0.068(13) 0.060(13) 0.006(9) 0.006(9) 0.010(9)
C3 0.103(16) 0.112(17) 0.112(17) 0.005(10) -0.004(10) 0.002(10)
C4 0.073(13) 0.074(14) 0.074(13) 0.009(9) 0.000(9) 0.009(9)
C5 0.051(11) 0.058(12) 0.053(12) 0.006(9) 0.003(9) 0.004(9)
C6 0.064(12) 0.062(13) 0.067(13) -0.002(9) 0.002(9) -0.007(9)
C7 0.044(11) 0.042(12) 0.036(11) 0.007(9) 0.000(8) 0.011(9)
C8 0.062(11) 0.047(12) 0.043(11) 0.013(9) 0.003(9) -0.006(9)
C9 0.043(11) 0.050(12) 0.044(11) -0.002(9) 0.005(8) 0.003(9)
C10 0.083(13) 0.075(14) 0.076(14) 0.002(9) 0.002(9) -0.007(9)
C11 0.053(12) 0.063(13) 0.056(12) 0.007(9) 0.000(9) -0.003(9)
C12 0.058(11) 0.055(12) 0.046(12) 0.004(9) -0.004(9) 0.011(9)
C13 0.084(14) 0.089(15) 0.083(14) 0.003(9) -0.003(9) 0.006(9)
C14 0.055(11) 0.051(12) 0.045(12) 0.003(9) 0.005(9) -0.002(9)
C15 0.048(11) 0.044(12) 0.048(12) -0.006(9) 0.010(9) 0.004(9)
C16 0.064(12) 0.075(13) 0.061(13) -0.002(9) -0.012(9) 0.000(9)
C17 0.081(14) 0.080(14) 0.079(14) 0.003(9) 0.002(9) 0.004(9)
C18 0.063(12) 0.055(13) 0.057(12) -0.004(9) 0.003(9) 0.003(9)
C19 0.065(12) 0.062(13) 0.063(13) 0.002(9) -0.012(9) -0.001(9)
C20 0.047(11) 0.053(12) 0.053(12) -0.007(9) -0.007(9) 0.003(9)
C21 0.084(14) 0.081(15) 0.076(14) 0.003(9) -0.005(9) 0.007(9)
C22 0.066(12) 0.067(13) 0.064(13) 0.001(9) 0.007(9) 0.000(9)
C23 0.093(15) 0.094(16) 0.095(15) -0.005(10) -0.007(9) 0.007(10)
C24 0.069(13) 0.065(14) 0.073(13) -0.005(10) -0.001(9) -0.002(9)
C25 0.089(14) 0.085(15) 0.085(15) -0.002(10) -0.003(9) -0.001(9)
C26 0.092(15) 0.090(15) 0.100(15) 0.001(10) 0.002(9) 0.006(9)
C27 0.079(13) 0.072(14) 0.077(14) 0.003(9) 0.009(9) -0.005(9)
C28 0.070(13) 0.068(14) 0.069(13) -0.003(9) -0.006(9) 0.004(9)
C29 0.112(17) 0.124(18) 0.117(18) 0.004(10) -0.005(10) -0.001(10)
C30 0.068(13) 0.075(14) 0.072(13) -0.001(9) -0.004(9) 0.008(9)
C31 0.052(11) 0.056(12) 0.052(12) 0.001(9) -0.002(9) 0.001(9)
C32 0.080(13) 0.079(14) 0.074(14) -0.007(9) 0.003(9) -0.002(9)
C33 0.093(15) 0.094(15) 0.094(15) -0.005(10) 0.007(9) -0.009(9)
C34 0.072(13) 0.072(13) 0.071(13) 0.003(9) 0.002(9) 0.002(9)
C35 0.069(13) 0.070(13) 0.066(13) 0.008(9) 0.002(9) -0.003(9)
C36 0.057(12) 0.061(13) 0.056(12) -0.012(9) 0.002(9) -0.010(9)
C37 0.065(12) 0.067(13) 0.068(13) 0.014(9) -0.003(9) -0.003(9)
C38 0.063(12) 0.071(13) 0.059(13) -0.002(9) 0.002(9) -0.005(9)
C39 0.094(15) 0.094(15) 0.087(15) 0.003(10) 0.007(9) 0.003(10)
C40 0.081(13) 0.067(14) 0.073(14) 0.011(9) 0.001(9) -0.001(9)
C41 0.125(18) 0.123(19) 0.126(18) 0.001(10) -0.001(10) 0.004(10)
C42 0.073(13) 0.070(14) 0.068(13) -0.002(9) 0.003(9) 0.000(9)
C43 0.058(12) 0.055(13) 0.058(12) -0.008(9) -0.009(9) 0.001(9)
C44 0.118(17) 0.116(18) 0.118(17) 0.004(10) -0.004(10) 0.006(10)
C45 0.15(2) 0.14(2) 0.13(2) -0.001(10) 0.002(10) 0.001(10)
C46 0.045(11) 0.045(12) 0.041(11) 0.003(9) -0.012(8) 0.010(9)
C47 0.111(17) 0.115(17) 0.112(17) -0.010(10) -0.005(10) 0.005(10)
C48 0.117(17) 0.119(18) 0.117(18) 0.000(10) -0.003(10) 0.002(10)
C49 0.16(2) 0.16(2) 0.16(2) -0.006(10) -0.009(10) -0.003(10)
C50 0.052(11) 0.052(12) 0.053(12) 0.011(9) -0.008(9) 0.004(9)
C51 0.048(11) 0.056(12) 0.052(12) -0.016(9) -0.008(9) 0.004(9)
C52 0.039(10) 0.034(12) 0.046(11) 0.001(9) -0.003(8) 0.000(9)
C53 0.037(10) 0.050(12) 0.051(11) 0.013(9) -0.005(9) 0.000(9)
C54 0.100(15) 0.095(16) 0.096(15) 0.003(10) -0.004(9) 0.007(10)
C55 0.107(16) 0.099(16) 0.108(16) 0.002(10) 0.005(10) -0.008(10)
C56 0.104(16) 0.101(16) 0.103(16) 0.003(10) -0.002(10) -0.002(10)
C57 0.112(17) 0.113(17) 0.117(17) 0.004(10) 0.003(10) -0.002(10)
C58 0.068(13) 0.077(14) 0.071(13) 0.012(9) -0.008(9) -0.005(9)
C59 0.073(13) 0.062(13) 0.067(13) -0.003(9) -0.003(9) 0.003(9)
C60 0.095(15) 0.099(16) 0.104(16) 0.000(10) -0.009(10) 0.005(10)
C61 0.118(17) 0.114(18) 0.118(18) -0.004(10) 0.004(10) -0.001(10)
C62 0.080(14) 0.084(14) 0.082(14) 0.000(9) -0.009(9) 0.003(9)
C63 0.096(15) 0.090(16) 0.096(15) 0.002(10) -0.008(9) -0.002(9)
C64 0.065(13) 0.064(13) 0.067(13) 0.002(9) -0.006(9) 0.000(9)
C65 0.091(15) 0.086(15) 0.090(15) -0.003(10) -0.001(9) 0.002(9)
C66 0.088(14) 0.081(15) 0.078(14) -0.008(9) 0.002(9) 0.000(9)
C67 0.093(15) 0.093(15) 0.095(15) 0.003(10) -0.001(9) -0.002(9)
C68 0.056(11) 0.049(12) 0.046(12) -0.005(9) -0.002(9) 0.002(9)
C69 0.043(11) 0.049(12) 0.043(11) -0.008(9) 0.007(8) -0.005(9)
C70 0.091(15) 0.092(15) 0.096(15) -0.004(10) 0.003(9) 0.003(9)
C71 0.067(12) 0.057(13) 0.057(12) 0.000(9) -0.001(9) 0.001(9)
C72 0.051(11) 0.041(12) 0.051(12) 0.002(9) -0.012(9) -0.001(9)
C73 0.064(12) 0.053(12) 0.051(12) -0.005(9) -0.002(9) 0.005(9)
C74 0.044(10) 0.049(12) 0.036(11) 0.007(9) 0.001(8) 0.003(9)
C75 0.059(11) 0.048(12) 0.053(12) -0.005(9) -0.010(9) 0.004(9)
C76 0.053(11) 0.062(12) 0.048(12) -0.008(9) 0.003(9) 0.004(9)
C79 0.123(18) 0.124(18) 0.119(18) -0.007(10) 0.002(10) 0.007(10)
C80 0.108(16) 0.101(16) 0.097(16) -0.002(10) -0.002(10) 0.010(10)
C81 0.078(13) 0.069(14) 0.069(13) 0.012(9) -0.002(9) -0.007(9)
C82 0.084(14) 0.083(15) 0.082(14) 0.006(10) -0.004(9) 0.005(9)
C83 0.114(17) 0.115(18) 0.120(18) -0.002(10) -0.003(10) -0.004(10)
C84 0.082(14) 0.074(14) 0.080(14) 0.005(9) -0.001(9) 0.000(9)
C85 0.088(15) 0.088(15) 0.093(15) 0.006(10) -0.006(9) -0.001(10)
C86 0.070(12) 0.068(13) 0.059(13) 0.006(9) 0.004(9) -0.004(9)
C87 0.099(16) 0.107(16) 0.106(16) -0.006(10) -0.002(10) 0.000(10)
C88 0.073(13) 0.073(14) 0.072(13) 0.003(9) -0.008(9) -0.002(9)
C89 0.085(14) 0.090(15) 0.089(14) 0.006(9) -0.003(9) 0.009(9)
C90 0.033(10) 0.029(11) 0.036(11) 0.001(8) 0.003(8) 0.007(8)
C91 0.058(11) 0.045(12) 0.057(12) -0.003(9) 0.002(9) 0.006(9)
C92 0.052(11) 0.049(12) 0.056(12) -0.008(9) 0.005(9) 0.003(9)
C93 0.083(14) 0.073(14) 0.087(14) -0.007(9) -0.002(9) -0.003(9)
C94 0.051(11) 0.053(12) 0.050(12) 0.000(9) 0.002(9) -0.003(9)
C95 0.020(9) 0.028(11) 0.022(10) 0.005(8) 0.008(8) 0.008(8)
C96 0.047(11) 0.048(12) 0.041(11) 0.004(9) 0.002(8) 0.007(9)
C97 0.083(14) 0.093(15) 0.092(15) 0.002(9) 0.003(9) 0.000(9)
C98 0.042(10) 0.031(11) 0.027(10) 0.010(9) -0.001(8) 0.002(8)
C99 0.075(13) 0.068(14) 0.072(13) 0.001(9) 0.001(9) 0.005(9)
C100 0.064(12) 0.062(13) 0.056(12) 0.003(9) 0.003(9) -0.006(9)
C101 0.098(15) 0.097(16) 0.090(15) -0.002(10) -0.004(9) 0.006(10)
C102 0.034(10) 0.032(11) 0.025(10) -0.002(8) -0.006(8) 0.004(8)
C103 0.049(11) 0.043(12) 0.045(11) -0.007(9) 0.000(8) 0.013(9)
C104 0.025(9) 0.028(11) 0.033(10) 0.001(8) 0.004(8) 0.007(8)
C105 0.083(13) 0.074(14) 0.076(14) 0.003(9) -0.006(9) -0.005(9)
C106 0.104(16) 0.103(16) 0.096(16) -0.002(10) 0.000(10) 0.002(10)
C107 0.075(13) 0.080(14) 0.079(14) 0.011(9) -0.002(9) 0.003(9)
C108 0.052(11) 0.062(13) 0.064(12) -0.004(9) -0.005(9) 0.007(9)
C109 0.044(10) 0.042(12) 0.038(11) 0.007(9) 0.013(8) 0.003(9)
C110 0.065(12) 0.059(13) 0.053(12) -0.002(9) 0.003(9) 0.002(9)
C111 0.080(13) 0.068(14) 0.066(13) -0.003(9) 0.004(9) 0.009(9)
C112 0.051(11) 0.052(12) 0.037(11) -0.005(9) 0.006(8) 0.016(9)
C113 0.088(14) 0.090(15) 0.084(15) 0.008(10) -0.002(9) -0.001(9)
C114 0.063(12) 0.062(13) 0.063(13) 0.007(9) 0.001(9) 0.007(9)
C115 0.048(11) 0.041(12) 0.041(11) 0.009(9) 0.006(8) 0.002(9)
C116 0.040(10) 0.037(11) 0.042(11) -0.010(9) -0.007(8) 0.005(8)
C117 0.035(10) 0.034(11) 0.033(10) 0.015(9) -0.002(8) 0.014(8)
C118 0.029(9) 0.037(11) 0.036(11) 0.003(9) 0.000(8) -0.008(8)
C119 0.068(12) 0.052(13) 0.051(12) -0.001(9) 0.008(9) 0.009(9)
C120 0.076(13) 0.077(14) 0.080(14) 0.006(9) 0.000(9) -0.005(9)
C121 0.052(12) 0.065(13) 0.064(12) 0.005(9) -0.001(9) 0.007(9)
C122 0.062(12) 0.066(13) 0.060(12) 0.011(9) -0.004(9) -0.001(9)
C123 0.065(12) 0.054(13) 0.062(12) 0.003(9) -0.004(9) -0.001(9)
C124 0.041(10) 0.037(11) 0.040(11) 0.006(9) -0.002(8) -0.002(8)
C125 0.054(11) 0.056(13) 0.062(12) -0.001(9) -0.006(9) -0.003(9)
C126 0.047(11) 0.035(12) 0.048(11) 0.001(9) 0.009(9) -0.010(9)
C127 0.066(12) 0.061(13) 0.060(13) 0.004(9) -0.006(9) -0.004(9)
C128 0.068(13) 0.070(14) 0.074(13) 0.005(9) 0.002(9) -0.008(9)
C129 0.063(12) 0.058(13) 0.062(13) 0.007(9) -0.007(9) 0.004(9)
C130 0.029(9) 0.030(11) 0.025(10) 0.003(9) -0.003(8) -0.001(8)
C131 0.050(11) 0.054(12) 0.055(12) 0.010(9) 0.001(9) -0.001(9)
C132 0.075(13) 0.065(13) 0.073(13) 0.001(9) 0.004(9) -0.001(9)
C133 0.095(14) 0.084(15) 0.083(14) 0.008(9) -0.013(9) -0.001(9)
C134 0.028(10) 0.044(11) 0.036(11) 0.012(9) -0.014(8) 0.000(8)
C135 0.063(12) 0.062(13) 0.059(12) 0.006(9) -0.005(9) -0.002(9)
C136 0.035(10) 0.036(11) 0.040(11) 0.016(9) -0.010(8) -0.010(8)
C137 0.051(11) 0.053(12) 0.052(12) 0.011(9) 0.013(9) -0.004(9)
C138 0.063(12) 0.060(13) 0.071(13) 0.001(9) 0.001(9) -0.005(9)
C139 0.054(11) 0.059(13) 0.057(12) 0.002(9) -0.003(9) 0.001(9)
C140 0.087(14) 0.090(15) 0.086(15) 0.001(9) -0.003(9) 0.001(9)
C141 0.057(11) 0.054(12) 0.047(12) 0.004(9) 0.008(9) -0.002(9)
C142 0.056(12) 0.056(13) 0.069(13) -0.001(9) 0.008(9) 0.003(9)
C143 0.068(13) 0.072(14) 0.072(13) 0.004(9) -0.004(9) 0.005(9)
C144 0.050(11) 0.054(12) 0.051(12) -0.001(9) 0.012(9) -0.003(9)
C145 0.051(11) 0.054(12) 0.055(12) 0.005(9) 0.002(9) 0.000(9)
C146 0.053(11) 0.051(12) 0.053(12) -0.008(9) -0.005(9) 0.003(9)
C147 0.054(11) 0.043(12) 0.042(11) 0.002(9) -0.007(9) 0.001(9)
C148 0.043(11) 0.044(12) 0.039(11) 0.007(9) 0.000(8) 0.001(9)
C149 0.038(10) 0.046(12) 0.043(11) 0.005(9) 0.001(8) -0.008(9)
C150 0.059(12) 0.063(13) 0.065(13) 0.001(9) -0.002(9) -0.020(9)
C151 0.080(13) 0.081(14) 0.078(14) 0.008(9) 0.007(9) -0.003(9)
C152 0.073(13) 0.080(14) 0.085(14) 0.006(9) 0.002(9) -0.007(9)
C153 0.028(9) 0.026(11) 0.029(10) 0.000(9) 0.000(8) -0.006(8)
C154 0.121(18) 0.123(18) 0.123(18) 0.004(10) -0.001(10) 0.000(10)
C155 0.087(14) 0.083(14) 0.078(14) 0.011(9) -0.003(9) -0.006(9)
C156 0.044(11) 0.053(12) 0.052(12) -0.002(9) 0.008(9) -0.006(9)
C157 0.046(11) 0.032(12) 0.052(11) -0.004(9) -0.004(9) -0.008(9)
C158 0.055(11) 0.048(12) 0.058(12) 0.001(9) 0.000(9) 0.003(9)
C159 0.048(11) 0.055(12) 0.058(12) 0.002(9) 0.005(9) 0.003(9)
C160 0.070(13) 0.071(14) 0.065(13) 0.003(9) -0.001(9) -0.005(9)
C161 0.051(11) 0.043(12) 0.034(11) -0.005(9) -0.004(8) -0.002(9)
C162 0.050(11) 0.048(12) 0.047(11) -0.008(9) -0.006(9) -0.003(9)
C163 0.062(12) 0.063(13) 0.073(13) -0.008(9) -0.001(9) 0.007(9)
C164 0.090(14) 0.089(15) 0.087(15) -0.001(9) 0.005(9) -0.001(9)
C165 0.079(13) 0.075(14) 0.084(14) 0.000(9) -0.003(9) -0.002(9)
C166 0.060(12) 0.062(13) 0.061(12) 0.001(9) 0.003(9) 0.011(9)
C167 0.058(11) 0.056(12) 0.050(12) 0.006(9) 0.008(9) -0.004(9)
C168 0.052(11) 0.048(12) 0.045(11) 0.001(9) 0.006(9) 0.002(9)
C169 0.057(11) 0.048(12) 0.054(12) 0.004(9) 0.003(9) -0.004(9)
C170 0.052(11) 0.060(13) 0.056(12) 0.006(9) 0.003(9) -0.010(9)
C171 0.122(17) 0.119(18) 0.115(18) 0.001(10) -0.008(10) -0.003(10)
C172 0.110(17) 0.112(17) 0.112(17) -0.002(10) -0.003(10) -0.003(10)
C173 0.054(11) 0.050(12) 0.062(12) 0.003(9) -0.001(9) -0.002(9)
C174 0.048(11) 0.060(12) 0.056(12) -0.004(9) -0.002(9) -0.009(9)
C175 0.041(10) 0.035(11) 0.033(11) 0.014(9) -0.016(8) 0.002(8)
C176 0.094(15) 0.096(15) 0.094(15) 0.008(9) 0.001(9) -0.009(9)
C177 0.063(12) 0.062(13) 0.060(12) 0.003(9) -0.012(9) -0.005(9)
C178 0.045(10) 0.043(12) 0.043(11) 0.013(9) -0.005(9) 0.003(9)
C179 0.050(11) 0.053(12) 0.055(12) -0.010(9) 0.002(9) -0.013(9)
C180 0.080(13) 0.078(14) 0.071(14) 0.003(9) -0.001(9) 0.008(9)
C181 0.069(12) 0.068(13) 0.059(13) 0.000(9) 0.007(9) -0.004(9)
C182 0.064(12) 0.058(13) 0.060(12) 0.007(9) -0.005(9) 0.007(9)
C183 0.052(11) 0.048(12) 0.049(12) 0.000(9) -0.012(9) -0.013(9)
C184 0.073(13) 0.077(14) 0.074(13) 0.002(9) -0.006(9) 0.001(9)
C185 0.064(12) 0.060(13) 0.062(13) 0.004(9) -0.003(9) -0.005(9)
C186 0.053(11) 0.059(13) 0.056(12) 0.000(9) 0.005(9) 0.001(9)
C187 0.082(13) 0.070(14) 0.076(14) 0.001(9) 0.002(9) 0.008(9)
C188 0.14(2) 0.13(2) 0.14(2) 0.007(10) -0.001(10) -0.005(10)
C189 0.080(13) 0.076(14) 0.079(14) 0.006(9) 0.004(9) 0.010(9)
C190 0.018(7) 0.012(7) 0.017(7) -0.001(4) 0.003(4) 0.002(4)
C191 0.059(12) 0.066(13) 0.064(13) 0.000(9) 0.000(9) 0.001(9)
C192 0.037(10) 0.039(12) 0.049(11) 0.005(9) 0.003(8) 0.001(9)
C193 0.056(12) 0.055(13) 0.065(12) 0.004(9) -0.008(9) 0.001(9)
C194 0.058(12) 0.057(13) 0.062(12) 0.005(9) 0.002(9) 0.004(9)
C195 0.051(11) 0.049(12) 0.048(12) 0.005(9) 0.001(9) 0.004(9)
C196 0.067(12) 0.061(13) 0.067(13) 0.001(9) 0.002(9) -0.004(9)
C197 0.012(9) 0.023(10) 0.031(10) 0.005(8) 0.000(8) -0.007(8)
C198 0.072(13) 0.075(14) 0.077(13) 0.000(9) 0.004(9) -0.003(9)
C199 0.063(12) 0.071(13) 0.070(13) 0.007(9) 0.004(9) 0.001(9)
C200 0.050(11) 0.047(12) 0.047(11) 0.006(9) 0.001(9) -0.002(9)
C201 0.081(13) 0.080(14) 0.068(13) 0.007(9) 0.004(9) 0.005(9)
C202 0.061(11) 0.049(12) 0.043(12) 0.005(9) 0.001(9) -0.008(9)
C203 0.046(11) 0.046(12) 0.043(11) 0.004(9) -0.012(8) 0.000(9)
C204 0.041(10) 0.026(11) 0.037(11) 0.003(9) -0.006(8) -0.001(8)
C205 0.042(10) 0.046(12) 0.044(11) -0.003(9) -0.002(8) -0.012(9)
C206 0.046(11) 0.042(12) 0.035(11) 0.003(9) -0.014(8) -0.003(9)
C207 0.069(12) 0.068(13) 0.066(13) 0.002(9) -0.010(9) -0.005(9)
C208 0.127(19) 0.136(19) 0.133(19) 0.000(10) -0.001(10) -0.004(10)
C211 0.104(16) 0.114(17) 0.109(16) 0.002(10) 0.008(10) -0.008(10)
C212 0.082(14) 0.085(14) 0.084(14) 0.007(9) 0.001(9) -0.001(9)
C213 0.044(11) 0.057(12) 0.056(12) -0.001(9) 0.000(9) 0.005(9)
C214 0.028(9) 0.035(11) 0.030(10) 0.006(8) -0.008(8) 0.008(8)
C215 0.072(13) 0.071(14) 0.077(13) -0.005(9) -0.003(9) -0.003(9)
C216 0.088(14) 0.085(15) 0.080(14) -0.006(9) 0.003(9) 0.006(9)
C217 0.061(12) 0.065(13) 0.055(12) -0.002(9) -0.002(9) -0.001(9)
C218 0.055(11) 0.039(12) 0.041(11) -0.002(9) -0.001(9) -0.003(9)
C219 0.062(12) 0.069(13) 0.065(13) -0.001(9) 0.004(9) -0.002(9)
C220 0.029(10) 0.042(11) 0.037(11) -0.002(9) 0.006(8) -0.005(8)
C221 0.070(13) 0.069(13) 0.073(13) -0.001(9) -0.005(9) 0.003(9)
C222 0.049(11) 0.038(11) 0.043(11) -0.010(9) -0.001(8) -0.012(9)
C223 0.044(11) 0.049(12) 0.046(11) -0.001(9) -0.005(9) -0.002(9)
C224 0.091(14) 0.091(15) 0.093(15) -0.002(9) -0.003(9) -0.002(9)
C225 0.065(12) 0.067(13) 0.062(12) -0.010(9) 0.003(9) -0.008(9)
C226 0.070(13) 0.070(14) 0.072(13) 0.005(9) -0.002(9) -0.011(9)
C227 0.040(10) 0.031(11) 0.031(10) -0.005(9) -0.004(8) 0.000(8)
C228 0.094(14) 0.088(15) 0.088(15) -0.005(9) 0.001(9) 0.001(9)
C229 0.041(10) 0.050(12) 0.042(11) -0.006(9) -0.012(8) -0.002(9)
C230 0.041(11) 0.048(12) 0.050(11) -0.006(9) -0.005(8) 0.017(9)
C231 0.095(15) 0.094(15) 0.092(15) 0.003(9) -0.003(9) -0.001(9)
C232 0.081(13) 0.081(14) 0.081(14) 0.007(9) 0.013(9) -0.003(9)
C233 0.082(13) 0.071(14) 0.079(14) 0.000(9) 0.001(9) -0.007(9)
C234 0.062(12) 0.066(13) 0.054(12) 0.004(9) -0.003(9) -0.001(9)
C235 0.067(12) 0.059(13) 0.059(12) -0.002(9) 0.007(9) -0.003(9)
C236 0.049(11) 0.050(12) 0.055(12) -0.001(9) -0.008(9) 0.004(9)
C237 0.088(14) 0.083(15) 0.087(14) -0.001(9) -0.006(9) 0.000(9)
C238 0.092(15) 0.090(15) 0.096(15) 0.002(10) -0.002(9) 0.002(9)
C239 0.053(11) 0.055(12) 0.053(12) -0.001(9) -0.002(9) -0.008(9)
C240 0.034(10) 0.054(12) 0.044(11) 0.014(9) 0.002(8) 0.004(9)
C241 0.046(11) 0.047(12) 0.052(12) 0.009(9) 0.000(9) -0.002(9)
C242 0.088(14) 0.095(15) 0.089(15) 0.000(9) 0.002(9) 0.001(9)
C243 0.042(10) 0.032(11) 0.035(11) 0.002(8) 0.008(8) 0.005(8)
C244 0.042(10) 0.043(12) 0.035(11) 0.000(9) -0.005(8) 0.000(9)
C245 0.080(14) 0.081(14) 0.084(14) -0.003(9) 0.000(9) -0.006(9)
C246 0.048(11) 0.055(12) 0.058(12) -0.001(9) 0.005(9) -0.002(9)
C247 0.082(13) 0.075(14) 0.085(14) 0.002(9) 0.001(9) -0.010(9)
C248 0.024(9) 0.037(11) 0.028(10) -0.002(8) 0.000(8) 0.000(8)
C249 0.060(12) 0.061(13) 0.061(12) 0.004(9) -0.003(9) 0.004(9)
C250 0.037(10) 0.032(11) 0.038(10) 0.001(9) -0.003(8) 0.011(8)
C251 0.047(11) 0.044(12) 0.049(11) 0.009(9) 0.001(9) 0.017(9)
C252 0.055(11) 0.046(12) 0.055(12) -0.002(9) 0.005(9) 0.009(9)
C253 0.040(10) 0.047(12) 0.043(11) -0.003(9) -0.001(8) 0.003(9)
C254 0.076(13) 0.077(14) 0.072(13) 0.004(9) -0.007(9) 0.003(9)
C255 0.053(11) 0.048(12) 0.056(12) 0.009(9) 0.002(9) 0.001(9)
C256 0.072(13) 0.070(14) 0.071(13) -0.008(9) 0.003(9) 0.007(9)
C257 0.045(11) 0.052(12) 0.046(11) 0.013(9) -0.004(8) 0.001(9)
C258 0.064(13) 0.068(13) 0.070(13) -0.010(9) 0.006(9) 0.004(9)
C259 0.088(15) 0.090(15) 0.105(15) -0.010(10) 0.001(9) -0.006(10)
C260 0.122(18) 0.124(18) 0.134(18) -0.008(10) -0.003(10) -0.001(10)
C261 0.128(18) 0.129(19) 0.130(19) -0.010(10) 0.000(10) -0.004(10)
C262 0.068(13) 0.064(13) 0.076(13) 0.003(9) -0.006(9) -0.005(9)
C263 0.047(11) 0.055(12) 0.061(12) -0.004(9) 0.001(9) 0.000(9)
C264 0.061(12) 0.061(13) 0.061(12) 0.010(9) -0.002(9) 0.009(9)
C265 0.071(13) 0.081(14) 0.079(13) -0.006(9) -0.008(9) -0.005(9)
C266 0.085(14) 0.087(15) 0.086(14) 0.004(9) -0.004(9) 0.003(9)
C267 0.070(13) 0.079(14) 0.079(13) -0.015(9) -0.004(9) -0.001(9)
C268 0.052(11) 0.052(12) 0.043(11) 0.002(9) -0.002(9) 0.002(9)
C269 0.092(15) 0.093(15) 0.094(15) 0.002(10) 0.002(9) 0.013(9)
C270 0.084(14) 0.078(14) 0.076(14) -0.005(9) 0.002(9) -0.005(9)
C271 0.083(13) 0.079(14) 0.079(14) 0.001(9) 0.001(9) -0.009(9)
C272 0.060(12) 0.049(12) 0.052(12) -0.014(9) -0.001(9) 0.004(9)
C273 0.020(9) 0.038(11) 0.026(10) -0.005(8) 0.002(8) 0.008(8)
C274 0.030(10) 0.025(11) 0.045(11) -0.003(9) -0.005(8) 0.003(8)
C275 0.071(13) 0.066(13) 0.071(13) -0.008(9) 0.004(9) -0.004(9)
C276 0.050(11) 0.040(12) 0.043(11) 0.006(9) -0.004(8) 0.006(9)
C277 0.088(14) 0.092(15) 0.090(15) -0.002(9) -0.006(9) 0.001(9)
C278 0.063(12) 0.067(13) 0.069(13) 0.002(9) 0.007(9) 0.001(9)
C279 0.088(14) 0.080(14) 0.074(14) -0.003(9) 0.000(9) 0.000(9)
C280 0.028(9) 0.037(11) 0.036(11) -0.001(9) 0.003(8) 0.003(8)
C281 0.047(11) 0.052(12) 0.052(12) 0.004(9) 0.002(9) -0.004(9)
C282 0.035(10) 0.032(11) 0.029(10) 0.000(8) 0.004(8) 0.003(8)
C283 0.041(10) 0.043(12) 0.040(11) -0.001(9) 0.003(8) 0.008(9)
C284 0.027(10) 0.041(11) 0.044(11) 0.004(9) 0.002(8) 0.004(8)
C285 0.051(11) 0.052(12) 0.061(12) 0.002(9) 0.014(9) 0.003(9)
C286 0.056(11) 0.043(12) 0.044(11) 0.010(9) -0.004(9) 0.012(9)
C287 0.110(16) 0.106(17) 0.112(17) 0.007(10) -0.004(10) -0.002(10)
C288 0.095(15) 0.096(15) 0.091(15) -0.002(9) -0.004(9) -0.003(9)
C289 0.082(14) 0.080(14) 0.080(14) 0.003(9) -0.003(9) -0.002(9)
C290 0.070(13) 0.072(13) 0.068(13) -0.008(9) 0.002(9) 0.008(9)
C291 0.114(17) 0.117(17) 0.122(17) -0.012(10) 0.000(10) 0.001(10)
C292 0.032(10) 0.030(11) 0.031(10) 0.007(8) 0.008(8) 0.009(8)
C293 0.075(13) 0.079(14) 0.085(14) -0.002(9) -0.008(9) -0.004(9)
C294 0.085(14) 0.082(14) 0.084(14) 0.001(9) 0.002(9) -0.004(9)
C295 0.046(11) 0.045(12) 0.045(11) -0.004(9) 0.004(8) 0.011(9)
C296 0.055(11) 0.041(12) 0.041(11) 0.006(9) 0.001(8) 0.001(9)
C297 0.117(17) 0.111(17) 0.115(17) 0.000(10) -0.003(10) 0.001(10)
C298 0.099(15) 0.090(15) 0.095(15) 0.000(10) 0.005(9) -0.011(9)
C299 0.031(10) 0.041(11) 0.038(11) -0.004(9) 0.005(8) 0.008(8)
C300 0.046(11) 0.049(12) 0.039(11) -0.001(9) -0.002(8) 0.001(9)
C301 0.103(15) 0.093(16) 0.094(15) 0.006(10) 0.008(9) -0.001(9)
C302 0.071(12) 0.070(13) 0.054(12) -0.012(9) -0.002(9) 0.002(9)
C303 0.074(13) 0.078(14) 0.079(14) 0.007(9) 0.005(9) -0.002(9)
C304 0.083(14) 0.077(14) 0.079(14) 0.006(9) 0.006(9) -0.001(9)
C305 0.088(14) 0.085(15) 0.086(14) 0.006(9) -0.004(9) -0.002(9)
C306 0.075(13) 0.061(13) 0.068(13) 0.000(9) 0.003(9) -0.001(9)
C307 0.066(13) 0.075(14) 0.076(13) -0.002(9) -0.001(9) 0.002(9)
C308 0.050(11) 0.045(12) 0.057(12) 0.008(9) -0.004(9) -0.006(9)
C309 0.054(11) 0.043(12) 0.053(12) 0.002(9) 0.005(9) 0.000(9)
C310 0.043(10) 0.044(12) 0.042(11) -0.002(9) 0.000(8) -0.001(9)
C311 0.076(13) 0.083(14) 0.082(14) 0.002(9) 0.004(9) 0.006(9)
C312 0.061(12) 0.058(13) 0.066(12) 0.008(9) 0.004(9) 0.006(9)
C313 0.064(13) 0.074(14) 0.075(13) 0.004(9) -0.004(9) -0.002(9)
C314 0.064(12) 0.062(13) 0.061(12) 0.001(9) 0.001(9) -0.001(9)
C315 0.103(16) 0.114(16) 0.100(16) 0.004(10) -0.013(9) 0.005(10)
C316 0.058(11) 0.045(12) 0.055(12) 0.004(9) 0.009(9) -0.014(9)
C317 0.079(14) 0.080(14) 0.082(14) 0.007(9) 0.008(9) 0.002(9)
C318 0.047(11) 0.053(12) 0.040(11) -0.004(9) 0.004(8) 0.004(9)
C319 0.121(17) 0.116(17) 0.116(17) -0.001(10) 0.006(10) -0.003(10)
C320 0.082(13) 0.078(14) 0.081(14) 0.006(9) -0.004(9) 0.006(9)
C321 0.079(13) 0.077(14) 0.083(14) -0.004(9) -0.003(9) -0.008(9)
C322 0.043(11) 0.048(12) 0.056(12) 0.002(9) 0.006(9) -0.013(9)
C323 0.084(14) 0.084(14) 0.082(14) 0.000(9) -0.008(9) 0.007(9)
C324 0.071(13) 0.064(13) 0.069(13) 0.006(9) 0.010(9) 0.004(9)
C325 0.069(12) 0.064(13) 0.063(13) 0.009(9) -0.007(9) 0.011(9)
C326 0.046(11) 0.052(12) 0.049(12) -0.007(9) 0.004(9) 0.007(9)
C327 0.072(13) 0.072(14) 0.074(13) 0.005(9) 0.006(9) 0.001(9)
C328 0.049(11) 0.055(12) 0.054(12) 0.002(9) 0.009(9) 0.001(9)
C329 0.066(12) 0.065(13) 0.070(13) 0.000(9) 0.004(9) -0.004(9)
C330 0.025(9) 0.030(11) 0.028(10) 0.002(8) 0.006(8) -0.015(8)
C331 0.048(11) 0.060(12) 0.052(12) 0.006(9) 0.002(9) -0.003(9)
C332 0.059(12) 0.062(13) 0.069(13) 0.001(9) 0.005(9) 0.000(9)
C333 0.096(15) 0.092(15) 0.087(15) -0.001(9) 0.002(9) 0.000(9)
C334 0.079(14) 0.082(14) 0.081(14) 0.005(9) 0.006(9) -0.004(9)
C335 0.14(2) 0.14(2) 0.15(2) 0.000(10) -0.009(10) -0.001(10)
C336 0.073(13) 0.071(14) 0.080(13) -0.002(9) -0.002(9) -0.002(9)
C337 0.085(14) 0.079(14) 0.080(14) 0.002(9) 0.006(9) -0.001(9)
C338 0.053(11) 0.059(12) 0.055(12) 0.000(9) 0.006(9) 0.001(9)
C339 0.17(2) 0.17(2) 0.18(2) -0.004(10) 0.005(10) 0.006(10)
C341 0.080(13) 0.079(14) 0.077(14) -0.004(9) -0.004(9) 0.006(9)
C342 0.072(13) 0.073(14) 0.076(13) 0.001(9) 0.001(9) -0.004(9)

loop_
_atom_type_symbol
_atom_type_description
_atom_type_scat_dispersion_real
_atom_type_scat_dispersion_imag
_atom_type_scat_source
C C 0.0033 0.0016 'International Tables Vol C Tables 4.2.6.8 and 6.1.1.4'
H H 0.0000 0.0000 'International Tables Vol C Tables 4.2.6.8 and 6.1.1.4'
N N 0.0061 0.0033 'International Tables Vol C Tables 4.2.6.8 and 6.1.1.4'
O O 0.0106 0.0060 'International Tables Vol C Tables 4.2.6.8 and 6.1.1.4'
Cl Cl 0.1484 0.1585 'International Tables Vol C Tables 4.2.6.8 and 6.1.1.4'
Cd Cd -0.8075 1.2024 'International Tables Vol C Tables 4.2.6.8 and 6.1.1.4'
Tb Tb -0.1723 4.1537 'International Tables Vol C Tables 4.2.6.8 and 6.1.1.4'

loop_
_geom_angle_atom_site_label_1
_geom_angle_atom_site_label_2
_geom_angle_atom_site_label_3
_geom_angle
O300 Tb1 O46 85.0(6)
O300 Tb1 O298 76.5(6)
O46 Tb1 O298 78.8(6)
O300 Tb1 O265 79.8(6)
O46 Tb1 O265 161.6(6)
O298 Tb1 O265 87.6(6)
O300 Tb1 O301 141.3(6)
O46 Tb1 O301 110.9(6)
O298 Tb1 O301 72.6(6)
O265 Tb1 O301 76.1(6)
O300 Tb1 O2 118.5(7)
O46 Tb1 O2 127.7(7)
O298 Tb1 O2 148.1(7)
O265 Tb1 O2 69.4(7)
O301 Tb1 O2 80.3(7)
O300 Tb1 O45 144.6(6)
O46 Tb1 O45 63.2(6)
O298 Tb1 O45 109.5(6)
O265 Tb1 O45 134.1(6)
O301 Tb1 O45 69.7(6)
O2 Tb1 O45 75.4(7)
O300 Tb1 N1 76.5(7)
O46 Tb1 N1 72.3(7)
O298 Tb1 N1 141.8(7)
O265 Tb1 N1 113.4(7)
O301 Tb1 N1 141.3(7)
O2 Tb1 N1 69.8(8)
O45 Tb1 N1 79.2(6)
O300 Tb1 Cd1 111.7(5)
O46 Tb1 Cd1 161.2(4)
O298 Tb1 Cd1 112.6(5)
O265 Tb1 Cd1 37.1(4)
O301 Tb1 Cd1 61.7(4)
O2 Tb1 Cd1 37.0(5)
O45 Tb1 Cd1 98.3(4)
N1 Tb1 Cd1 102.2(5)
O268 Tb2 O271 147.4(7)
O268 Tb2 O10 84.2(7)
O271 Tb2 O10 108.1(7)
O268 Tb2 O14 115.5(7)
O271 Tb2 O14 80.6(7)
O10 Tb2 O14 129.3(7)
O268 Tb2 O270 76.7(7)
O271 Tb2 O270 75.8(6)
O10 Tb2 O270 80.7(6)
O14 Tb2 O270 146.9(6)
O268 Tb2 O273 82.2(7)
O271 Tb2 O273 77.3(6)
O10 Tb2 O273 160.5(7)
O14 Tb2 O273 69.6(6)
O270 Tb2 O273 82.6(6)
O268 Tb2 N7 75.5(7)
O271 Tb2 N7 136.9(7)
O10 Tb2 N7 70.2(6)
O14 Tb2 N7 70.8(6)
O270 Tb2 N7 141.3(6)
O273 Tb2 N7 119.2(7)
O268 Tb2 O9 138.4(7)
O271 Tb2 O9 70.5(7)
O10 Tb2 O9 60.7(7)
O14 Tb2 O9 77.4(7)
O270 Tb2 O9 115.1(7)
O273 Tb2 O9 136.9(7)
N7 Tb2 O9 72.2(7)
O268 Tb2 Cd4 112.3(5)
O271 Tb2 Cd4 61.7(5)
O10 Tb2 Cd4 162.3(5)
O14 Tb2 Cd4 38.5(5)
O270 Tb2 Cd4 108.7(4)
O273 Tb2 Cd4 36.3(5)
N7 Tb2 Cd4 106.5(4)
O9 Tb2 Cd4 101.6(5)
O26 Tb3 O280 118.2(6)
O26 Tb3 O278 147.7(7)
O280 Tb3 O278 74.9(6)
O26 Tb3 O281 78.5(6)
O280 Tb3 O281 142.4(7)
O278 Tb3 O281 75.5(6)
O26 Tb3 O22 129.9(6)
O280 Tb3 O22 84.6(6)
O278 Tb3 O22 78.1(6)
O281 Tb3 O22 111.2(6)
O26 Tb3 O283 68.7(6)
O280 Tb3 O283 80.4(6)
O278 Tb3 O283 86.2(6)
O281 Tb3 O283 75.0(6)
O22 Tb3 O283 160.6(6)
O26 Tb3 O21 73.7(7)
O280 Tb3 O21 146.0(7)
O278 Tb3 O21 113.0(6)
O281 Tb3 O21 68.5(7)
O22 Tb3 O21 66.1(6)
O283 Tb3 O21 131.6(6)
O26 Tb3 N13 71.7(7)
O280 Tb3 N13 75.4(6)
O278 Tb3 N13 139.6(7)
O281 Tb3 N13 141.1(7)
O22 Tb3 N13 72.5(6)
O283 Tb3 N13 115.0(6)
O21 Tb3 N13 79.3(7)
O26 Tb3 Cd7 35.7(5)
O280 Tb3 Cd7 111.3(5)
O278 Tb3 Cd7 113.2(5)
O281 Tb3 Cd7 61.4(5)
O22 Tb3 Cd7 162.1(4)
O283 Tb3 Cd7 37.0(4)
O21 Tb3 Cd7 96.3(5)
N13 Tb3 Cd7 102.8(5)
O290 Tb4 O34 84.8(7)
O290 Tb4 O288 73.9(7)
O34 Tb4 O288 77.9(7)
O290 Tb4 O38 119.7(7)
O34 Tb4 O38 129.4(7)
O288 Tb4 O38 147.8(6)
O290 Tb4 O291 79.7(6)
O34 Tb4 O291 159.9(7)
O288 Tb4 O291 85.5(7)
O38 Tb4 O291 70.1(6)
O290 Tb4 O293 141.4(7)
O34 Tb4 O293 110.1(7)
O288 Tb4 O293 74.9(7)
O38 Tb4 O293 78.9(6)
O291 Tb4 O293 75.8(6)
O290 Tb4 N19 79.5(7)
O34 Tb4 N19 73.7(7)
O288 Tb4 N19 142.5(7)
O38 Tb4 N19 69.2(6)
O291 Tb4 N19 115.4(7)
O293 Tb4 N19 138.2(7)
O290 Tb4 O33 143.3(6)
O34 Tb4 O33 60.9(6)
O288 Tb4 O33 108.1(7)
O38 Tb4 O33 78.7(6)
O291 Tb4 O33 136.6(6)
O293 Tb4 O33 69.0(6)
N19 Tb4 O33 78.7(7)
O290 Tb4 Cd10 113.1(5)
O34 Tb4 Cd10 161.0(5)
O288 Tb4 Cd10 112.1(5)
O38 Tb4 Cd10 36.7(4)
O291 Tb4 Cd10 38.4(5)
O293 Tb4 Cd10 60.1(4)
N19 Tb4 Cd10 102.4(5)
O33 Tb4 Cd10 100.2(4)
O338 Tb5 O11 117.6(7)
O338 Tb5 O339 142.7(8)
O11 Tb5 O339 81.5(7)
O338 Tb5 O341 80.1(7)
O11 Tb5 O341 70.4(7)
O339 Tb5 O341 77.0(7)
O338 Tb5 O15 85.3(7)
O11 Tb5 O15 130.1(7)
O339 Tb5 O15 107.1(7)
O341 Tb5 O15 159.1(7)
O338 Tb5 O336 74.0(7)
O11 Tb5 O336 152.2(7)
O339 Tb5 O336 76.3(7)
O341 Tb5 O336 88.3(7)
O15 Tb5 O336 73.3(7)
O338 Tb5 O16 146.2(8)
O11 Tb5 O16 74.4(7)
O339 Tb5 O16 66.7(7)
O341 Tb5 O16 132.2(7)
O15 Tb5 O16 65.6(7)
O336 Tb5 O16 110.9(7)
O338 Tb5 N6 74.8(8)
O11 Tb5 N6 71.9(8)
O339 Tb5 N6 142.2(8)
O341 Tb5 N6 116.7(8)
O15 Tb5 N6 73.0(7)
O336 Tb5 N6 135.3(8)
O16 Tb5 N6 80.3(8)
O338 Tb5 Cd24 111.7(5)
O11 Tb5 Cd24 37.0(5)
O339 Tb5 Cd24 63.3(5)
O341 Tb5 Cd24 37.8(5)
O15 Tb5 Cd24 162.0(5)
O336 Tb5 Cd24 116.2(5)
O16 Tb5 Cd24 96.4(5)
N6 Tb5 Cd24 104.7(6)
O328 Tb6 O27 87.4(6)
O328 Tb6 O326 75.7(6)
O27 Tb6 O326 79.4(6)
O328 Tb6 O329 139.9(6)
O27 Tb6 O329 110.9(6)
O326 Tb6 O329 73.4(6)
O328 Tb6 O23 115.3(6)
O27 Tb6 O23 127.1(6)
O326 Tb6 O23 149.8(5)
O329 Tb6 O23 82.4(6)
O328 Tb6 O331 77.9(6)
O27 Tb6 O331 160.7(6)
O326 Tb6 O331 84.9(6)
O329 Tb6 O331 74.5(6)
O23 Tb6 O331 71.2(6)
O328 Tb6 O28 146.7(6)
O27 Tb6 O28 63.6(6)
O326 Tb6 O28 111.9(5)
O329 Tb6 O28 70.3(5)
O23 Tb6 O28 75.2(5)
O331 Tb6 O28 133.7(6)
O328 Tb6 N12 76.0(6)
O27 Tb6 N12 70.5(6)
O326 Tb6 N12 139.2(6)
O329 Tb6 N12 143.1(6)
O23 Tb6 N12 70.2(6)
O331 Tb6 N12 116.9(6)
O28 Tb6 N12 78.8(6)
O328 Tb6 Cd15 109.9(4)
O27 Tb6 Cd15 160.8(4)
O326 Tb6 Cd15 112.3(4)
O329 Tb6 Cd15 61.2(4)
O23 Tb6 Cd15 38.1(4)
O331 Tb6 Cd15 38.2(4)
O28 Tb6 Cd15 97.3(4)
N12 Tb6 Cd15 104.6(5)
O316 Tb7 O39 82.5(7)
O316 Tb7 O318 75.4(6)
O39 Tb7 O318 84.8(6)
O316 Tb7 O35 145.2(7)
O39 Tb7 O35 125.9(7)
O318 Tb7 O35 121.9(6)
O316 Tb7 O321 83.4(6)
O39 Tb7 O321 162.8(6)
O318 Tb7 O321 82.1(6)
O35 Tb7 O321 70.9(6)
O316 Tb7 O319 73.0(6)
O39 Tb7 O319 110.4(6)
O318 Tb7 O319 142.4(6)
O35 Tb7 O319 77.7(6)
O321 Tb7 O319 74.6(6)
O316 Tb7 N18 143.3(7)
O39 Tb7 N18 69.9(7)
O318 Tb7 N18 78.4(6)
O35 Tb7 N18 71.2(7)
O321 Tb7 N18 117.9(6)
O319 Tb7 N18 138.7(7)
O316 Tb7 O40 112.8(6)
O39 Tb7 O40 60.4(6)
O318 Tb7 O40 141.4(6)
O35 Tb7 O40 73.9(6)
O321 Tb7 O40 135.1(6)
O319 Tb7 O40 71.4(6)
N18 Tb7 O40 74.3(6)
O316 Tb7 Cd18 109.2(5)
O39 Tb7 Cd18 158.3(5)
O318 Tb7 Cd18 115.4(4)
O35 Tb7 Cd18 37.4(5)
O321 Tb7 Cd18 38.3(4)
O319 Tb7 Cd18 58.7(5)
N18 Tb7 Cd18 105.0(5)
O40 Tb7 Cd18 97.9(4)
O308 Tb8 O309 146.3(7)
O308 Tb8 O311 78.9(6)
O309 Tb8 O311 81.6(6)
O308 Tb8 O47 115.2(7)
O309 Tb8 O47 82.9(7)
O311 Tb8 O47 69.9(7)
O308 Tb8 O3 84.9(7)
O309 Tb8 O3 103.2(6)
O311 Tb8 O3 156.0(7)
O47 Tb8 O3 133.7(7)
O308 Tb8 O306 77.1(7)
O309 Tb8 O306 72.5(7)
O311 Tb8 O306 79.6(7)
O47 Tb8 O306 143.3(7)
O3 Tb8 O306 79.5(7)
O308 Tb8 N24 76.4(8)
O309 Tb8 N24 137.3(8)
O311 Tb8 N24 118.6(7)
O47 Tb8 N24 71.7(7)
O3 Tb8 N24 73.8(7)
O306 Tb8 N24 143.7(8)
O308 Tb8 O4 140.4(7)
O309 Tb8 O4 68.3(7)
O311 Tb8 O4 138.5(7)
O47 Tb8 O4 78.2(7)
O3 Tb8 O4 62.8(7)
O306 Tb8 O4 115.4(7)
N24 Tb8 O4 73.2(7)
O308 Tb8 Cd21 111.6(5)
O309 Tb8 Cd21 65.6(5)
O311 Tb8 Cd21 39.2(4)
O47 Tb8 Cd21 36.1(5)
O3 Tb8 Cd21 163.0(5)
O306 Tb8 Cd21 107.5(5)
N24 Tb8 Cd21 105.1(6)
O4 Tb8 Cd21 100.5(5)
N3 Cd1 O302 160.8(9)
N3 Cd1 O6 82.6(10)
O302 Cd1 O6 79.7(8)
N3 Cd1 O2 92.0(10)
O302 Cd1 O2 97.7(8)
O6 Cd1 O2 143.5(8)
N3 Cd1 O265 108.1(9)
O302 Cd1 O265 90.4(7)
O6 Cd1 O265 141.6(8)
O2 Cd1 O265 74.3(7)
N3 Cd1 O1 86.7(8)
O302 Cd1 O1 83.1(7)
O6 Cd1 O1 80.4(8)
O2 Cd1 O1 63.2(8)
O265 Cd1 O1 135.5(7)
N3 Cd1 Cd2 119.0(8)
O302 Cd1 Cd2 43.2(5)
O6 Cd1 Cd2 36.5(6)
O2 Cd1 Cd2 131.2(6)
O265 Cd1 Cd2 122.1(5)
O1 Cd1 Cd2 80.9(6)
N3 Cd1 Tb1 117.5(8)
O302 Cd1 Tb1 79.9(5)
O6 Cd1 Tb1 159.6(6)
O2 Cd1 Tb1 40.4(6)
O265 Cd1 Tb1 39.1(5)
O1 Cd1 Tb1 96.7(6)
Cd2 Cd1 Tb1 123.08(10)
O6 Cd2 O302 76.7(8)
O6 Cd2 O5 71.6(9)
O302 Cd2 O5 148.1(8)
O6 Cd2 O343 130.4(8)
O302 Cd2 O343 104.9(8)
O5 Cd2 O343 92.7(8)
O6 Cd2 Cl1 97.1(7)
O302 Cd2 Cl1 94.4(6)
O5 Cd2 Cl1 93.4(6)
O343 Cd2 Cl1 131.4(7)
O6 Cd2 Cd1 38.1(6)
O302 Cd2 Cd1 38.6(5)
O5 Cd2 Cd1 109.8(6)
O343 Cd2 Cd1 126.8(6)
Cl1 Cd2 Cd1 95.7(3)
O269 Cd3 N5 166.2(9)
O269 Cd3 O267 89.2(7)
N5 Cd3 O267 100.1(9)
O269 Cd3 O10 113.0(7)
N5 Cd3 O10 77.1(9)
O267 Cd3 O10 93.1(7)
O269 Cd3 O266 81.2(7)
N5 Cd3 O266 86.5(9)
O267 Cd3 O266 104.3(6)
O10 Cd3 O266 157.9(6)
O269 Cd3 Cl1 87.6(6)
N5 Cd3 Cl1 85.6(8)
O267 Cd3 Cl1 167.0(6)
O10 Cd3 Cl1 76.7(6)
O266 Cd3 Cl1 87.6(5)
O18 Cd4 N9 81.4(7)
O18 Cd4 O272 72.4(7)
N9 Cd4 O272 152.9(8)
O18 Cd4 O273 134.3(7)
N9 Cd4 O273 111.8(8)
O272 Cd4 O273 91.9(7)
O18 Cd4 O14 150.5(6)
N9 Cd4 O14 97.4(7)
O272 Cd4 O14 101.9(7)
O273 Cd4 O14 73.6(7)
O18 Cd4 O13 86.0(7)
N9 Cd4 O13 83.4(7)
O272 Cd4 O13 87.9(6)
O273 Cd4 O13 137.3(7)
O14 Cd4 O13 64.7(7)
O18 Cd4 Tb2 155.2(5)
N9 Cd4 Tb2 123.4(6)
O272 Cd4 Tb2 83.1(5)
O273 Cd4 Tb2 40.9(5)
O14 Cd4 Tb2 38.5(5)
O13 Cd4 Tb2 97.0(5)
O18 Cd5 O272 72.2(7)
O18 Cd5 O275 148.4(7)
O272 Cd5 O275 115.8(8)
O18 Cd5 O17 69.9(6)
O272 Cd5 O17 142.1(7)
O275 Cd5 O17 96.2(7)
O18 Cd5 O276 95.2(6)
O272 Cd5 O276 91.3(6)
O275 Cd5 O276 55.6(7)
O17 Cd5 O276 90.6(6)
O18 Cd5 Cl4 107.1(5)
O272 Cd5 Cl4 101.9(5)
O275 Cd5 Cl4 101.2(6)
O17 Cd5 Cl4 90.6(5)
O276 Cd5 Cl4 156.7(5)
O18 Cd5 C276 121.3(6)
O272 Cd5 C276 105.4(6)
O275 Cd5 C276 28.4(6)
O17 Cd5 C276 93.0(6)
O276 Cd5 C276 27.2(6)
Cl4 Cd5 C276 129.5(6)
O277 Cd6 O22 108.4(7)
O277 Cd6 O279 89.6(7)
O22 Cd6 O279 94.7(6)
O277 Cd6 N11 172.4(7)
O22 Cd6 N11 78.5(7)
O279 Cd6 N11 92.8(7)
O277 Cd6 O274 88.2(7)
O22 Cd6 O274 159.2(6)
O279 Cd6 O274 97.9(6)
N11 Cd6 O274 84.3(7)
O277 Cd6 O276 87.1(7)
O22 Cd6 O276 85.7(6)
O279 Cd6 O276 176.6(6)
N11 Cd6 O276 90.6(7)
O274 Cd6 O276 82.8(6)
N15 Cd7 O30 86.2(8)
N15 Cd7 O26 98.6(8)
O30 Cd7 O26 149.4(7)
N15 Cd7 O283 104.8(8)
O30 Cd7 O283 136.0(7)
O26 Cd7 O283 72.1(7)
N15 Cd7 O282 161.5(8)
O30 Cd7 O282 75.8(7)
O26 Cd7 O282 95.0(6)
O283 Cd7 O282 91.3(6)
N15 Cd7 O25 87.1(8)
O30 Cd7 O25 81.4(7)
O26 Cd7 O25 68.8(7)
O283 Cd7 O25 140.4(7)
O282 Cd7 O25 86.1(7)
N15 Cd7 O284 100.4(7)
O30 Cd7 O284 86.6(6)
O26 Cd7 O284 121.7(6)
O283 Cd7 O284 49.8(6)
O282 Cd7 O284 82.9(6)
O25 Cd7 O284 165.4(6)
N15 Cd7 Tb3 117.5(6)
O30 Cd7 Tb3 156.2(5)
O26 Cd7 Tb3 35.7(4)
O283 Cd7 Tb3 40.6(5)
O282 Cd7 Tb3 80.7(5)
O25 Cd7 Tb3 100.3(5)
O284 Cd7 Tb3 87.4(4)
O30 Cd8 O286 142.7(7)
O30 Cd8 O282 75.3(7)
O286 Cd8 O282 104.6(7)
O30 Cd8 O285 88.6(7)
O286 Cd8 O285 54.8(7)
O282 Cd8 O285 84.8(6)
O30 Cd8 O29 69.8(7)
O286 Cd8 O29 105.6(7)
O282 Cd8 O29 144.8(6)
O285 Cd8 O29 98.3(7)
O30 Cd8 Cl3 117.3(6)
O286 Cd8 Cl3 99.3(6)
O282 Cd8 Cl3 102.9(5)
O285 Cd8 Cl3 154.1(5)
O29 Cd8 Cl3 89.5(5)
O30 Cd8 C286 114.8(6)
O286 Cd8 C286 28.5(6)
O282 Cd8 C286 93.7(6)
O285 Cd8 C286 26.4(6)
O29 Cd8 C286 104.5(6)
Cl3 Cd8 C286 127.7(6)
O287 Cd9 O289 91.8(6)
O287 Cd9 O34 105.8(7)
O289 Cd9 O34 96.8(7)
O287 Cd9 N17 170.4(8)
O289 Cd9 N17 93.6(7)
O34 Cd9 N17 81.5(8)
O287 Cd9 O284 86.4(6)
O289 Cd9 O284 97.3(6)
O34 Cd9 O284 161.0(7)
N17 Cd9 O284 85.0(7)
O287 Cd9 O285 86.0(7)
O289 Cd9 O285 177.5(6)
O34 Cd9 O285 82.4(7)
N17 Cd9 O285 88.7(7)
O284 Cd9 O285 84.0(6)
N21 Cd10 O294 161.3(7)
N21 Cd10 O42 85.5(7)
O294 Cd10 O42 76.4(6)
N21 Cd10 O38 93.7(7)
O294 Cd10 O38 99.8(6)
O42 Cd10 O38 151.0(6)
N21 Cd10 O291 102.4(7)
O294 Cd10 O291 94.1(7)
O42 Cd10 O291 136.4(6)
O38 Cd10 O291 72.1(7)
N21 Cd10 O37 89.3(7)
O294 Cd10 O37 83.9(6)
O42 Cd10 O37 83.2(6)
O38 Cd10 O37 67.8(6)
O291 Cd10 O37 138.8(6)
N21 Cd10 Tb4 114.6(5)
O294 Cd10 Tb4 83.8(4)
O42 Cd10 Tb4 159.7(4)
O38 Cd10 Tb4 37.2(5)
O291 Cd10 Tb4 40.0(5)
O37 Cd10 Tb4 99.1(4)
O42 Cd11 O296 149.9(7)
O42 Cd11 O294 75.0(6)
O296 Cd11 O294 113.6(7)
O42 Cd11 O295 99.3(6)
O296 Cd11 O295 55.8(6)
O294 Cd11 O295 82.6(6)
O42 Cd11 O41 66.7(6)
O296 Cd11 O41 102.7(7)
O294 Cd11 O41 141.2(6)
O295 Cd11 O41 108.3(6)
O42 Cd11 Cl2 115.6(5)
O296 Cd11 Cl2 92.1(6)
O294 Cd11 Cl2 100.1(5)
O295 Cd11 Cl2 144.6(5)
O41 Cd11 Cl2 91.7(5)
O42 Cd11 C296 125.1(6)
O296 Cd11 C296 28.7(6)
O294 Cd11 C296 97.6(6)
O295 Cd11 C296 27.1(6)
O41 Cd11 C296 108.6(6)
Cl2 Cd11 C296 119.3(6)
O297 Cd12 N23 166.0(7)
O297 Cd12 O292 88.3(6)
N23 Cd12 O292 80.5(7)
O297 Cd12 O46 107.5(6)
N23 Cd12 O46 81.5(7)
O292 Cd12 O46 158.8(6)
O297 Cd12 O299 93.1(7)
N23 Cd12 O299 96.6(7)
O292 Cd12 O299 97.3(6)
O46 Cd12 O299 95.9(6)
O297 Cd12 O295 85.2(7)
N23 Cd12 O295 84.9(7)
O292 Cd12 O295 81.7(6)
O46 Cd12 O295 85.5(5)
O299 Cd12 O295 178.1(6)
O335 Cd13 O15 108.5(7)
O335 Cd13 O337 91.5(8)
O15 Cd13 O337 100.2(7)
O335 Cd13 O332 85.9(7)
O15 Cd13 O332 159.0(7)
O337 Cd13 O332 94.5(7)
O335 Cd13 N8 168.6(8)
O15 Cd13 N8 76.7(8)
O337 Cd13 N8 97.6(8)
O332 Cd13 N8 86.5(8)
O335 Cd13 O333 83.4(7)
O15 Cd13 O333 82.4(7)
O337 Cd13 O333 174.8(8)
O332 Cd13 O333 84.2(7)
N8 Cd13 O333 87.4(8)
O19 Cd14 O334 146.9(8)
O19 Cd14 O330 76.2(7)
O334 Cd14 O330 115.3(8)
O19 Cd14 O20 66.2(7)
O334 Cd14 O20 100.2(8)
O330 Cd14 O20 141.8(7)
O19 Cd14 O333 97.9(7)
O334 Cd14 O333 54.4(8)
O330 Cd14 O333 87.4(7)
O20 Cd14 O333 103.3(7)
O19 Cd14 Cl6 113.2(5)
O334 Cd14 Cl6 96.1(7)
O330 Cd14 Cl6 99.1(5)
O20 Cd14 Cl6 90.4(5)
O333 Cd14 Cl6 148.9(6)
O19 Cd14 C334 123.5(7)
O334 Cd14 C334 26.8(7)
O330 Cd14 C334 102.7(7)
O20 Cd14 C334 103.0(7)
O333 Cd14 C334 27.5(7)
Cl6 Cd14 C334 122.4(7)
O330 Cd15 N10 161.5(7)
O330 Cd15 O19 77.7(7)
N10 Cd15 O19 83.9(7)
O330 Cd15 O331 94.0(7)
N10 Cd15 O331 100.7(7)
O19 Cd15 O331 137.7(7)
O330 Cd15 O23 101.0(6)
N10 Cd15 O23 93.4(7)
O19 Cd15 O23 146.1(6)
O331 Cd15 O23 76.1(6)
O330 Cd15 O24 85.5(6)
N10 Cd15 O24 90.5(7)
O19 Cd15 O24 81.9(6)
O331 Cd15 O24 139.4(6)
O23 Cd15 O24 64.3(6)
O330 Cd15 Tb6 83.6(5)
N10 Cd15 Tb6 114.8(5)
O19 Cd15 Tb6 161.3(5)
O331 Cd15 Tb6 41.9(4)
O23 Cd15 Tb6 39.8(4)
O24 Cd15 Tb6 98.0(4)
N14 Cd16 O327 98.1(7)
N14 Cd16 O325 165.7(7)
O327 Cd16 O325 92.0(6)
N14 Cd16 O27 76.9(7)
O327 Cd16 O27 95.7(7)
O325 Cd16 O27 112.4(6)
N14 Cd16 O322 83.3(7)
O327 Cd16 O322 96.0(7)
O325 Cd16 O322 85.5(6)
O27 Cd16 O322 158.2(6)
N14 Cd16 O323 87.1(7)
O327 Cd16 O323 174.8(6)
O325 Cd16 O323 83.1(6)
O27 Cd16 O323 84.5(6)
O322 Cd16 O323 85.5(6)
O31 Cd17 O324 153.1(7)
O31 Cd17 O320 73.8(7)
O324 Cd17 O320 112.1(7)
O31 Cd17 O323 99.0(6)
O324 Cd17 O323 55.6(6)
O320 Cd17 O323 91.6(6)
O31 Cd17 Cl5 112.7(5)
O324 Cd17 Cl5 91.6(5)
O320 Cd17 Cl5 105.1(5)
O323 Cd17 Cl5 147.1(5)
O31 Cd17 O32 67.1(7)
O324 Cd17 O32 104.8(7)
O320 Cd17 O32 140.6(7)
O323 Cd17 O32 98.3(7)
Cl5 Cd17 O32 86.7(5)
O31 Cd17 C324 127.2(7)
O324 Cd17 C324 26.9(6)
O320 Cd17 C324 103.5(7)
O323 Cd17 C324 28.8(6)
Cl5 Cd17 C324 118.5(6)
O32 Cd17 C324 103.2(7)
N16 Cd18 O320 158.2(8)
N16 Cd18 O31 86.3(8)
O320 Cd18 O31 74.0(7)
N16 Cd18 O35 94.6(8)
O320 Cd18 O35 97.7(7)
O31 Cd18 O35 150.1(6)
N16 Cd18 O321 106.9(7)
O320 Cd18 O321 94.1(6)
O31 Cd18 O321 136.2(6)
O35 Cd18 O321 72.0(6)
N16 Cd18 O36 82.9(7)
O320 Cd18 O36 85.8(6)
O31 Cd18 O36 84.7(6)
O35 Cd18 O36 65.9(6)
O321 Cd18 O36 137.4(6)
N16 Cd18 Tb7 117.3(6)
O320 Cd18 Tb7 82.8(5)
O31 Cd18 Tb7 156.3(5)
O35 Cd18 Tb7 37.8(4)
O321 Cd18 Tb7 39.0(5)
O36 Cd18 Tb7 99.2(4)
O315 Cd19 O317 89.6(6)
O315 Cd19 N20 170.5(7)
O317 Cd19 N20 90.4(7)
O315 Cd19 O39 111.7(6)
O317 Cd19 O39 94.3(6)
N20 Cd19 O39 77.8(7)
O315 Cd19 O312 85.8(7)
O317 Cd19 O312 98.6(6)
N20 Cd19 O312 84.8(7)
O39 Cd19 O312 158.4(7)
O315 Cd19 O313 83.7(6)
O317 Cd19 O313 169.7(7)
N20 Cd19 O313 97.6(7)
O39 Cd19 O313 81.1(6)
O312 Cd19 O313 88.7(6)
O313 Cd20 O310 91.0(7)
O313 Cd20 O314 56.4(7)
O310 Cd20 O314 122.4(7)
O313 Cd20 O43 94.9(7)
O310 Cd20 O43 75.8(7)
O314 Cd20 O43 143.0(7)
O313 Cd20 O44 99.8(7)
O310 Cd20 O44 141.7(6)
O314 Cd20 O44 93.5(7)
O43 Cd20 O44 66.8(6)
O313 Cd20 Cl7 141.4(6)
O310 Cd20 Cl7 89.0(6)
O314 Cd20 Cl7 91.8(5)
O43 Cd20 Cl7 122.3(6)
O44 Cd20 Cl7 103.8(5)
O313 Cd20 C314 29.1(6)
O310 Cd20 C314 107.5(6)
O314 Cd20 C314 27.4(6)
O43 Cd20 C314 121.6(6)
O44 Cd20 C314 98.9(6)
Cl7 Cd20 C314 116.1(6)
O43 Cd21 O47 145.6(7)
O43 Cd21 N22 84.2(8)
O47 Cd21 N22 94.1(8)
O43 Cd21 O310 77.6(7)
O47 Cd21 O310 98.7(7)
N22 Cd21 O310 161.4(8)
O43 Cd21 O311 142.8(7)
O47 Cd21 O311 69.2(6)
N22 Cd21 O311 111.4(7)
O310 Cd21 O311 85.8(7)
O43 Cd21 O48 78.4(7)
O47 Cd21 O48 67.3(6)
N22 Cd21 O48 85.7(8)
O310 Cd21 O48 86.9(7)
O311 Cd21 O48 134.1(6)
O43 Cd21 O312 90.7(7)
O47 Cd21 O312 123.0(6)
N22 Cd21 O312 101.7(7)
O310 Cd21 O312 82.4(7)
O311 Cd21 O312 53.9(6)
O48 Cd21 O312 166.2(6)
O43 Cd21 Tb8 155.6(5)
O47 Cd21 Tb8 37.4(5)
N22 Cd21 Tb8 119.6(6)
O310 Cd21 Tb8 78.2(5)
O311 Cd21 Tb8 37.2(4)
O48 Cd21 Tb8 97.1(5)
O312 Cd21 Tb8 89.4(4)
O305 Cd22 N2 168.6(8)
O305 Cd22 O3 109.3(7)
N2 Cd22 O3 77.1(8)
O305 Cd22 O307 92.1(7)
N2 Cd22 O307 96.4(8)
O3 Cd22 O307 98.0(7)
O305 Cd22 O342 86.6(7)
N2 Cd22 O342 84.7(8)
O3 Cd22 O342 157.0(7)
O307 Cd22 O342 97.9(7)
O305 Cd22 O304 82.9(7)
N2 Cd22 O304 88.8(8)
O3 Cd22 O304 81.9(7)
O307 Cd22 O304 174.7(7)
O342 Cd22 O304 83.8(7)
O7 Cd23 O303 142.8(7)
O7 Cd23 O340 74.4(7)
O303 Cd23 O340 110.8(8)
O7 Cd23 O344 118.9(7)
O303 Cd23 O344 96.4(7)
O340 Cd23 O344 103.0(7)
O7 Cd23 O8 69.9(7)
O303 Cd23 O8 99.3(7)
O340 Cd23 O8 144.2(7)
O344 Cd23 O8 92.1(7)
O7 Cd23 O304 90.2(7)
O303 Cd23 O304 54.8(7)
O340 Cd23 O304 86.0(7)
O344 Cd23 O304 150.8(7)
O8 Cd23 O304 96.4(7)
O7 Cd23 C304 117.4(7)
O303 Cd23 C304 27.4(7)
O340 Cd23 C304 97.5(7)
O344 Cd23 C304 123.3(7)
O8 Cd23 C304 100.9(7)
O304 Cd23 C304 27.6(7)
O7 Cd24 N4 84.1(10)
O7 Cd24 O11 148.7(7)
N4 Cd24 O11 97.6(9)
O7 Cd24 O341 138.2(7)
N4 Cd24 O341 108.3(10)
O11 Cd24 O341 70.9(7)
O7 Cd24 O340 76.8(7)
N4 Cd24 O340 160.7(10)
O11 Cd24 O340 97.3(7)
O341 Cd24 O340 88.1(7)
O7 Cd24 O12 84.3(8)
N4 Cd24 O12 86.2(9)
O11 Cd24 O12 64.7(7)
O341 Cd24 O12 134.8(7)
O340 Cd24 O12 89.1(7)
O7 Cd24 O342 86.0(7)
N4 Cd24 O342 96.1(8)
O11 Cd24 O342 124.6(6)
O341 Cd24 O342 53.8(7)
O340 Cd24 O342 85.4(6)
O12 Cd24 O342 169.7(7)
O7 Cd24 Tb5 156.6(5)
N4 Cd24 Tb5 119.2(9)
O11 Cd24 Tb5 36.7(5)
O341 Cd24 Tb5 38.7(5)
O340 Cd24 Tb5 79.9(5)
O12 Cd24 Tb5 96.6(5)
O342 Cd24 Tb5 91.0(4)
Cd2 Cl1 Cd3 129.2(5)
C8 N1 C9 124(2)
C8 N1 Tb1 120.1(19)
C9 N1 Tb1 114.5(16)
C15 N2 C14 114(3)
C15 N2 Cd22 129(2)
C14 N2 Cd22 116(2)
C30 N3 C31 117(2)
C30 N3 Cd1 130(2)
C31 N3 Cd1 113(2)
C37 N4 C36 128(3)
C37 N4 Cd24 119(2)
C36 N4 Cd24 113(2)
C52 N5 C53 114(3)
C52 N5 Cd3 132(3)
C53 N5 Cd3 114(2)
C59 N6 C58 113(3)
C59 N6 Tb5 126(2)
C58 N6 Tb5 119(2)
C74 N7 C75 114.1(17)
C74 N7 Tb2 129.1(12)
C75 N7 Tb2 116.8(12)
C81 N8 C80 124(2)
C81 N8 Cd13 124.4(18)
C80 N8 Cd13 111.5(14)
C96 N9 C97 109.9(18)
C96 N9 Cd4 131.9(14)
C97 N9 Cd4 116.3(13)
C103 N10 C102 119.9(16)
C103 N10 Cd15 120.1(13)
C102 N10 Cd15 119.8(12)
C118 N11 C119 113.9(17)
C118 N11 Cd6 124.1(14)
C119 N11 Cd6 119.7(12)
C125 N12 C124 113.2(18)
C125 N12 Tb6 128.1(14)
C124 N12 Tb6 118.4(13)
C140 N13 C141 113(2)
C140 N13 Tb3 126.3(17)
C141 N13 Tb3 119.5(11)
C147 N14 C146 112.2(17)
C147 N14 Cd16 127.7(14)
C146 N14 Cd16 119.5(12)
C162 N15 C163 113.7(17)
C162 N15 Cd7 125.5(14)
C163 N15 Cd7 120.7(13)
C169 N16 C168 114.7(18)
C169 N16 Cd18 121.6(14)
C168 N16 Cd18 123.7(14)
C184 N17 C185 113.8(19)
C184 N17 Cd9 120.9(15)
C185 N17 Cd9 124.5(13)
C191 N18 C190 118.6(17)
C191 N18 Tb7 127.0(15)
C190 N18 Tb7 114.4(12)
C206 N19 C207 118.8(18)
C206 N19 Tb4 122.3(14)
C207 N19 Tb4 112.4(13)
C213 N20 C212 121.6(17)
C213 N20 Cd19 126.7(14)
C212 N20 Cd19 111.3(13)
C228 N21 C229 112.0(19)
C228 N21 Cd10 125.3(16)
C229 N21 Cd10 122.3(12)
C234 N22 C235 119.5(17)
C234 N22 Cd21 116.9(14)
C235 N22 Cd21 123.1(12)
C250 N23 C251 110.8(15)
C250 N23 Cd12 124.2(12)
C251 N23 Cd12 124.7(11)
C257 N24 C256 119.7(19)
C257 N24 Tb8 125.4(15)
C256 N24 Tb8 114.9(14)
C2 O1 C1 125(2)
C2 O1 Cd1 112.4(17)
C1 O1 Cd1 120(2)
C7 O2 Cd1 131.6(19)
C7 O2 Tb1 124.4(18)
Cd1 O2 Tb1 102.6(9)
C21 O3 Cd22 127(2)
C21 O3 Tb8 123(2)
Cd22 O3 Tb8 109.5(9)
C22 O4 C20 118(2)
C22 O4 Tb8 127.3(18)
C20 O4 Tb8 115.2(18)
C24 O5 C23 114(3)
C24 O5 Cd2 116(2)
C23 O5 Cd2 129(2)
C29 O6 Cd2 119(3)
C29 O6 Cd1 136(3)
Cd2 O6 Cd1 105.3(10)
C43 O7 Cd24 131.1(19)
C43 O7 Cd23 119.9(19)
Cd24 O7 Cd23 108.6(9)
C42 O8 C44 124(3)
C42 O8 Cd23 116(2)
C44 O8 Cd23 115.0(19)
C46 O9 C45 133(3)
C46 O9 Tb2 116.2(18)
C45 O9 Tb2 111(2)
C51 O10 Tb2 129(2)
C51 O10 Cd3 117.6(19)
Tb2 O10 Cd3 111.1(8)
C65 O11 Tb5 139(2)
C65 O11 Cd24 113.9(18)
Tb5 O11 Cd24 106.3(8)
C64 O12 C66 111(3)
C64 O12 Cd24 116(2)
C66 O12 Cd24 131(2)
C68 O13 C67 119(3)
C68 O13 Cd4 113.9(17)
C67 O13 Cd4 121.5(19)
C73 O14 Tb2 137.8(12)
C73 O14 Cd4 118.4(12)
Tb2 O14 Cd4 103.0(7)
C87 O15 Cd13 126.6(19)
C87 O15 Tb5 119.9(19)
Cd13 O15 Tb5 113.6(8)
C88 O16 C86 116(2)
C88 O16 Tb5 131.4(14)
C86 O16 Tb5 110.5(15)
C90 O17 C89 119.8(18)
C90 O17 Cd5 113.7(10)
C89 O17 Cd5 120.1(14)
C95 O18 Cd4 129.8(10)
C95 O18 Cd5 120.9(10)
Cd4 O18 Cd5 108.8(8)
C109 O19 Cd15 130.4(13)
C109 O19 Cd14 126.6(13)
Cd15 O19 Cd14 102.7(8)
C108 O20 C110 123.1(18)
C108 O20 Cd14 113.9(13)
C110 O20 Cd14 120.3(12)
C111 O21 C112 115.6(18)
C111 O21 Tb3 131.4(14)
C112 O21 Tb3 110.6(11)
C117 O22 Cd6 125.3(11)
C117 O22 Tb3 119.6(10)
Cd6 O22 Tb3 115.1(7)
C131 O23 Cd15 123.5(13)
C131 O23 Tb6 133.7(13)
Cd15 O23 Tb6 102.1(6)
C130 O24 C132 117.5(17)
C130 O24 Cd15 112.5(11)
C132 O24 Cd15 125.3(12)
C134 O25 C133 112.3(17)
C134 O25 Cd7 116.7(11)
C133 O25 Cd7 129.4(13)
C139 O26 Cd7 114.9(12)
C139 O26 Tb3 135.9(12)
Cd7 O26 Tb3 108.6(7)
C153 O27 Cd16 120.8(11)
C153 O27 Tb6 126.3(11)
Cd16 O27 Tb6 111.5(7)
C152 O28 C154 123(2)
C152 O28 Tb6 111.3(15)
C154 O28 Tb6 125.9(16)
C156 O29 C155 113.7(18)
C156 O29 Cd8 116.2(14)
C155 O29 Cd8 127.6(13)
C161 O30 Cd8 121.6(11)
C161 O30 Cd7 128.2(11)
Cd8 O30 Cd7 109.2(8)
C175 O31 Cd17 126.4(12)
C175 O31 Cd18 125.2(12)
Cd17 O31 Cd18 107.8(8)
C174 O32 C176 122.3(19)
C174 O32 Cd17 113.4(14)
C176 O32 Cd17 117.3(14)
C178 O33 C177 114.8(16)
C178 O33 Tb4 114.3(12)
C177 O33 Tb4 130.4(11)
C183 O34 Cd9 120.4(11)
C183 O34 Tb4 123.5(12)
Cd9 O34 Tb4 115.9(9)
C197 O35 Cd18 120.7(11)
C197 O35 Tb7 133.0(12)
Cd18 O35 Tb7 104.8(7)
C198 O36 C196 125.8(18)
C198 O36 Cd18 114.5(13)
C196 O36 Cd18 114.4(13)
C200 O37 C199 116.6(17)
C200 O37 Cd10 113.5(11)
C199 O37 Cd10 129.9(12)
C205 O38 Cd10 118.8(11)
C205 O38 Tb4 127.1(11)
Cd10 O38 Tb4 106.0(7)
C219 O39 Tb7 128.0(15)
C219 O39 Cd19 119.3(15)
Tb7 O39 Cd19 112.4(8)
C218 O40 C220 117.6(16)
C218 O40 Tb7 115.9(12)
C220 O40 Tb7 125.1(11)
C222 O41 C221 116.9(17)
C222 O41 Cd11 118.9(12)
C221 O41 Cd11 120.4(12)
C227 O42 Cd11 124.2(11)
C227 O42 Cd10 129.6(11)
Cd11 O42 Cd10 105.9(7)
C241 O43 Cd21 132.6(13)
C241 O43 Cd20 122.3(12)
Cd21 O43 Cd20 104.1(8)
C240 O44 C242 117.9(17)
C240 O44 Cd20 121.4(10)
C242 O44 Cd20 120.8(14)
C243 O45 C244 118.0(15)
C243 O45 Tb1 131.3(11)
C244 O45 Tb1 108.8(11)
C249 O46 Tb1 123.4(15)
C249 O46 Cd12 120.7(15)
Tb1 O46 Cd12 115.5(7)
C263 O47 Cd21 122.4(13)
C263 O47 Tb8 127.6(14)
Cd21 O47 Tb8 106.5(8)
C262 O48 C264 121(2)
C262 O48 Cd21 108.2(16)
C264 O48 Cd21 126.6(12)
C266 O265 Cd1 106.0(16)
C266 O265 Tb1 142.7(16)
Cd1 O265 Tb1 103.8(7)
C266 O266 Cd3 133.9(16)
C268 O267 Cd3 132.1(13)
C268 O268 Tb2 141.5(13)
C270 O269 Cd3 112.7(17)
C270 O270 Tb2 167.1(16)
C272 O271 Tb2 150.7(12)
C272 O272 Cd5 131.3(12)
C272 O272 Cd4 121.7(12)
Cd5 O272 Cd4 106.4(8)
C274 O273 Cd4 103.1(11)
C274 O273 Tb2 146.1(13)
Cd4 O273 Tb2 102.8(7)
C274 O274 Cd6 138.1(12)
C276 O275 Cd5 96.6(13)
C276 O276 Cd6 133.8(13)
C276 O276 Cd5 89.9(13)
Cd6 O276 Cd5 136.3(8)
C278 O277 Cd6 118.2(12)
C278 O278 Tb3 170.0(13)
C280 O279 Cd6 127.6(12)
C280 O280 Tb3 144.5(12)
C282 O281 Tb3 154.8(13)
C282 O282 Cd7 120.6(11)
C282 O282 Cd8 138.8(11)
Cd7 O282 Cd8 99.7(7)
C284 O283 Cd7 106.1(12)
C284 O283 Tb3 143.0(12)
Cd7 O283 Tb3 102.4(7)
C284 O284 Cd9 128.4(12)
C284 O284 Cd7 91.6(13)
Cd9 O284 Cd7 137.5(7)
C286 O285 Cd9 128.4(13)
C286 O285 Cd8 90.4(14)
Cd9 O285 Cd8 140.5(8)
C286 O286 Cd8 94.9(13)
C288 O287 Cd9 107.3(18)
C288 O288 Tb4 162.7(17)
C290 O289 Cd9 134.3(15)
C290 O290 Tb4 145.1(14)
C294 O291 Cd10 98.8(15)
C294 O291 Tb4 142.7(15)
Cd10 O291 Tb4 101.6(7)
C294 O292 Cd12 134.5(19)
C292 O293 Tb4 150.6(11)
C292 O294 Cd10 125.0(11)
C292 O294 Cd11 131.6(11)
Cd10 O294 Cd11 102.7(7)
C296 O295 Cd11 88.7(14)
C296 O295 Cd12 132.8(13)
Cd11 O295 Cd12 136.8(8)
C296 O296 Cd11 90.6(13)
C298 O297 Cd12 111.8(16)
C298 O298 Tb1 157.9(14)
C300 O299 Cd12 125.3(12)
C300 O300 Tb1 139.4(12)
C302 O301 Tb1 148.7(15)
C302 O302 Cd1 130.9(15)
C302 O302 Cd2 130.6(15)
Cd1 O302 Cd2 98.2(8)
C304 O303 Cd23 95.4(13)
C304 O304 Cd22 134.7(14)
C304 O304 Cd23 87.3(13)
Cd22 O304 Cd23 137.9(9)
C306 O305 Cd22 116.4(17)
C306 O306 Tb8 163.0(15)
C308 O307 Cd22 132.6(14)
C308 O308 Tb8 143.6(13)
C310 O309 Tb8 139.6(13)
C310 O310 Cd21 123.2(11)
C310 O310 Cd20 134.2(11)
Cd21 O310 Cd20 102.5(8)
C312 O311 Tb8 152.9(14)
C312 O311 Cd21 94.8(13)
Tb8 O311 Cd21 103.6(7)
C312 O312 Cd19 138.4(13)
C312 O312 Cd21 83.9(12)
Cd19 O312 Cd21 132.0(8)
C314 O313 Cd20 94.6(14)
C314 O313 Cd19 132.5(14)
Cd20 O313 Cd19 132.9(8)
C314 O314 Cd20 96.0(14)
C316 O315 Cd19 107.1(14)
C316 O316 Tb7 161.3(14)
C318 O317 Cd19 126.8(12)
C318 O318 Tb7 140.8(13)
C320 O319 Tb7 150.8(13)
C320 O320 Cd18 127.7(17)
C320 O320 Cd17 124.9(17)
Cd18 O320 Cd17 104.1(8)
C322 O321 Cd18 106.9(12)
C322 O321 Tb7 137.1(13)
Cd18 O321 Tb7 102.7(7)
C322 O322 Cd16 130.4(12)
C324 O323 Cd17 90.6(12)
C324 O323 Cd16 135.3(12)
Cd17 O323 Cd16 134.0(7)
C324 O324 Cd17 97.8(13)
C326 O325 Cd16 105.5(14)
C326 O326 Tb6 166.9(13)
C328 O327 Cd16 125.9(12)
C328 O328 Tb6 139.1(12)
C330 O329 Tb6 149.3(12)
C330 O330 Cd15 115.4(11)
C330 O330 Cd14 137.3(12)
Cd15 O330 Cd14 103.1(7)
C332 O331 Cd15 101.4(11)
C332 O331 Tb6 144.4(13)
Cd15 O331 Tb6 99.9(7)
C332 O332 Cd13 130.9(14)
C334 O333 Cd14 92.3(16)
C334 O333 Cd13 132.1(16)
Cd14 O333 Cd13 134.7(10)
C334 O334 Cd14 97.6(17)
C336 O335 Cd13 109.0(14)
C336 O336 Tb5 168.7(17)
C338 O337 Cd13 125.3(13)
C338 O338 Tb5 151.7(14)
C340 O339 Tb5 152(2)
C340 O340 Cd23 141.0(16)
C340 O340 Cd24 118.5(16)
Cd23 O340 Cd24 100.2(8)
C342 O341 Cd24 106.9(17)
C342 O341 Tb5 145.5(16)
Cd24 O341 Tb5 103.5(8)
C342 O342 Cd22 130.1(13)
C342 O342 Cd24 83.5(13)
Cd22 O342 Cd24 139.5(8)
Cd2 O343 H34A 109.5
Cd23 O344 H34B 109.5
O1 C1 H1A 109.5
O1 C1 H1B 109.5
H1A C1 H1B 109.5
O1 C1 H1C 109.5
H1A C1 H1C 109.5
H1B C1 H1C 109.5
O1 C2 C3 118(3)
O1 C2 C7 118(3)
C3 C2 C7 124(4)
C4 C3 C2 114(4)
C4 C3 H3A 123.1
C2 C3 H3A 123.1
C5 C4 C3 118(4)
C5 C4 H4A 121.1
C3 C4 H4A 121.1
C6 C5 C4 128(4)
C6 C5 H5A 116.0
C4 C5 H5A 116.0
C5 C6 C7 119(3)
C5 C6 C8 120(4)
C7 C6 C8 120(3)
C6 C7 O2 132(3)
C6 C7 C2 116(3)
O2 C7 C2 110(3)
C6 C8 N1 131(3)
C6 C8 H8A 114.3
N1 C8 H8A 114.3
N1 C9 C10 107(2)
N1 C9 H9A 110.3
C10 C9 H9A 110.3
N1 C9 H9B 110.3
C10 C9 H9B 110.3
H9A C9 H9B 108.6
C9 C10 C11 103(2)
C9 C10 H10A 111.2
C11 C10 H10A 111.2
C9 C10 H10B 111.2
C11 C10 H10B 111.2
H10A C10 H10B 109.2
C10 C11 C12 104(2)
C10 C11 H11A 110.9
C12 C11 H11A 110.9
C10 C11 H11B 110.9
C12 C11 H11B 110.9
H11A C11 H11B 108.9
C13 C12 C11 111(2)
C13 C12 H12A 109.4
C11 C12 H12A 109.4
C13 C12 H12B 109.4
C11 C12 H12B 109.4
H12A C12 H12B 108.0
C14 C13 C12 113(2)
C14 C13 H13A 109.0
C12 C13 H13A 109.0
C14 C13 H13B 109.0
C12 C13 H13B 109.0
H13A C13 H13B 107.8
N2 C14 C13 114(2)
N2 C14 H14A 108.7
C13 C14 H14A 108.7
N2 C14 H14B 108.7
C13 C14 H14B 108.7
H14A C14 H14B 107.6
N2 C15 C16 121(3)
N2 C15 H15A 119.6
C16 C15 H15A 119.6
C21 C16 C17 120(3)
C21 C16 C15 128(3)
C17 C16 C15 112(3)
C18 C17 C16 121(3)
C18 C17 H17A 119.7
C16 C17 H17A 119.7
C19 C18 C17 117(3)
C19 C18 H18A 121.4
C17 C18 H18A 121.4
C20 C19 C18 123(3)
C20 C19 H19A 118.6
C18 C19 H19A 118.6
C19 C20 O4 127(3)
C19 C20 C21 122(3)
O4 C20 C21 110(3)
O3 C21 C16 123(4)
O3 C21 C20 120(3)
C16 C21 C20 117(4)
O4 C22 H22A 109.5
O4 C22 H22B 109.5
H22A C22 H22B 109.5
O4 C22 H22C 109.5
H22A C22 H22C 109.5
H22B C22 H22C 109.5
O5 C23 H23A 109.5
O5 C23 H23B 109.5
H23A C23 H23B 109.5
O5 C23 H23C 109.5
H23A C23 H23C 109.5
H23B C23 H23C 109.5
C25 C24 O5 132(4)
C25 C24 C29 113(4)
O5 C24 C29 114(4)
C24 C25 C26 130(4)
C24 C25 H25A 114.8
C26 C25 H25A 114.8
C25 C26 C27 113(4)
C25 C26 H26A 123.6
C27 C26 H26A 123.6
C26 C27 C28 124(3)
C26 C27 H27A 118.0
C28 C27 H27A 118.0
C30 C28 C29 142(4)
C30 C28 C27 108(3)
C29 C28 C27 110(4)
C28 C29 O6 111(4)
C28 C29 C24 130(5)
O6 C29 C24 119(4)
C28 C30 N3 118(3)
C28 C30 H30A 121.0
N3 C30 H30A 121.0
N3 C31 C32 107(2)
N3 C31 H31A 110.2
C32 C31 H31A 110.2
N3 C31 H31B 110.2
C32 C31 H31B 110.2
H31A C31 H31B 108.5
C33 C32 C31 118(3)
C33 C32 H32A 107.8
C31 C32 H32A 107.8
C33 C32 H32B 107.8
C31 C32 H32B 107.8
H32A C32 H32B 107.1
C32 C33 C34 115(3)
C32 C33 H33A 108.4
C34 C33 H33A 108.4
C32 C33 H33B 108.4
C34 C33 H33B 108.4
H33A C33 H33B 107.5
C33 C34 C35 115(3)
C33 C34 H34C 108.5
C35 C34 H34C 108.6
C33 C34 H34D 108.5
C35 C34 H34D 108.5
H34C C34 H34D 107.5
C34 C35 C36 110(3)
C34 C35 H35A 109.7
C36 C35 H35A 109.7
C34 C35 H35B 109.7
C36 C35 H35B 109.7
H35A C35 H35B 108.2
N4 C36 C35 108(2)
N4 C36 H36A 110.1
C35 C36 H36A 110.1
N4 C36 H36B 110.1
C35 C36 H36B 110.1
H36A C36 H36B 108.4
C38 C37 N4 137(3)
C38 C37 H37A 111.7
N4 C37 H37A 111.7
C37 C38 C43 120(3)
C37 C38 C39 114(3)
C43 C38 C39 126(4)
C38 C39 C40 121(4)
C38 C39 H39A 119.7
C40 C39 H39A 119.7
C41 C40 C39 114(4)
C41 C40 H40A 123.0
C39 C40 H40A 123.0
C42 C41 C40 125(4)
C42 C41 H41A 117.5
C40 C41 H41A 117.5
O8 C42 C41 123(4)
O8 C42 C43 116(3)
C41 C42 C43 121(4)
O7 C43 C38 129(3)
O7 C43 C42 118(3)
C38 C43 C42 113(3)
O8 C44 H44A 109.5
O8 C44 H44B 109.5
H44A C44 H44B 109.5
O8 C44 H44C 109.5
H44A C44 H44C 109.5
H44B C44 H44C 109.5
O9 C45 H45A 109.5
O9 C45 H45B 109.5
H45A C45 H45B 109.5
O9 C45 H45C 109.5
H45A C45 H45C 109.5
H45B C45 H45C 109.5
C51 C46 O9 110(3)
C51 C46 C47 131(3)
O9 C46 C47 118(3)
C48 C47 C46 110(4)
C48 C47 H47A 125.2
C46 C47 H47A 125.2
C47 C48 C49 117(4)
C47 C48 H48A 121.6
C49 C48 H48A 121.5
C50 C49 C48 128(5)
C50 C49 H49A 116.2
C48 C49 H49A 116.2
C49 C50 C52 113(3)
C49 C50 C51 116(4)
C52 C50 C51 131(3)
O10 C51 C46 119(3)
O10 C51 C50 121(3)
C46 C51 C50 115(3)
N5 C52 C50 121(3)
N5 C53 C54 114(3)
N5 C53 H53A 108.8
C54 C53 H53A 108.8
N5 C53 H53B 108.8
C54 C53 H53B 108.8
H53A C53 H53B 107.7
C53 C54 C55 117(3)
C53 C54 H54A 108.0
C55 C54 H54A 108.0
C53 C54 H54B 108.0
C55 C54 H54B 108.0
H54A C54 H54B 107.3
C54 C55 C56 109(3)
C54 C55 H55A 109.8
C56 C55 H55A 109.8
C54 C55 H55B 109.8
C56 C55 H55B 109.8
H55A C55 H55B 108.3
C57 C56 C55 113(3)
C57 C56 H56A 109.0
C55 C56 H56A 109.0
C57 C56 H56B 109.0
C55 C56 H56B 109.0
H56A C56 H56B 107.8
C58 C57 C56 110(3)
C58 C57 H57A 109.6
C56 C57 H57A 109.6
C58 C57 H57B 109.6
C56 C57 H57B 109.6
H57A C57 H57B 108.1
C57 C58 N6 112(3)
C57 C58 H58A 109.3
N6 C58 H58A 109.3
C57 C58 H58B 109.3
N6 C58 H58B 109.3
H58A C58 H58B 107.9
N6 C59 C60 128(4)
N6 C59 H59A 116.1
C60 C59 H59A 116.1
C61 C60 C59 116(4)
C61 C60 C65 112(3)
C59 C60 C65 129(4)
C62 C61 C60 118(4)
C62 C61 H61A 121.0
C60 C61 H61A 121.0
C61 C62 C63 128(4)
C61 C62 H62A 115.9
C63 C62 H62A 115.9
C64 C63 C62 103(3)
C64 C63 H63A 128.3
C62 C63 H63A 128.3
C65 C64 O12 108(3)
C65 C64 C63 134(4)
O12 C64 C63 118(3)
C64 C65 C60 120(4)
C64 C65 O11 126(3)
C60 C65 O11 114(3)
O12 C66 H66A 109.5
O12 C66 H66B 109.5
H66A C66 H66B 109.5
O12 C66 H66C 109.5
H66A C66 H66C 109.5
H66B C66 H66C 109.5
O13 C67 H67A 109.5
O13 C67 H67B 109.5
H67A C67 H67B 109.5
O13 C67 H67C 109.5
H67A C67 H67C 109.5
H67B C67 H67C 109.5
O13 C68 C73 120(3)
O13 C68 C69 126(3)
C73 C68 C69 114(3)
C68 C69 C70 115(3)
C68 C69 H69A 122.3
C70 C69 H69A 122.3
C71 C70 C69 127(3)
C71 C70 H70A 116.5
C69 C70 H70A 116.5
C70 C71 C72 116(3)
C70 C71 H71A 121.8
C72 C71 H71A 121.8
C71 C72 C74 113(3)
C71 C72 C73 117(3)
C74 C72 C73 129(3)
C68 C73 C72 129(3)
C68 C73 O14 113(2)
C72 C73 O14 117(2)
N7 C74 C72 128(3)
N7 C74 H74A 115.9
C72 C74 H74A 115.9
N7 C75 C76 107.5(19)
N7 C75 H75A 110.2
C76 C75 H75A 110.2
N7 C75 H75B 110.2
C76 C75 H75B 110.2
H75A C75 H75B 108.5
C77 C76 C75 112(3)
C77 C76 H76A 109.3
C75 C76 H76A 109.3
C77 C76 H76B 109.3
C75 C76 H76B 109.3
H76A C76 H76B 108.0
C76 C77 C78 118(4)
C76 C77 H77A 107.8
C78 C77 H77A 107.8
C76 C77 H77B 107.8
C78 C77 H77B 107.8
H77A C77 H77B 107.1
C79 C78 C77 130(5)
C79 C78 H78B 104.8
C77 C78 H78B 104.8
C79 C78 H78A 104.8
C77 C78 H78A 104.8
H78B C78 H78A 105.8
C80 C79 C78 102(4)
C80 C79 H79A 111.3
C78 C79 H79A 111.3
C80 C79 H79B 111.3
C78 C79 H79B 111.3
H79A C79 H79B 109.2
C79 C80 N8 111(3)
C79 C80 H80A 109.5
N8 C80 H80A 109.5
C79 C80 H80B 109.5
N8 C80 H80B 109.5
H80A C80 H80B 108.1
N8 C81 C82 126(4)
N8 C81 H81A 117.1
C82 C81 H81A 117.1
C81 C82 C83 115(4)
C81 C82 C87 135(4)
C83 C82 C87 107(4)
C82 C83 C84 127(4)
C82 C83 H83A 116.3
C84 C83 H83A 116.3
C85 C84 C83 113(4)
C85 C84 H84A 123.5
C83 C84 H84A 123.5
C84 C85 C86 130(4)
C84 C85 H85A 115.2
C86 C85 H85A 115.2
O16 C86 C87 124(3)
O16 C86 C85 131(3)
C87 C86 C85 104(4)
C82 C87 C86 136(4)
C82 C87 O15 113(4)
C86 C87 O15 110(4)
O16 C88 H88A 109.5
O16 C88 H88B 109.5
H88A C88 H88B 109.5
O16 C88 H88C 109.5
H88A C88 H88C 109.5
H88B C88 H88C 109.5
O17 C89 H89A 109.5
O17 C89 H89B 109.5
H89A C89 H89B 109.5
O17 C89 H89C 109.5
H89A C89 H89C 109.5
H89B C89 H89C 109.5
O17 C90 C95 118.1(19)
O17 C90 C91 121(2)
C95 C90 C91 120(2)
C90 C91 C92 116(2)
C90 C91 H91A 108.4
C92 C91 H91A 108.4
C90 C91 H91B 108.4
C92 C91 H91B 108.4
H91A C91 H91B 107.4
C93 C92 C91 122(3)
C93 C92 H92A 119.1
C91 C92 H92A 119.1
C92 C93 C94 122(3)
C92 C93 H93A 119.2
C94 C93 H93A 119.2
C95 C94 C96 130(3)
C95 C94 C93 119(3)
C96 C94 C93 111(3)
C94 C95 O18 124(2)
C94 C95 C90 122(3)
O18 C95 C90 114.4(19)
N9 C96 C94 121(3)
N9 C96 H96A 119.6
C94 C96 H96A 119.6
N9 C97 C98 107(2)
N9 C97 H97A 110.4
C98 C97 H97A 110.4
N9 C97 H97B 110.4
C98 C97 H97B 110.4
H97A C97 H97B 108.6
C97 C98 C99 109(2)
C97 C98 H98B 109.9
C99 C98 H98B 109.9
C97 C98 H98A 109.9
C99 C98 H98A 109.9
H98B C98 H98A 108.3
C100 C99 C98 106(2)
C100 C99 H99A 110.6
C98 C99 H99A 110.6
C100 C99 H99B 110.6
C98 C99 H99B 110.6
H99A C99 H99B 108.7
C99 C100 C101 116(3)
C99 C100 H10L 108.3
C101 C100 H10L 108.3
C99 C100 H10C 108.3
C101 C100 H10C 108.3
H10L C100 H10C 107.4
C102 C101 C100 112(3)
C102 C101 H10D 109.3
C100 C101 H10D 109.3
C102 C101 H10E 109.3
C100 C101 H10E 109.3
H10D C101 H10E 107.9
N10 C102 C101 103(2)
N10 C102 H10F 111.1
C101 C102 H10F 111.1
N10 C102 H10G 111.1
C101 C102 H10G 111.1
H10F C102 H10G 109.1
N10 C103 C104 136(2)
N10 C103 H10H 111.8
C104 C103 H10H 111.8
C109 C104 C105 119(3)
C109 C104 C103 124(3)
C105 C104 C103 116(3)
C104 C105 C106 126(3)
C104 C105 H10I 117.1
C106 C105 H10I 117.1
C107 C106 C105 105(4)
C107 C106 H10J 127.4
C105 C106 H10J 127.4
C108 C107 C106 129(4)
C108 C107 H10K 115.6
C106 C107 H10K 115.6
C109 C108 C107 118(3)
C109 C108 O20 120(3)
C107 C108 O20 122(3)
C108 C109 O19 113(3)
C108 C109 C104 123(3)
O19 C109 C104 125(3)
O20 C110 H11C 109.5
O20 C110 H11D 109.5
H11C C110 H11D 109.5
O20 C110 H11E 109.5
H11C C110 H11E 109.5
H11D C110 H11E 109.5
O21 C111 H11F 109.5
O21 C111 H11G 109.5
H11F C111 H11G 109.5
O21 C111 H11H 109.5
H11F C111 H11H 109.5
H11G C111 H11H 109.5
O21 C112 C113 130(3)
O21 C112 C117 118(2)
C113 C112 C117 112(3)
C114 C113 C112 131(4)
C114 C113 H11I 114.5
C112 C113 H11I 114.5
C113 C114 C115 108(3)
C113 C114 H11J 126.1
C115 C114 H11J 126.1
C116 C115 C114 133(3)
C116 C115 H11K 113.6
C114 C115 H11K 113.6
C115 C116 C118 120(3)
C115 C116 C117 114(3)
C118 C116 C117 126(3)
O22 C117 C116 122(2)
O22 C117 C112 115(2)
C116 C117 C112 122(3)
N11 C118 C116 128(2)
N11 C118 H11L 116.0
C116 C118 H11L 116.0
N11 C119 C120 110(2)
N11 C119 H11M 109.7
C120 C119 H11M 109.7
N11 C119 H11N 109.7
C120 C119 H11N 109.7
H11M C119 H11N 108.2
C121 C120 C119 110(2)
C121 C120 H12C 109.7
C119 C120 H12C 109.7
C121 C120 H12D 109.7
C119 C120 H12D 109.7
H12C C120 H12D 108.2
C120 C121 C122 110(2)
C120 C121 H12E 109.6
C122 C121 H12E 109.6
C120 C121 H12F 109.6
C122 C121 H12F 109.6
H12E C121 H12F 108.1
C123 C122 C121 109(2)
C123 C122 H12G 109.9
C121 C122 H12G 109.9
C123 C122 H12H 109.9
C121 C122 H12H 109.9
H12G C122 H12H 108.3
C124 C123 C122 115(2)
C124 C123 H12O 108.4
C122 C123 H12O 108.4
C124 C123 H12I 108.4
C122 C123 H12I 108.4
H12O C123 H12I 107.5
N12 C124 C123 112.4(18)
N12 C124 H12J 109.1
C123 C124 H12J 109.1
N12 C124 H12K 109.1
C123 C124 H12K 109.1
H12J C124 H12K 107.9
N12 C125 C126 128(3)
N12 C125 H12L 116.1
C126 C125 H12L 116.1
C131 C126 C127 118(3)
C131 C126 C125 127(3)
C127 C126 C125 115(3)
C126 C127 C128 119(3)
C126 C127 H12M 120.6
C128 C127 H12M 120.6
C127 C128 C129 120(3)
C127 C128 H12N 119.9
C129 C128 H12N 119.9
C130 C129 C128 120(3)
C130 C129 H12P 120.2
C128 C129 H12P 120.2
C129 C130 O24 125(3)
C129 C130 C131 121(3)
O24 C130 C131 114(2)
O23 C131 C126 122(3)
O23 C131 C130 116(3)
C126 C131 C130 122(3)
O24 C132 H13C 109.5
O24 C132 H13D 109.5
H13C C132 H13D 109.5
O24 C132 H13E 109.5
H13C C132 H13E 109.5
H13D C132 H13E 109.5
O25 C133 H13F 109.5
O25 C133 H13G 109.5
H13F C133 H13G 109.5
O25 C133 H13H 109.5
H13F C133 H13H 109.5
H13G C133 H13H 109.5
C135 C134 O25 134(3)
C135 C134 C139 117(3)
O25 C134 C139 109(2)
C136 C135 C134 127(3)
C136 C135 H13I 116.5
C134 C135 H13I 116.5
C135 C136 C137 120(3)
C135 C136 H13J 119.8
C137 C136 H13J 119.8
C136 C137 C138 117(3)
C136 C137 H13K 121.7
C138 C137 H13K 121.7
C137 C138 C140 116(3)
C137 C138 C139 121(3)
C140 C138 C139 121(3)
O26 C139 C134 123(2)
O26 C139 C138 120(3)
C134 C139 C138 117(3)
N13 C140 C138 129(3)
N13 C140 H14C 115.3
C138 C140 H14C 115.3
C142 C141 N13 106(2)
C142 C141 H14D 110.6
N13 C141 H14D 110.6
C142 C141 H14E 110.6
N13 C141 H14E 110.6
H14D C141 H14E 108.7
C141 C142 C143 110(2)
C141 C142 H14F 109.8
C143 C142 H14F 109.8
C141 C142 H14G 109.8
C143 C142 H14G 109.8
H14F C142 H14G 108.2
C142 C143 C144 116(2)
C142 C143 H14H 108.4
C144 C143 H14H 108.4
C142 C143 H14I 108.4
C144 C143 H14I 108.4
H14H C143 H14I 107.5
C145 C144 C143 119(2)
C145 C144 H14J 107.5
C143 C144 H14J 107.5
C145 C144 H14K 107.5
C143 C144 H14K 107.5
H14J C144 H14K 107.0
C144 C145 C146 112.2(19)
C144 C145 H14L 109.2
C146 C145 H14L 109.2
C144 C145 H14M 109.2
C146 C145 H14M 109.2
H14L C145 H14M 107.9
N14 C146 C145 105.4(17)
N14 C146 H14N 110.7
C145 C146 H14N 110.7
N14 C146 H14O 110.7
C145 C146 H14O 110.7
H14N C146 H14O 108.8
N14 C147 C148 129(2)
N14 C147 H14P 115.5
C148 C147 H14P 115.4
C149 C148 C153 123(3)
C149 C148 C147 120(3)
C153 C148 C147 117(2)
C148 C149 C150 118(3)
C148 C149 H14Q 121.2
C150 C149 H14Q 121.2
C151 C150 C149 118(3)
C151 C150 H15B 121.2
C149 C150 H15B 121.2
C150 C151 C152 127(4)
C150 C151 H15C 116.6
C152 C151 H15C 116.6
O28 C152 C153 121(3)
O28 C152 C151 125(3)
C153 C152 C151 115(3)
O27 C153 C152 113(2)
O27 C153 C148 128(2)
C152 C153 C148 119(3)
O28 C154 H15D 109.5
O28 C154 H15E 109.5
H15D C154 H15E 109.5
O28 C154 H15F 109.5
H15D C154 H15F 109.5
H15E C154 H15F 109.5
O29 C155 H15G 109.5
O29 C155 H15H 109.5
H15G C155 H15H 109.5
O29 C155 H15I 109.5
H15G C155 H15I 109.5
H15H C155 H15I 109.5
C161 C156 O29 114(2)
C161 C156 C157 121(3)
O29 C156 C157 125(3)
C158 C157 C156 116(3)
C158 C157 H15J 121.9
C156 C157 H15J 121.9
C159 C158 C157 125(3)
C159 C158 H15K 117.5
C157 C158 H15K 117.5
C158 C159 C160 123(3)
C158 C159 H15L 118.5
C160 C159 H15L 118.5
C162 C160 C159 116(3)
C162 C160 C161 126(3)
C159 C160 C161 115(3)
C156 C161 O30 118(2)
C156 C161 C160 119(3)
O30 C161 C160 123(3)
C160 C162 N15 129(3)
C160 C162 H16A 115.3
N15 C162 H16A 115.3
C164 C163 N15 104(2)
C164 C163 H16B 110.9
N15 C163 H16B 110.9
C164 C163 H16C 110.9
N15 C163 H16C 110.9
H16B C163 H16C 108.9
C163 C164 C165 117(3)
C163 C164 H16D 108.0
C165 C164 H16D 108.0
C163 C164 H16E 108.0
C165 C164 H16E 108.0
H16D C164 H16E 107.3
C164 C165 C166 115(3)
C164 C165 H16F 108.6
C166 C165 H16F 108.6
C164 C165 H16G 108.6
C166 C165 H16G 108.6
H16F C165 H16G 107.5
C165 C166 C167 106(2)
C165 C166 H16H 110.5
C167 C166 H16H 110.5
C165 C166 H16I 110.5
C167 C166 H16I 110.5
H16H C166 H16I 108.7
C168 C167 C166 107(2)
C168 C167 H16J 110.3
C166 C167 H16J 110.3
C168 C167 H16K 110.3
C166 C167 H16K 110.3
H16J C167 H16K 108.5
N16 C168 C167 106(2)
N16 C168 H16L 110.5
C167 C168 H16L 110.5
N16 C168 H16M 110.5
C167 C168 H16M 110.5
H16L C168 H16M 108.7
N16 C169 C170 134(3)
N16 C169 H16N 112.8
C170 C169 H16N 112.8
C175 C170 C171 124(4)
C175 C170 C169 123(3)
C171 C170 C169 113(3)
C170 C171 C172 120(4)
C170 C171 H17B 120.1
C172 C171 H17B 120.1
C171 C172 C173 120(4)
C171 C172 H17C 120.0
C173 C172 H17C 120.0
C174 C173 C172 117(3)
C174 C173 H17E 121.4
C172 C173 H17E 121.4
O32 C174 C173 121(3)
O32 C174 C175 116(2)
C173 C174 C175 123(3)
C170 C175 O31 130(3)
C170 C175 C174 115(3)
O31 C175 C174 116(2)
O32 C176 H17F 109.5
O32 C176 H17G 109.5
H17F C176 H17G 109.5
O32 C176 H17H 109.5
H17F C176 H17H 109.5
H17G C176 H17H 109.5
O33 C177 H17I 109.5
O33 C177 H17J 109.5
H17I C177 H17J 109.5
O33 C177 H17K 109.5
H17I C177 H17K 109.5
H17J C177 H17K 109.5
C179 C178 C183 124(3)
C179 C178 O33 124(2)
C183 C178 O33 111(2)
C178 C179 C180 115(3)
C178 C179 H17L 122.6
C180 C179 H17L 122.6
C181 C180 C179 124(3)
C181 C180 H18C 117.9
C179 C180 H18C 117.9
C180 C181 C182 120(3)
C180 C181 H18D 119.9
C182 C181 H18D 119.9
C183 C182 C181 114(3)
C183 C182 C184 126(3)
C181 C182 C184 119(3)
C178 C183 O34 118(2)
C178 C183 C182 122(3)
O34 C183 C182 120(2)
N17 C184 C182 128(3)
N17 C184 H18E 116.1
C182 C184 H18E 116.1
C186 C185 N17 110(2)
C186 C185 H18B 109.6
N17 C185 H18B 109.6
C186 C185 H18F 109.6
N17 C185 H18F 109.6
H18B C185 H18F 108.1
C185 C186 C187 117(3)
C185 C186 H18M 108.1
C187 C186 H18M 108.1
C185 C186 H18G 108.1
C187 C186 H18G 108.1
H18M C186 H18G 107.3
C188 C187 C186 108(3)
C188 C187 H18H 110.0
C186 C187 H18H 110.0
C188 C187 H18I 110.0
C186 C187 H18I 110.0
H18H C187 H18I 108.4
C187 C188 C189 104(3)
C187 C188 H18N 111.0
C189 C188 H18N 111.0
C187 C188 H18L 111.0
C189 C188 H18L 111.0
H18N C188 H18L 109.0
C190 C189 C188 128(3)
C190 C189 H18J 105.4
C188 C189 H18J 105.4
C190 C189 H18K 105.4
C188 C189 H18K 105.4
H18J C189 H18K 106.0
C189 C190 N18 114(2)
C189 C190 H19B 108.7
N18 C190 H19B 108.7
C189 C190 H19C 108.7
N18 C190 H19C 108.7
H19B C190 H19C 107.6
N18 C191 C192 130(3)
N18 C191 H19D 114.9
C192 C191 H19D 114.9
C193 C192 C197 123(3)
C193 C192 C191 115(3)
C197 C192 C191 123(3)
C192 C193 C194 114(3)
C192 C193 H19E 122.8
C194 C193 H19E 122.8
C195 C194 C193 125(3)
C195 C194 H19F 117.7
C193 C194 H19F 117.7
C194 C195 C196 113(3)
C194 C195 H19H 123.6
C196 C195 H19H 123.6
C197 C196 C195 132(3)
C197 C196 O36 111(3)
C195 C196 O36 116(3)
O35 C197 C196 124(2)
O35 C197 C192 122.7(19)
C196 C197 C192 113(2)
O36 C198 H19I 109.5
O36 C198 H19J 109.5
H19I C198 H19J 109.5
O36 C198 H19K 109.5
H19I C198 H19K 109.5
H19J C198 H19K 109.5
O37 C199 H19L 109.5
O37 C199 H19M 109.5
H19L C199 H19M 109.5
O37 C199 H19N 109.5
H19L C199 H19N 109.5
H19M C199 H19N 109.5
C205 C200 O37 116(2)
C205 C200 C201 126(3)
O37 C200 C201 118(2)
C200 C201 C202 109(3)
C200 C201 H20A 125.3
C202 C201 H20A 125.3
C203 C202 C201 128(3)
C203 C202 H20C 116.1
C201 C202 H20C 116.1
C202 C203 C204 120(3)
C202 C203 H20D 120.2
C204 C203 H20D 120.2
C205 C204 C203 114(2)
C205 C204 C206 128(3)
C203 C204 C206 118(2)
C200 C205 O38 123(2)
C200 C205 C204 122(3)
O38 C205 C204 115(2)
N19 C206 C204 126(2)
N19 C206 H20E 117.2
C204 C206 H20E 117.2
N19 C207 C208 100(2)
N19 C207 H20F 111.9
C208 C207 H20F 111.9
N19 C207 H20G 111.8
C208 C207 H20G 111.9
H20F C207 H20G 109.6
C207 C208 C209 107.5(9)
C207 C208 H20B 110.2
C209 C208 H20B 110.2
C207 C208 H20H 110.2
C209 C208 H20H 110.2
H20B C208 H20H 108.5
C210 C209 C208 110(3)
C210 C209 H20I 109.6
C208 C209 H20I 109.6
C210 C209 H20J 109.6
C208 C209 H20J 109.6
H20I C209 H20J 108.1
C209 C210 C211 116(3)
C209 C210 H21A 108.3
C211 C210 H21A 108.3
C209 C210 H21B 108.3
C211 C210 H21B 108.3
H21A C210 H21B 107.4
C212 C211 C210 100(3)
C212 C211 H21H 111.8
C210 C211 H21H 111.8
C212 C211 H21C 111.8
C210 C211 H21C 111.8
H21H C211 H21C 109.6
N20 C212 C211 113(2)
N20 C212 H21J 108.9
C211 C212 H21J 108.9
N20 C212 H21D 108.9
C211 C212 H21D 108.9
H21J C212 H21D 107.7
N20 C213 C214 124(2)
N20 C213 H21E 117.8
C214 C213 H21E 117.8
C215 C214 C219 119(2)
C215 C214 C213 116(3)
C219 C214 C213 125(3)
C216 C215 C214 125(3)
C216 C215 H21F 117.7
C214 C215 H21F 117.7
C215 C216 C217 117(4)
C215 C216 H21G 121.3
C217 C216 H21G 121.3
C218 C217 C216 120(3)
C218 C217 H21I 119.9
C216 C217 H21I 119.9
C217 C218 O40 129(3)
C217 C218 C219 123(3)
O40 C218 C219 108(2)
O39 C219 C214 126(3)
O39 C219 C218 118(3)
C214 C219 C218 115(3)
O40 C220 H22D 109.5
O40 C220 H22E 109.5
H22D C220 H22E 109.5
O40 C220 H22F 109.5
H22D C220 H22F 109.5
H22E C220 H22F 109.5
O41 C221 H22G 109.5
O41 C221 H22H 109.5
H22G C221 H22H 109.5
O41 C221 H22I 109.5
H22G C221 H22I 109.5
H22H C221 H22I 109.5
O41 C222 C223 126(2)
O41 C222 C227 115(2)
C223 C222 C227 118(2)
C224 C223 C222 120(3)
C224 C223 H22J 120.1
C222 C223 H22J 120.1
C223 C224 C225 124(3)
C223 C224 H22K 117.8
C225 C224 H22K 117.8
C226 C225 C224 112(3)
C226 C225 H22L 123.9
C224 C225 H22L 123.9
C227 C226 C225 123(3)
C227 C226 C228 126(3)
C225 C226 C228 110(3)
O42 C227 C226 124(2)
O42 C227 C222 115(2)
C226 C227 C222 121(2)
N21 C228 C226 127(3)
N21 C228 H22M 116.3
C226 C228 H22M 116.3
N21 C229 C230 107.5(18)
N21 C229 H22N 110.2
C230 C229 H22N 110.2
N21 C229 H22O 110.2
C230 C229 H22O 110.2
H22N C229 H22O 108.5
C231 C230 C229 116(2)
C231 C230 H23D 108.3
C229 C230 H23D 108.3
C231 C230 H23E 108.3
C229 C230 H23E 108.3
H23D C230 H23E 107.4
C230 C231 C232 111(3)
C230 C231 H23F 109.4
C232 C231 H23F 109.4
C230 C231 H23G 109.4
C232 C231 H23G 109.4
H23F C231 H23G 108.0
C231 C232 C233 109(3)
C231 C232 H23H 109.9
C233 C232 H23H 109.9
C231 C232 H23I 109.9
C233 C232 H23I 109.9
H23H C232 H23I 108.3
C234 C233 C232 116(3)
C234 C233 H23J 108.2
C232 C233 H23J 108.2
C234 C233 H23K 108.2
C232 C233 H23K 108.2
H23J C233 H23K 107.4
N22 C234 C233 119(2)
N22 C234 H23L 107.6
C233 C234 H23L 107.6
N22 C234 H23M 107.6
C233 C234 H23M 107.6
H23L C234 H23M 107.0
C236 C235 N22 124(3)
C236 C235 H23N 118.2
N22 C235 H23N 118.2
C235 C236 C241 135(3)
C235 C236 C237 105(3)
C241 C236 C237 120(3)
C236 C237 C238 113(3)
C236 C237 H23O 123.4
C238 C237 H23O 123.4
C239 C238 C237 122(4)
C239 C238 H23P 118.8
C237 C238 H23P 118.8
C240 C239 C238 120(3)
C240 C239 H23Q 119.9
C238 C239 H23Q 119.9
C239 C240 O44 127(2)
C239 C240 C241 123(3)
O44 C240 C241 109(2)
O43 C241 C236 120(2)
O43 C241 C240 120(2)
C236 C241 C240 120(3)
O44 C242 H24A 109.5
O44 C242 H24B 109.5
H24A C242 H24B 109.5
O44 C242 H24C 109.5
H24A C242 H24C 109.5
H24B C242 H24C 109.5
O45 C243 H24D 109.5
O45 C243 H24E 109.5
H24D C243 H24E 109.5
O45 C243 H24F 109.5
H24D C243 H24F 109.5
H24E C243 H24F 109.5
C249 C244 C245 130(3)
C249 C244 O45 112(2)
C245 C244 O45 116(3)
C244 C245 C246 111(3)
C244 C245 H24G 124.5
C246 C245 H24G 124.5
C247 C246 C245 127(3)
C247 C246 H24H 116.4
C245 C246 H24H 116.4
C246 C247 C248 112(3)
C246 C247 H24I 123.9
C248 C247 H24I 123.9
C247 C248 C250 110(3)
C247 C248 C249 125(3)
C250 C248 C249 124(2)
O46 C249 C244 121(3)
O46 C249 C248 127(3)
C244 C249 C248 112(3)
N23 C250 C248 124(2)
N23 C250 H25B 117.9
C248 C250 H25B 117.9
C252 C251 N23 106.9(19)
C252 C251 H25C 110.3
N23 C251 H25C 110.4
C252 C251 H25D 110.3
N23 C251 H25D 110.3
H25C C251 H25D 108.6
C253 C252 C251 109(2)
C253 C252 H25E 109.9
C251 C252 H25E 109.9
C253 C252 H25F 109.9
C251 C252 H25F 109.9
H25E C252 H25F 108.3
C252 C253 C254 115(2)
C252 C253 H25G 108.6
C254 C253 H25G 108.6
C252 C253 H25H 108.6
C254 C253 H25H 108.6
H25G C253 H25H 107.6
C253 C254 C255 103(2)
C253 C254 H25I 111.1
C255 C254 H25I 111.1
C253 C254 H25J 111.1
C255 C254 H25J 111.1
H25I C254 H25J 109.0
C254 C255 C256 102(2)
C254 C255 H25K 111.4
C256 C255 H25K 111.4
C254 C255 H25L 111.4
C256 C255 H25L 111.4
H25K C255 H25L 109.3
N24 C256 C255 109(2)
N24 C256 H25M 109.9
C255 C256 H25M 109.9
N24 C256 H25N 109.9
C255 C256 H25N 109.9
H25M C256 H25N 108.3
N24 C257 C258 134(3)
N24 C257 H25O 113.1
C258 C257 H25O 113.1
C259 C258 C257 119(3)
C259 C258 C263 128(3)
C257 C258 C263 113(3)
C258 C259 C260 123(4)
C258 C259 H25P 118.6
C260 C259 H25P 118.6
C259 C260 C261 107(4)
C259 C260 H26B 126.7
C261 C260 H26B 126.7
C262 C261 C260 136(4)
C262 C261 H26C 112.2
C260 C261 H26C 112.2
O48 C262 C261 126(3)
O48 C262 C263 118(3)
C261 C262 C263 107(3)
O47 C263 C262 114(3)
O47 C263 C258 130(3)
C262 C263 C258 116(3)
O48 C264 H26E 109.5
O48 C264 H26F 109.5
H26E C264 H26F 109.5
O48 C264 H26G 109.5
H26E C264 H26G 109.5
H26F C264 H26G 109.5
C266 C265 H26H 109.5
C266 C265 H26I 109.5
H26H C265 H26I 109.5
C266 C265 H26J 109.5
H26H C265 H26J 109.5
H26I C265 H26J 109.5
O266 C266 O265 117(3)
O266 C266 C265 122(3)
O265 C266 C265 121(3)
C268 C267 H26K 109.5
C268 C267 H26L 109.5
H26K C267 H26L 109.5
C268 C267 H26M 109.5
H26K C267 H26M 109.5
H26L C267 H26M 109.5
O267 C268 O268 123(2)
O267 C268 C267 117(2)
O268 C268 C267 118(2)
C270 C269 H26N 109.5
C270 C269 H26O 109.5
H26N C269 H26O 109.5
C270 C269 H26P 109.5
H26N C269 H26P 109.5
H26O C269 H26P 109.5
O269 C270 O270 121(3)
O269 C270 C269 121(3)
O270 C270 C269 117(3)
C272 C271 H27C 109.5
C272 C271 H27D 109.5
H27C C271 H27D 109.5
C272 C271 H27E 109.5
H27C C271 H27E 109.5
H27D C271 H27E 109.5
O271 C272 C271 130(3)
O271 C272 O272 115(2)
C271 C272 O272 112(2)
C274 C273 H27F 109.5
C274 C273 H27G 109.5
H27F C273 H27G 109.5
C274 C273 H27H 109.5
H27F C273 H27H 109.5
H27G C273 H27H 109.5
O274 C274 O273 123.9(16)
O274 C274 C273 122(2)
O273 C274 C273 113.3(18)
C276 C275 H27I 109.5
C276 C275 H27J 109.5
H27I C275 H27J 109.5
C276 C275 H27K 109.5
H27I C275 H27K 109.5
H27J C275 H27K 109.5
O276 C276 O275 118(2)
O276 C276 C275 123(2)
O275 C276 C275 119(2)
O276 C276 Cd5 62.9(12)
O275 C276 Cd5 55.0(11)
C275 C276 Cd5 174(2)
C278 C277 H27L 109.5
C278 C277 H27M 109.5
H27L C277 H27M 109.5
C278 C277 H27N 109.5
H27L C277 H27N 109.5
H27M C277 H27N 109.5
O277 C278 O278 117(2)
O277 C278 C277 123(3)
O278 C278 C277 119(3)
C280 C279 H27O 109.5
C280 C279 H27P 109.5
H27O C279 H27P 109.5
C280 C279 H27Q 109.5
H27O C279 H27Q 109.5
H27P C279 H27Q 109.5
O280 C280 O279 128(2)
O280 C280 C279 116(2)
O279 C280 C279 116(2)
C282 C281 H28A 109.5
C282 C281 H28B 109.5
H28A C281 H28B 109.5
C282 C281 H28C 109.5
H28A C281 H28C 109.5
H28B C281 H28C 109.5
O281 C282 O282 119.5(18)
O281 C282 C281 128(2)
O282 C282 C281 111(2)
C284 C283 H28D 109.5
C284 C283 H28E 109.5
H28D C283 H28E 109.5
C284 C283 H28F 109.5
H28D C283 H28F 109.5
H28E C283 H28F 109.5
O284 C284 O283 112(2)
O284 C284 C283 126(2)
O283 C284 C283 121(2)
C286 C285 H28G 109.5
C286 C285 H28H 109.5
H28G C285 H28H 109.5
C286 C285 H28I 109.5
H28G C285 H28I 109.5
H28H C285 H28I 109.5
O285 C286 O286 120(2)
O285 C286 C285 129(2)
O286 C286 C285 111(2)
O285 C286 Cd8 63.2(12)
O286 C286 Cd8 56.6(11)
C285 C286 Cd8 166(2)
C288 C287 H28J 109.5
C288 C287 H28K 109.5
H28J C287 H28K 109.5
C288 C287 H28L 109.5
H28J C287 H28L 109.5
H28K C287 H28L 109.5
O288 C288 O287 126(3)
O288 C288 C287 121(3)
O287 C288 C287 111(3)
C290 C289 H28M 109.5
C290 C289 H28N 109.5
H28M C289 H28N 109.5
C290 C289 H28O 109.5
H28M C289 H28O 109.5
H28N C289 H28O 109.5
O289 C290 O290 119(3)
O289 C290 C289 126(3)
O290 C290 C289 115(3)
C292 C291 H29A 109.5
C292 C291 H29B 109.5
H29A C291 H29B 109.5
C292 C291 H29C 109.5
H29A C291 H29C 109.5
H29B C291 H29C 109.5
O294 C292 O293 119.5(19)
O294 C292 C291 128(2)
O293 C292 C291 113(2)
C294 C293 H29D 109.5
C294 C293 H29E 109.5
H29D C293 H29E 109.5
C294 C293 H29F 109.5
H29D C293 H29F 109.5
H29E C293 H29F 109.5
O292 C294 O291 129(3)
O292 C294 C293 123(3)
O291 C294 C293 108(3)
C296 C295 H29G 109.5
C296 C295 H29H 109.5
H29G C295 H29H 109.5
C296 C295 H29I 109.5
H29G C295 H29I 109.5
H29H C295 H29I 109.5
O295 C296 O296 125(2)
O295 C296 C295 120(2)
O296 C296 C295 114(2)
O295 C296 Cd11 64.3(13)
O296 C296 Cd11 60.7(12)
C295 C296 Cd11 169.0(18)
C298 C297 H29J 109.5
C298 C297 H29K 109.5
H29J C297 H29K 109.5
C298 C297 H29L 109.5
H29J C297 H29L 109.5
H29K C297 H29L 109.5
O297 C298 O298 126(3)
O297 C298 C297 123(3)
O298 C298 C297 110(3)
C300 C299 H29M 109.5
C300 C299 H29N 109.5
H29M C299 H29N 109.5
C300 C299 H29O 109.5
H29M C299 H29O 109.5
H29N C299 H29O 109.5
O299 C300 O300 130(2)
O299 C300 C299 116(2)
O300 C300 C299 113(2)
C302 C301 H30B 109.5
C302 C301 H30C 109.5
H30B C301 H30C 109.5
C302 C301 H30D 109.5
H30B C301 H30D 109.5
H30C C301 H30D 109.5
O302 C302 O301 118(3)
O302 C302 C301 124(3)
O301 C302 C301 117(3)
C304 C303 H30E 109.5
C304 C303 H30F 109.5
H30E C303 H30F 109.5
C304 C303 H30G 109.5
H30E C303 H30G 109.5
H30F C303 H30G 109.5
O303 C304 O304 122(2)
O303 C304 C303 118(3)
O304 C304 C303 120(3)
O303 C304 Cd23 57.2(10)
O304 C304 Cd23 65.1(11)
C303 C304 Cd23 172(2)
C306 C305 H30H 109.5
C306 C305 H30I 109.5
H30H C305 H30I 109.5
C306 C305 H30J 109.5
H30H C305 H30J 109.5
H30I C305 H30J 109.5
O305 C306 O306 118(3)
O305 C306 C305 127(3)
O306 C306 C305 115(3)
C308 C307 H30K 109.5
C308 C307 H30L 109.5
H30K C307 H30L 109.5
C308 C307 H30M 109.5
H30K C307 H30M 109.5
H30L C307 H30M 109.5
O307 C308 O308 119(2)
O307 C308 C307 123(3)
O308 C308 C307 117(2)
C310 C309 H30N 109.5
C310 C309 H30O 109.5
H30N C309 H30O 109.5
C310 C309 H30P 109.5
H30N C309 H30P 109.5
H30O C309 H30P 109.5
O309 C310 O310 120(2)
O309 C310 C309 125(2)
O310 C310 C309 113(2)
C312 C311 H31C 109.5
C312 C311 H31D 109.5
H31C C311 H31D 109.5
C312 C311 H31E 109.5
H31C C311 H31E 109.5
H31D C311 H31E 109.5
O311 C312 O312 127(2)
O311 C312 C311 125(2)
O312 C312 C311 107(2)
C314 C313 H31F 109.5
C314 C313 H31G 109.5
H31F C313 H31G 109.5
C314 C313 H31H 109.5
H31F C313 H31H 109.5
H31G C313 H31H 109.5
O314 C314 O313 113(2)
O314 C314 C313 124(3)
O313 C314 C313 123(2)
O314 C314 Cd20 56.6(12)
O313 C314 Cd20 56.3(12)
C313 C314 Cd20 166(2)
C316 C315 H31I 109.5
C316 C315 H31J 109.5
H31I C315 H31J 109.5
C316 C315 H31K 109.5
H31I C315 H31K 109.5
H31J C315 H31K 109.5
O316 C316 O315 132(3)
O316 C316 C315 113(3)
O315 C316 C315 115(3)
C318 C317 H31L 109.5
C318 C317 H31M 109.5
H31L C317 H31M 109.5
C318 C317 H31N 109.5
H31L C317 H31N 109.5
H31M C317 H31N 109.5
O318 C318 O317 130(2)
O318 C318 C317 114(2)
O317 C318 C317 116(2)
C320 C319 H31O 109.5
C320 C319 H31P 109.5
H31O C319 H31P 109.5
C320 C319 H31Q 109.5
H31O C319 H31Q 109.5
H31P C319 H31Q 109.5
O320 C320 O319 117(2)
O320 C320 C319 134(3)
O319 C320 C319 109(3)
C322 C321 H32C 109.5
C322 C321 H32D 109.5
H32C C321 H32D 109.5
C322 C321 H32E 109.5
H32C C321 H32E 109.5
H32D C321 H32E 109.5
O321 C322 O322 114(2)
O321 C322 C321 127(3)
O322 C322 C321 117(3)
O324 C324 O323 116(2)
O324 C324 C323 123(3)
O323 C324 C323 121(3)
O324 C324 Cd17 55.3(10)
O323 C324 Cd17 60.7(10)
C323 C324 Cd17 178(2)
C326 C325 H32F 109.5
C326 C325 H32G 109.5
H32F C325 H32G 109.5
C326 C325 H32H 109.5
H32F C325 H32H 109.5
H32G C325 H32H 109.5
O325 C326 O326 129(2)
O325 C326 C325 118(2)
O326 C326 C325 113(2)
C328 C327 H32I 109.5
C328 C327 H32J 109.5
H32I C327 H32J 109.5
C328 C327 H32K 109.5
H32I C327 H32K 109.5
H32J C327 H32K 109.5
O328 C328 O327 131.4(18)
O328 C328 C327 121(2)
O327 C328 C327 107(2)
C330 C329 H32L 109.5
C330 C329 H32M 109.5
H32L C329 H32M 109.5
C330 C329 H32N 109.5
H32L C329 H32N 109.5
H32M C329 H32N 109.5
O329 C330 O330 123(2)
O329 C330 C329 122(2)
O330 C330 C329 115(2)
C332 C331 H33C 109.5
C332 C331 H33D 109.5
H33C C331 H33D 109.5
C332 C331 H33E 109.5
H33C C331 H33E 109.5
H33D C331 H33E 109.5
O332 C332 O331 122(2)
O332 C332 C331 127(3)
O331 C332 C331 111(2)
C334 C333 H33F 109.5
C334 C333 H33G 109.5
H33F C333 H33G 109.5
C334 C333 H33H 109.5
H33F C333 H33H 109.5
H33G C333 H33H 109.5
O334 C334 O333 116(3)
O334 C334 C333 120(3)
O333 C334 C333 123(3)
O334 C334 Cd14 55.6(15)
O333 C334 Cd14 60.1(15)
C333 C334 Cd14 168(2)
C336 C335 H33I 109.5
C336 C335 H33J 109.5
H33I C335 H33J 109.5
C336 C335 H33K 109.5
H33I C335 H33K 109.5
H33J C335 H33K 109.5
O336 C336 O335 123(3)
O336 C336 C335 117(3)
O335 C336 C335 119(3)
C338 C337 H33L 109.5
C338 C337 H33M 109.5
H33L C337 H33M 109.5
C338 C337 H33N 109.5
H33L C337 H33N 109.5
H33M C337 H33N 109.5
O338 C338 O337 123(2)
O338 C338 C337 128(3)
O337 C338 C337 109(2)
C340 C339 H33O 109.5
C340 C339 H33P 109.5
H33O C339 H33P 109.5
C340 C339 H33Q 109.5
H33O C339 H33Q 109.5
H33P C339 H33Q 109.5
O339 C340 O340 122(3)
O339 C340 C339 129(4)
O340 C340 C339 109(3)
C342 C341 H34E 109.5
C342 C341 H34F 109.5
H34E C341 H34F 109.5
C342 C341 H34G 109.5
H34E C341 H34G 109.5
H34F C341 H34G 109.5
O341 C342 O342 116(3)
O341 C342 C341 131(3)
O342 C342 C341 112(3)

loop_
_geom_bond_atom_site_label_1
_geom_bond_atom_site_label_2
_geom_bond_distance
Tb1 O300 2.265(17)
Tb1 O46 2.282(17)
Tb1 O298 2.339(18)
Tb1 O265 2.373(18)
Tb1 O301 2.384(18)
Tb1 O2 2.43(2)
Tb1 O45 2.631(18)
Tb1 N1 2.66(2)
Tb1 Cd1 3.657(3)
Tb2 O268 2.261(19)
Tb2 O271 2.303(18)
Tb2 O10 2.318(19)
Tb2 O14 2.361(19)
Tb2 O270 2.366(18)
Tb2 O273 2.482(19)
Tb2 N7 2.54(2)
Tb2 O9 2.58(2)
Tb2 Cd4 3.699(3)
Tb3 O26 2.272(18)
Tb3 O280 2.274(18)
Tb3 O278 2.310(16)
Tb3 O281 2.324(18)
Tb3 O22 2.349(17)
Tb3 O283 2.46(2)
Tb3 O21 2.53(2)
Tb3 N13 2.55(2)
Tb3 Cd7 3.690(3)
Tb4 O290 2.26(2)
Tb4 O34 2.268(19)
Tb4 O288 2.28(2)
Tb4 O38 2.295(18)
Tb4 O291 2.393(19)
Tb4 O293 2.417(19)
Tb4 N19 2.64(2)
Tb4 O33 2.67(2)
Tb4 Cd10 3.645(3)
Tb5 O338 2.14(2)
Tb5 O11 2.275(18)
Tb5 O339 2.28(2)
Tb5 O341 2.35(2)
Tb5 O15 2.35(2)
Tb5 O336 2.40(2)
Tb5 O16 2.55(2)
Tb5 N6 2.56(3)
Tb5 Cd24 3.652(3)
Tb6 O328 2.243(16)
Tb6 O27 2.331(17)
Tb6 O326 2.344(17)
Tb6 O329 2.347(17)
Tb6 O23 2.385(16)
Tb6 O331 2.472(18)
Tb6 O28 2.585(18)
Tb6 N12 2.65(2)
Tb6 Cd15 3.646(3)
Tb7 O316 2.280(18)
Tb7 O39 2.288(19)
Tb7 O318 2.296(16)
Tb7 O35 2.327(17)
Tb7 O321 2.369(18)
Tb7 O319 2.423(19)
Tb7 N18 2.52(2)
Tb7 O40 2.648(18)
Tb7 Cd18 3.670(3)
Tb8 O308 2.228(19)
Tb8 O309 2.268(19)
Tb8 O311 2.270(18)
Tb8 O47 2.314(19)
Tb8 O3 2.38(2)
Tb8 O306 2.39(2)
Tb8 N24 2.54(3)
Tb8 O4 2.58(2)
Tb8 Cd21 3.652(3)
Cd1 N3 2.16(3)
Cd1 O302 2.17(2)
Cd1 O6 2.20(2)
Cd1 O2 2.26(2)
Cd1 O265 2.272(18)
Cd1 O1 2.62(2)
Cd1 Cd2 3.435(5)
Cd2 O6 2.12(2)
Cd2 O302 2.38(2)
Cd2 O5 2.38(2)
Cd2 O343 2.40(2)
Cd2 Cl1 2.475(14)
Cd3 O269 2.23(2)
Cd3 N5 2.30(3)
Cd3 O267 2.31(2)
Cd3 O10 2.344(19)
Cd3 O266 2.415(16)
Cd3 Cl1 2.694(14)
Cd4 O18 2.168(17)
Cd4 N9 2.23(2)
Cd4 O272 2.234(18)
Cd4 O273 2.248(19)
Cd4 O14 2.365(19)
Cd4 O13 2.520(19)
Cd5 O18 2.205(17)
Cd5 O272 2.208(19)
Cd5 O275 2.25(2)
Cd5 O17 2.370(19)
Cd5 O276 2.432(18)
Cd5 Cl4 2.463(8)
Cd5 C276 2.73(3)
Cd6 O277 2.21(2)
Cd6 O22 2.269(17)
Cd6 O279 2.295(18)
Cd6 N11 2.30(2)
Cd6 O274 2.328(18)
Cd6 O276 2.360(18)
Cd7 N15 2.20(2)
Cd7 O30 2.201(19)
Cd7 O26 2.271(19)
Cd7 O283 2.273(19)
Cd7 O282 2.299(18)
Cd7 O25 2.45(2)
Cd7 O284 2.610(18)
Cd8 O30 2.161(18)
Cd8 O286 2.26(2)
Cd8 O282 2.354(19)
Cd8 O285 2.40(2)
Cd8 O29 2.42(2)
Cd8 Cl3 2.440(11)
Cd8 C286 2.69(3)
Cd9 O287 2.249(18)
Cd9 O289 2.250(17)
Cd9 O34 2.25(2)
Cd9 N17 2.27(2)
Cd9 O284 2.339(18)
Cd9 O285 2.402(19)
Cd10 N21 2.20(2)
Cd10 O294 2.233(17)
Cd10 O42 2.252(15)
Cd10 O38 2.268(17)
Cd10 O291 2.311(19)
Cd10 O37 2.546(19)
Cd11 O42 2.218(15)
Cd11 O296 2.30(2)
Cd11 O294 2.337(16)
Cd11 O295 2.380(18)
Cd11 O41 2.445(19)
Cd11 Cl2 2.458(10)
Cd11 C296 2.64(3)
Cd12 O297 2.240(18)
Cd12 N23 2.27(2)
Cd12 O292 2.295(18)
Cd12 O46 2.322(17)
Cd12 O299 2.352(19)
Cd12 O295 2.441(17)
Cd13 O335 2.18(2)
Cd13 O15 2.239(19)
Cd13 O337 2.27(2)
Cd13 O332 2.314(18)
Cd13 N8 2.39(3)
Cd13 O333 2.42(2)
Cd14 O19 2.284(19)
Cd14 O334 2.29(3)
Cd14 O330 2.297(19)
Cd14 O20 2.379(19)
Cd14 O333 2.39(2)
Cd14 Cl6 2.409(9)
Cd14 C334 2.75(4)
Cd15 O330 2.241(18)
Cd15 N10 2.24(2)
Cd15 O19 2.267(19)
Cd15 O331 2.288(18)
Cd15 O23 2.302(16)
Cd15 O24 2.581(19)
Cd16 N14 2.23(2)
Cd16 O327 2.278(18)
Cd16 O325 2.291(17)
Cd16 O27 2.318(19)
Cd16 O322 2.361(18)
Cd16 O323 2.414(18)
Cd17 O31 2.163(19)
Cd17 O324 2.239(19)
Cd17 O320 2.324(19)
Cd17 O323 2.353(18)
Cd17 Cl5 2.470(8)
Cd17 O32 2.52(2)
Cd17 C324 2.70(3)
Cd18 N16 2.20(2)
Cd18 O320 2.211(19)
Cd18 O31 2.266(19)
Cd18 O35 2.305(19)
Cd18 O321 2.331(17)
Cd18 O36 2.543(18)
Cd19 O315 2.217(16)
Cd19 O317 2.315(17)
Cd19 N20 2.32(2)
Cd19 O39 2.345(19)
Cd19 O312 2.390(19)
Cd19 O313 2.51(2)
Cd20 O313 2.28(2)
Cd20 O310 2.286(19)
Cd20 O314 2.288(19)
Cd20 O43 2.29(2)
Cd20 O44 2.389(19)
Cd20 Cl7 2.410(11)
Cd20 C314 2.73(3)
Cd21 O43 2.22(2)
Cd21 O47 2.243(19)
Cd21 N22 2.25(2)
Cd21 O310 2.274(19)
Cd21 O311 2.377(18)
Cd21 O48 2.49(2)
Cd21 O312 2.59(2)
Cd22 O305 2.25(2)
Cd22 N2 2.26(2)
Cd22 O3 2.27(2)
Cd22 O307 2.28(2)
Cd22 O342 2.309(19)
Cd22 O304 2.44(2)
Cd23 O7 2.264(19)
Cd23 O303 2.29(2)
Cd23 O340 2.29(2)
Cd23 O344 2.419(19)
Cd23 O8 2.44(2)
Cd23 O304 2.46(2)
Cd23 C304 2.71(3)
Cd24 O7 2.10(2)
Cd24 N4 2.28(3)
Cd24 O11 2.29(2)
Cd24 O341 2.30(2)
Cd24 O340 2.33(2)
Cd24 O12 2.53(2)
Cd24 O342 2.646(19)
N1 C8 1.35(3)
N1 C9 1.46(3)
N2 C15 1.24(3)
N2 C14 1.38(3)
N3 C30 1.42(3)
N3 C31 1.49(3)
N4 C37 1.36(4)
N4 C36 1.54(4)
N5 C52 1.20(3)
N5 C53 1.47(4)
N6 C59 1.28(3)
N6 C58 1.49(4)
N7 C74 1.34(3)
N7 C75 1.43(3)
N8 C81 1.22(3)
N8 C80 1.58(4)
N9 C96 1.31(3)
N9 C97 1.54(3)
N10 C103 1.27(3)
N10 C102 1.46(2)
N11 C118 1.28(3)
N11 C119 1.50(3)
N12 C125 1.19(3)
N12 C124 1.38(2)
N13 C140 1.32(3)
N13 C141 1.51(3)
N14 C147 1.29(3)
N14 C146 1.48(3)
N15 C162 1.40(3)
N15 C163 1.54(3)
N16 C169 1.29(3)
N16 C168 1.47(3)
N17 C184 1.27(3)
N17 C185 1.52(3)
N18 C191 1.28(3)
N18 C190 1.50(2)
N19 C206 1.17(3)
N19 C207 1.44(3)
N20 C213 1.28(3)
N20 C212 1.53(3)
N21 C228 1.36(4)
N21 C229 1.43(2)
N22 C234 1.39(3)
N22 C235 1.46(3)
N23 C250 1.39(2)
N23 C251 1.57(3)
N24 C257 1.22(3)
N24 C256 1.54(3)
O1 C2 1.42(3)
O1 C1 1.55(4)
O2 C7 1.33(3)
O3 C21 1.22(4)
O4 C22 1.41(3)
O4 C20 1.42(3)
O5 C24 1.30(4)
O5 C23 1.41(3)
O6 C29 1.40(5)
O7 C43 1.34(3)
O8 C42 1.32(3)
O8 C44 1.53(4)
O9 C46 1.39(3)
O9 C45 1.56(4)
O10 C51 1.26(3)
O11 C65 1.45(4)
O12 C64 1.40(4)
O12 C66 1.54(3)
O13 C68 1.34(3)
O13 C67 1.42(3)
O14 C73 1.43(3)
O15 C87 1.46(4)
O16 C88 1.33(3)
O16 C86 1.33(4)
O17 C90 1.35(3)
O17 C89 1.37(3)
O18 C95 1.39(2)
O19 C109 1.31(3)
O20 C108 1.44(3)
O20 C110 1.44(3)
O21 C111 1.32(3)
O21 C112 1.37(3)
O22 C117 1.34(3)
O23 C131 1.34(3)
O24 C130 1.39(3)
O24 C132 1.48(3)
O25 C134 1.41(3)
O25 C133 1.50(3)
O26 C139 1.42(3)
O27 C153 1.31(2)
O28 C152 1.35(4)
O28 C154 1.44(4)
O29 C156 1.40(3)
O29 C155 1.52(3)
O30 C161 1.43(3)
O31 C175 1.33(3)
O32 C174 1.32(3)
O32 C176 1.45(3)
O33 C178 1.38(3)
O33 C177 1.47(3)
O34 C183 1.40(3)
O35 C197 1.34(2)
O36 C198 1.42(3)
O36 C196 1.48(3)
O37 C200 1.38(3)
O37 C199 1.43(3)
O38 C205 1.41(3)
O39 C219 1.28(3)
O40 C218 1.39(3)
O40 C220 1.45(2)
O41 C222 1.26(3)
O41 C221 1.45(3)
O42 C227 1.35(3)
O43 C241 1.31(3)
O44 C240 1.39(3)
O44 C242 1.39(3)
O45 C243 1.41(2)
O45 C244 1.43(3)
O46 C249 1.27(3)
O47 C263 1.29(3)
O48 C262 1.30(3)
O48 C264 1.44(3)
O265 C266 1.33(4)
O266 C266 1.29(4)
O267 C268 1.26(3)
O268 C268 1.33(3)
O269 C270 1.23(3)
O270 C270 1.24(4)
O271 C272 1.33(3)
O272 C272 1.46(3)
O273 C274 1.28(2)
O274 C274 1.20(2)
O275 C276 1.31(3)
O276 C276 1.25(3)
O277 C278 1.29(3)
O278 C278 1.32(3)
O279 C280 1.25(3)
O280 C280 1.24(3)
O281 C282 1.20(3)
O282 C282 1.36(3)
O283 C284 1.29(3)
O284 C284 1.21(3)
O285 C286 1.20(3)
O286 C286 1.29(3)
O287 C288 1.31(4)
O288 C288 1.25(4)
O289 C290 1.27(3)
O290 C290 1.33(3)
O291 C294 1.36(4)
O292 C294 1.12(4)
O293 C292 1.35(2)
O294 C292 1.19(3)
O295 C296 1.20(3)
O296 C296 1.27(3)
O297 C298 1.22(4)
O298 C298 1.37(4)
O299 C300 1.25(3)
O300 C300 1.33(3)
O301 C302 1.28(3)
O302 C302 1.23(3)
O303 C304 1.25(3)
O304 C304 1.26(3)
O305 C306 1.14(3)
O306 C306 1.32(3)
O307 C308 1.27(3)
O308 C308 1.32(3)
O309 C310 1.27(3)
O310 C310 1.37(3)
O311 C312 1.24(3)
O312 C312 1.29(3)
O313 C314 1.33(3)
O314 C314 1.26(3)
O315 C316 1.28(3)
O316 C316 1.26(3)
O317 C318 1.25(3)
O318 C318 1.21(3)
O319 C320 1.38(4)
O320 C320 1.12(3)
O321 C322 1.30(3)
O322 C322 1.35(3)
O323 C324 1.30(3)
O324 C324 1.23(3)
O325 C326 1.24(3)
O326 C326 1.26(3)
O327 C328 1.33(3)
O328 C328 1.23(3)
O329 C330 1.20(2)
O330 C330 1.38(3)
O331 C332 1.30(3)
O332 C332 1.16(3)
O333 C334 1.27(3)
O334 C334 1.25(3)
O335 C336 1.26(3)
O336 C336 1.14(3)
O337 C338 1.34(3)
O338 C338 1.29(3)
O339 C340 1.15(4)
O340 C340 1.41(4)
O341 C342 1.18(3)
O342 C342 1.48(3)
O343 H34A 0.8200
O344 H34B 0.8200
C1 H1A 0.9600
C1 H1B 0.9600
C1 H1C 0.9600
C2 C3 1.42(4)
C2 C7 1.455(10)
C3 C4 1.39(5)
C3 H3A 0.9300
C4 C5 1.39(4)
C4 H4A 0.9300
C5 C6 1.30(4)
C5 H5A 0.9300
C6 C7 1.33(4)
C6 C8 1.33(4)
C8 H8A 0.9300
C9 C10 1.541(10)
C9 H9A 0.9700
C9 H9B 0.9700
C10 C11 1.56(4)
C10 H10A 0.9700
C10 H10B 0.9700
C11 C12 1.61(4)
C11 H11A 0.9700
C11 H11B 0.9700
C12 C13 1.57(4)
C12 H12A 0.9700
C12 H12B 0.9700
C13 C14 1.556(10)
C13 H13A 0.9700
C13 H13B 0.9700
C14 H14A 0.9700
C14 H14B 0.9700
C15 C16 1.48(4)
C15 H15A 0.9300
C16 C21 1.35(4)
C16 C17 1.452(10)
C17 C18 1.44(4)
C17 H17A 0.9300
C18 C19 1.38(4)
C18 H18A 0.9300
C19 C20 1.31(4)
C19 H19A 0.9300
C20 C21 1.49(4)
C22 H22A 0.9600
C22 H22B 0.9600
C22 H22C 0.9600
C23 H23A 0.9600
C23 H23B 0.9600
C23 H23C 0.9600
C24 C25 1.29(4)
C24 C29 1.43(5)
C25 C26 1.41(4)
C25 H25A 0.9300
C26 C27 1.43(4)
C26 H26A 0.9300
C27 C28 1.49(4)
C27 H27A 0.9300
C28 C30 1.36(4)
C28 C29 1.39(5)
C30 H30A 0.9300
C31 C32 1.557(10)
C31 H31A 0.9700
C31 H31B 0.9700
C32 C33 1.47(4)
C32 H32A 0.9700
C32 H32B 0.9700
C33 C34 1.49(4)
C33 H33A 0.9700
C33 H33B 0.9700
C34 C35 1.54(4)
C34 H34C 0.9700
C34 H34D 0.9700
C35 C36 1.60(4)
C35 H35A 0.9700
C35 H35B 0.9700
C36 H36A 0.9700
C36 H36B 0.9700
C37 C38 1.35(4)
C37 H37A 0.9300
C38 C43 1.36(4)
C38 C39 1.42(4)
C39 C40 1.46(4)
C39 H39A 0.9300
C40 C41 1.39(5)
C40 H40A 0.9300
C41 C42 1.39(5)
C41 H41A 0.9300
C42 C43 1.49(4)
C44 H44A 0.9600
C44 H44B 0.9600
C44 H44C 0.9600
C45 H45A 0.9600
C45 H45B 0.9600
C45 H45C 0.9600
C46 C51 1.36(4)
C46 C47 1.48(4)
C47 C48 1.38(5)
C47 H47A 0.9300
C48 C49 1.454(10)
C48 H48A 0.9300
C49 C50 1.38(5)
C49 H49A 0.9300
C50 C52 1.38(4)
C50 C51 1.40(4)
C53 C54 1.52(4)
C53 H53A 0.9700
C53 H53B 0.9700
C54 C55 1.542(10)
C54 H54A 0.9700
C54 H54B 0.9700
C55 C56 1.545(10)
C55 H55A 0.9700
C55 H55B 0.9700
C56 C57 1.545(10)
C56 H56A 0.9700
C56 H56B 0.9700
C57 C58 1.45(4)
C57 H57A 0.9700
C57 H57B 0.9700
C58 H58A 0.9700
C58 H58B 0.9700
C59 C60 1.440(10)
C59 H59A 0.9300
C60 C61 1.43(5)
C60 C65 1.451(10)
C61 C62 1.41(5)
C61 H61A 0.9300
C62 C63 1.456(10)
C62 H62A 0.9300
C63 C64 1.41(4)
C63 H63A 0.9300
C64 C65 1.30(4)
C66 H66A 0.9600
C66 H66B 0.9600
C66 H66C 0.9600
C67 H67A 0.9600
C67 H67B 0.9600
C67 H67C 0.9600
C68 C73 1.38(3)
C68 C69 1.42(4)
C69 C70 1.455(10)
C69 H69A 0.9300
C70 C71 1.36(3)
C70 H70A 0.9300
C71 C72 1.37(4)
C71 H71A 0.9300
C72 C74 1.39(3)
C72 C73 1.39(4)
C74 H74A 0.9300
C75 C76 1.63(4)
C75 H75A 0.9700
C75 H75B 0.9700
C76 C77 1.53(4)
C76 H76A 0.9700
C76 H76B 0.9700
C77 C78 1.56(6)
C77 H77A 0.9700
C77 H77B 0.9700
C78 C79 1.53(6)
C78 H78B 0.9700
C78 H78A 0.9700
C79 C80 1.48(5)
C79 H79A 0.9700
C79 H79B 0.9700
C80 H80A 0.9700
C80 H80B 0.9700
C81 C82 1.33(4)
C81 H81A 0.9300
C82 C83 1.34(5)
C82 C87 1.36(5)
C83 C84 1.438(10)
C83 H83A 0.9300
C84 C85 1.29(4)
C84 H84A 0.9300
C85 C86 1.42(4)
C85 H85A 0.9300
C86 C87 1.39(5)
C88 H88A 0.9600
C88 H88B 0.9600
C88 H88C 0.9600
C89 H89A 0.9600
C89 H89B 0.9600
C89 H89C 0.9600
C90 C95 1.41(3)
C90 C91 1.443(10)
C91 C92 1.444(10)
C91 H91A 0.9700
C91 H91B 0.9700
C92 C93 1.34(4)
C92 H92A 0.9300
C93 C94 1.42(4)
C93 H93A 0.9300
C94 C95 1.35(3)
C94 C96 1.40(4)
C96 H96A 0.9300
C97 C98 1.541(10)
C97 H97A 0.9700
C97 H97B 0.9700
C98 C99 1.62(4)
C98 H98B 0.9700
C98 H98A 0.9700
C99 C100 1.543(10)
C99 H99A 0.9700
C99 H99B 0.9700
C100 C101 1.58(4)
C100 H10L 0.9700
C100 H10C 0.9700
C101 C102 1.56(4)
C101 H10D 0.9700
C101 H10E 0.9700
C102 H10F 0.9700
C102 H10G 0.9700
C103 C104 1.47(3)
C103 H10H 0.9300
C104 C109 1.31(3)
C104 C105 1.43(4)
C105 C106 1.45(4)
C105 H10I 0.9300
C106 C107 1.44(4)
C106 H10J 0.9300
C107 C108 1.41(4)
C107 H10K 0.9300
C108 C109 1.31(4)
C110 H11C 0.9600
C110 H11D 0.9600
C110 H11E 0.9600
C111 H11F 0.9600
C111 H11G 0.9600
C111 H11H 0.9600
C112 C113 1.438(10)
C112 C117 1.46(3)
C113 C114 1.35(4)
C113 H11I 0.9300
C114 C115 1.45(4)
C114 H11J 0.9300
C115 C116 1.31(3)
C115 H11K 0.9300
C116 C118 1.39(3)
C116 C117 1.455(10)
C118 H11L 0.9300
C119 C120 1.539(10)
C119 H11M 0.9700
C119 H11N 0.9700
C120 C121 1.46(4)
C120 H12C 0.9700
C120 H12D 0.9700
C121 C122 1.59(4)
C121 H12E 0.9700
C121 H12F 0.9700
C122 C123 1.538(10)
C122 H12G 0.9700
C122 H12H 0.9700
C123 C124 1.536(10)
C123 H12O 0.9700
C123 H12I 0.9700
C124 H12J 0.9700
C124 H12K 0.9700
C125 C126 1.453(10)
C125 H12L 0.9300
C126 C131 1.37(4)
C126 C127 1.41(4)
C127 C128 1.44(4)
C127 H12M 0.9300
C128 C129 1.45(4)
C128 H12N 0.9300
C129 C130 1.27(3)
C129 H12P 0.9300
C130 C131 1.46(4)
C132 H13C 0.9600
C132 H13D 0.9600
C132 H13E 0.9600
C133 H13F 0.9600
C133 H13G 0.9600
C133 H13H 0.9600
C134 C135 1.35(3)
C134 C139 1.44(3)
C135 C136 1.33(3)
C135 H13I 0.9300
C136 C137 1.37(3)
C136 H13J 0.9300
C137 C138 1.43(4)
C137 H13K 0.9300
C138 C140 1.44(4)
C138 C139 1.454(10)
C140 H14C 0.9300
C141 C142 1.49(4)
C141 H14D 0.9700
C141 H14E 0.9700
C142 C143 1.51(4)
C142 H14F 0.9700
C142 H14G 0.9700
C143 C144 1.556(10)
C143 H14H 0.9700
C143 H14I 0.9700
C144 C145 1.540(10)
C144 H14J 0.9700
C144 H14K 0.9700
C145 C146 1.542(10)
C145 H14L 0.9700
C145 H14M 0.9700
C146 H14N 0.9700
C146 H14O 0.9700
C147 C148 1.46(3)
C147 H14P 0.9300
C148 C149 1.35(3)
C148 C153 1.42(3)
C149 C150 1.48(4)
C149 H14Q 0.9300
C150 C151 1.27(4)
C150 H15B 0.9300
C151 C152 1.45(4)
C151 H15C 0.9300
C152 C153 1.40(4)
C154 H15D 0.9600
C154 H15E 0.9600
C154 H15F 0.9600
C155 H15G 0.9600
C155 H15H 0.9600
C155 H15I 0.9600
C156 C161 1.39(4)
C156 C157 1.45(4)
C157 C158 1.34(3)
C157 H15J 0.9300
C158 C159 1.30(4)
C158 H15K 0.9300
C159 C160 1.41(4)
C159 H15L 0.9300
C160 C162 1.36(4)
C160 C161 1.457(10)
C162 H16A 0.9300
C163 C164 1.45(4)
C163 H16B 0.9700
C163 H16C 0.9700
C164 C165 1.53(4)
C164 H16D 0.9700
C164 H16E 0.9700
C165 C166 1.561(10)
C165 H16F 0.9700
C165 H16G 0.9700
C166 C167 1.63(4)
C166 H16H 0.9700
C166 H16I 0.9700
C167 C168 1.57(3)
C167 H16J 0.9700
C167 H16K 0.9700
C168 H16L 0.9700
C168 H16M 0.9700
C169 C170 1.48(4)
C169 H16N 0.9300
C170 C175 1.31(3)
C170 C171 1.36(5)
C171 C172 1.37(5)
C171 H17B 0.9300
C172 C173 1.37(4)
C172 H17C 0.9300
C173 C174 1.37(4)
C173 H17E 0.9300
C174 C175 1.45(4)
C176 H17F 0.9600
C176 H17G 0.9600
C176 H17H 0.9600
C177 H17I 0.9600
C177 H17J 0.9600
C177 H17K 0.9600
C178 C179 1.35(3)
C178 C183 1.36(3)
C179 C180 1.47(4)
C179 H17L 0.9300
C180 C181 1.32(4)
C180 H18C 0.9300
C181 C182 1.47(4)
C181 H18D 0.9300
C182 C183 1.46(4)
C182 C184 1.49(4)
C184 H18E 0.9300
C185 C186 1.50(3)
C185 H18B 0.9700
C185 H18F 0.9700
C186 C187 1.542(10)
C186 H18M 0.9700
C186 H18G 0.9700
C187 C188 1.48(5)
C187 H18H 0.9700
C187 H18I 0.9700
C188 C189 1.65(5)
C188 H18N 0.9700
C188 H18L 0.9700
C189 C190 1.45(3)
C189 H18J 0.9700
C189 H18K 0.9700
C190 H19B 0.9700
C190 H19C 0.9700
C191 C192 1.41(4)
C191 H19D 0.9300
C192 C193 1.38(4)
C192 C197 1.40(3)
C193 C194 1.51(4)
C193 H19E 0.9300
C194 C195 1.28(4)
C194 H19F 0.9300
C195 C196 1.36(4)
C195 H19H 0.9300
C196 C197 1.35(4)
C198 H19I 0.9600
C198 H19J 0.9600
C198 H19K 0.9600
C199 H19L 0.9600
C199 H19M 0.9600
C199 H19N 0.9600
C200 C205 1.31(3)
C200 C201 1.454(10)
C201 C202 1.46(4)
C201 H20A 0.9300
C202 C203 1.32(3)
C202 H20C 0.9300
C203 C204 1.46(3)
C203 H20D 0.9300
C204 C205 1.46(3)
C204 C206 1.48(3)
C206 H20E 0.9300
C207 C208 1.546(10)
C207 H20F 0.9700
C207 H20G 0.9700
C208 C209 1.552(10)
C208 H20B 0.9700
C208 H20H 0.9700
C209 C210 1.543(10)
C209 H20I 0.9700
C209 H20J 0.9700
C210 C211 1.555(10)
C210 H21A 0.9700
C210 H21B 0.9700
C211 C212 1.54(4)
C211 H21H 0.9700
C211 H21C 0.9700
C212 H21J 0.9700
C212 H21D 0.9700
C213 C214 1.455(10)
C213 H21E 0.9300
C214 C215 1.38(4)
C214 C219 1.45(4)
C215 C216 1.34(4)
C215 H21F 0.9300
C216 C217 1.47(4)
C216 H21G 0.9300
C217 C218 1.31(4)
C217 H21I 0.9300
C218 C219 1.46(4)
C220 H22D 0.9600
C220 H22E 0.9600
C220 H22F 0.9600
C221 H22G 0.9600
C221 H22H 0.9600
C221 H22I 0.9600
C222 C223 1.42(3)
C222 C227 1.46(3)
C223 C224 1.36(4)
C223 H22J 0.9300
C224 C225 1.52(4)
C224 H22K 0.9300
C225 C226 1.453(10)
C225 H22L 0.9300
C226 C227 1.39(4)
C226 C228 1.49(4)
C228 H22M 0.9300
C229 C230 1.542(10)
C229 H22N 0.9700
C229 H22O 0.9700
C230 C231 1.49(4)
C230 H23D 0.9700
C230 H23E 0.9700
C231 C232 1.538(10)
C231 H23F 0.9700
C231 H23G 0.9700
C232 C233 1.56(4)
C232 H23H 0.9700
C232 H23I 0.9700
C233 C234 1.543(10)
C233 H23J 0.9700
C233 H23K 0.9700
C234 H23L 0.9700
C234 H23M 0.9700
C235 C236 1.35(4)
C235 H23N 0.9300
C236 C241 1.39(4)
C236 C237 1.50(4)
C237 C238 1.52(4)
C237 H23O 0.9300
C238 C239 1.40(4)
C238 H23P 0.9300
C239 C240 1.31(3)
C239 H23Q 0.9300
C240 C241 1.458(10)
C242 H24A 0.9600
C242 H24B 0.9600
C242 H24C 0.9600
C243 H24D 0.9600
C243 H24E 0.9600
C243 H24F 0.9600
C244 C249 1.38(4)
C244 C245 1.40(4)
C245 C246 1.44(4)
C245 H24G 0.9300
C246 C247 1.43(4)
C246 H24H 0.9300
C247 C248 1.45(4)
C247 H24I 0.9300
C248 C250 1.47(3)
C248 C249 1.47(4)
C250 H25B 0.9300
C251 C252 1.54(3)
C251 H25C 0.9700
C251 H25D 0.9700
C252 C253 1.47(3)
C252 H25E 0.9700
C252 H25F 0.9700
C253 C254 1.540(10)
C253 H25G 0.9700
C253 H25H 0.9700
C254 C255 1.54(4)
C254 H25I 0.9700
C254 H25J 0.9700
C255 C256 1.61(4)
C255 H25K 0.9700
C255 H25L 0.9700
C256 H25M 0.9700
C256 H25N 0.9700
C257 C258 1.453(10)
C257 H25O 0.9300
C258 C259 1.24(4)
C258 C263 1.47(4)
C259 C260 1.437(10)
C259 H25P 0.9300
C260 C261 1.452(10)
C260 H26B 0.9300
C261 C262 1.39(4)
C261 H26C 0.9300
C262 C263 1.47(4)
C264 H26E 0.9600
C264 H26F 0.9600
C264 H26G 0.9600
C265 C266 1.54(4)
C265 H26H 0.9600
C265 H26I 0.9600
C265 H26J 0.9600
C267 C268 1.59(4)
C267 H26K 0.9600
C267 H26L 0.9600
C267 H26M 0.9600
C269 C270 1.50(4)
C269 H26N 0.9600
C269 H26O 0.9600
C269 H26P 0.9600
C271 C272 1.45(4)
C271 H27C 0.9600
C271 H27D 0.9600
C271 H27E 0.9600
C273 C274 1.557(10)
C273 H27F 0.9600
C273 H27G 0.9600
C273 H27H 0.9600
C275 C276 1.49(4)
C275 H27I 0.9600
C275 H27J 0.9600
C275 H27K 0.9600
C277 C278 1.552(10)
C277 H27L 0.9600
C277 H27M 0.9600
C277 H27N 0.9600
C279 C280 1.62(4)
C279 H27O 0.9600
C279 H27P 0.9600
C279 H27Q 0.9600
C281 C282 1.53(3)
C281 H28A 0.9600
C281 H28B 0.9600
C281 H28C 0.9600
C283 C284 1.43(3)
C283 H28D 0.9600
C283 H28E 0.9600
C283 H28F 0.9600
C285 C286 1.55(4)
C285 H28G 0.9600
C285 H28H 0.9600
C285 H28I 0.9600
C287 C288 1.62(5)
C287 H28J 0.9600
C287 H28K 0.9600
C287 H28L 0.9600
C289 C290 1.54(4)
C289 H28M 0.9600
C289 H28N 0.9600
C289 H28O 0.9600
C291 C292 1.49(4)
C291 H29A 0.9600
C291 H29B 0.9600
C291 H29C 0.9600
C293 C294 1.59(4)
C293 H29D 0.9600
C293 H29E 0.9600
C293 H29F 0.9600
C295 C296 1.60(4)
C295 H29G 0.9600
C295 H29H 0.9600
C295 H29I 0.9600
C297 C298 1.555(10)
C297 H29J 0.9600
C297 H29K 0.9600
C297 H29L 0.9600
C299 C300 1.47(3)
C299 H29M 0.9600
C299 H29N 0.9600
C299 H29O 0.9600
C301 C302 1.40(4)
C301 H30B 0.9600
C301 H30C 0.9600
C301 H30D 0.9600
C303 C304 1.542(10)
C303 H30E 0.9600
C303 H30F 0.9600
C303 H30G 0.9600
C305 C306 1.49(4)
C305 H30H 0.9600
C305 H30I 0.9600
C305 H30J 0.9600
C307 C308 1.55(4)
C307 H30K 0.9600
C307 H30L 0.9600
C307 H30M 0.9600
C309 C310 1.48(3)
C309 H30N 0.9600
C309 H30O 0.9600
C309 H30P 0.9600
C311 C312 1.558(10)
C311 H31C 0.9600
C311 H31D 0.9600
C311 H31E 0.9600
C313 C314 1.56(4)
C313 H31F 0.9600
C313 H31G 0.9600
C313 H31H 0.9600
C315 C316 1.53(4)
C315 H31I 0.9600
C315 H31J 0.9600
C315 H31K 0.9600
C317 C318 1.56(4)
C317 H31L 0.9600
C317 H31M 0.9600
C317 H31N 0.9600
C319 C320 1.542(10)
C319 H31O 0.9600
C319 H31P 0.9600
C319 H31Q 0.9600
C321 C322 1.41(4)
C321 H32C 0.9600
C321 H32D 0.9600
C321 H32E 0.9600
C323 C324 1.551(7)
C325 C326 1.47(4)
C325 H32F 0.9600
C325 H32G 0.9600
C325 H32H 0.9600
C327 C328 1.556(10)
C327 H32I 0.9600
C327 H32J 0.9600
C327 H32K 0.9600
C329 C330 1.53(3)
C329 H32L 0.9600
C329 H32M 0.9600
C329 H32N 0.9600
C331 C332 1.541(10)
C331 H33C 0.9600
C331 H33D 0.9600
C331 H33E 0.9600
C333 C334 1.54(4)
C333 H33F 0.9600
C333 H33G 0.9600
C333 H33H 0.9600
C335 C336 1.544(10)
C335 H33I 0.9600
C335 H33J 0.9600
C335 H33K 0.9600
C337 C338 1.52(4)
C337 H33L 0.9600
C337 H33M 0.9600
C337 H33N 0.9600
C339 C340 1.553(10)
C339 H33O 0.9600
C339 H33P 0.9600
C339 H33Q 0.9600
C341 C342 1.49(4)
C341 H34E 0.9600
C341 H34F 0.9600
C341 H34G 0.9600
